data_1542986
loop_
_publ_author_name
'Yang, Xiaoping'
'Wang, Shiqing'
'King, Tyler L.'
'Kerr, Christopher J.'
'Blanchet, Clement'
'Svergun, Dmitri'
'Pal, Robert'
'Beeby, Andrew'
'Vadivelu, Jamuna'
'Brown, Katherine A.'
'Jones, Richard A.'
'Zhang, Lijie'
'Huang, Shaoming'

_publ_section_title
;
 Anisotropic lanthanide-based nano-clusters for imaging applications.
;
_journal_name_full 'Faraday discussions'
_journal_page_first 465
_journal_paper_doi 10.1039/c6fd00018e
_journal_volume 191
_journal_year 2016
_chemical_formula_moiety 'C342 H428 Cd24 Cl7 N24 Nd8 O128'
_chemical_formula_sum 'C342 H428 Cd24 Cl7 N24 Nd8 O128'
_chemical_formula_weight 11022.75
_chemical_name_systematic Cd-Nd-cluster
_chemical_properties_physical Heat-sensitive
_space_group_IT_number 33
_symmetry_cell_setting orthorhombic
_symmetry_space_group_name_Hall 'P 2c -2n'
_symmetry_space_group_name_H-M 'P n a 21'
_atom_sites_solution_hydrogens geom
_atom_sites_solution_primary direct
_atom_sites_solution_secondary difmap
_audit_creation_method SHELXL-97
_audit_update_record
;
2016-01-27 deposited with the CCDC.
2016-03-29 downloaded from the CCDC.
;
_cell_angle_alpha 90.00
_cell_angle_beta 90.00
_cell_angle_gamma 90.00
_cell_formula_units_Z 4
_cell_length_a 54.734(11)
_cell_length_b 27.619(6)
_cell_length_c 35.243(7)
_cell_measurement_reflns_used 53003
_cell_measurement_temperature 223(2)
_cell_measurement_theta_max 25.1627
_cell_measurement_theta_min 1.1963
_cell_volume 53277(19)
_computing_cell_refinement 'Collect software, Nonius B.V. 1998'
_computing_data_collection 'Collect software, Nonius B.V. 1998'
_computing_data_reduction
;
DENZO and Scalepack (Otwinoski and Minor, 1997)
;
_computing_molecular_graphics 'XP SHELXTL/PC, Siemens Analytical'
_computing_structure_refinement 'XL SHELXTL/PC, Siemens Analytical'
_computing_structure_solution
;

SIR97 - Altomare A., Burla M.C., Camalli M., Cascarano G.L., Giacovazzo C., 
Guagliardi A., Moliterni A.G.G., Polidori G.,Spagna R.
;
_diffrn_ambient_temperature 223(1)
_diffrn_detector_area_resol_mean 13.6612
_diffrn_measured_fraction_theta_full 0.961
_diffrn_measured_fraction_theta_max 0.961
_diffrn_measurement_device_type 'Mercury2 (2x2 bin mode)'
_diffrn_measurement_method dtprofit.ref
_diffrn_radiation_monochromator 'Graphite Monochromator'
_diffrn_radiation_source 'Sealed tube'
_diffrn_radiation_type MoK\a
_diffrn_radiation_wavelength 0.710747
_diffrn_reflns_av_R_equivalents 0.0000
_diffrn_reflns_av_sigmaI/netI 0.0898
_diffrn_reflns_limit_h_max 64
_diffrn_reflns_limit_h_min 0
_diffrn_reflns_limit_k_max 31
_diffrn_reflns_limit_k_min 0
_diffrn_reflns_limit_l_max 35
_diffrn_reflns_limit_l_min -41
_diffrn_reflns_number 90178
_diffrn_reflns_theta_full 25.00
_diffrn_reflns_theta_max 25.00
_diffrn_reflns_theta_min 0.94
_exptl_absorpt_coefficient_mu 1.798
_exptl_absorpt_correction_T_max 1.0000
_exptl_absorpt_correction_T_min 0.6077
_exptl_absorpt_correction_type multi-scan
_exptl_absorpt_process_details 'DENZO and Scalepack (Otwinoski and Minor, 1997)'
_exptl_crystal_colour Yellow
_exptl_crystal_density_diffrn 1.374
_exptl_crystal_density_method 'not measured'
_exptl_crystal_description Block
_exptl_crystal_F_000 21692
_exptl_crystal_preparation Luminescent
_exptl_crystal_recrystallization_method 'Vapour Deposition'
_exptl_crystal_size_max 0.20
_exptl_crystal_size_mid 0.15
_exptl_crystal_size_min 0.11
_refine_diff_density_max 3.259
_refine_diff_density_min -1.750
_refine_diff_density_rms 0.169
_refine_ls_abs_structure_details 'Flack H D (1983), Acta Cryst. A39, 876-881'
_refine_ls_abs_structure_Flack 0.00
_refine_ls_extinction_method none
_refine_ls_goodness_of_fit_ref 1.047
_refine_ls_hydrogen_treatment constr
_refine_ls_matrix_type fullcycle
_refine_ls_number_parameters 4762
_refine_ls_number_reflns 90178
_refine_ls_number_restraints 3228
_refine_ls_restrained_S_all 1.038
_refine_ls_R_factor_all 0.1213
_refine_ls_R_factor_gt 0.1018
_refine_ls_shift/su_max 0.031
_refine_ls_shift/su_mean 0.001
_refine_ls_structure_factor_coef Fsqd
_refine_ls_weighting_details 'calc w=1/[\s^2^(Fo^2^)+(0.1611P)^2^+157.0274P] where P=(Fo^2^+2Fc^2^)/3'
_refine_ls_weighting_scheme calc
_refine_ls_wR_factor_gt 0.2608
_refine_ls_wR_factor_ref 0.2844
_reflns_number_gt 53421
_reflns_number_total 90178
_reflns_threshold_expression >2sigma(I)
_cod_data_source_file c6fd00018e2.cif
_cod_data_source_block Cd-Nd-Cluster
_cod_depositor_comments
;
The following automatic conversions were performed:

'_symmetry_cell_setting' value 'Orthorhombic' changed to
'orthorhombic' according to
/usr/data/users/saulius/crontab/automatic-downloads/rss-feeds/RSC/lib/dictionaries/cif_core.dic
dictionary named 'cif_core.dic' version 2.4.2 from 2011-04-26.

'_exptl_absorpt_correction_type' value 'Multi-scan' changed to
'multi-scan' according to
/usr/data/users/saulius/crontab/automatic-downloads/rss-feeds/RSC/lib/dictionaries/cif_core.dic
dictionary named 'cif_core.dic' version 2.4.2 from 2011-04-26.

Automatic conversion script
Id: cif_fix_values 4268 2015-11-12 08:31:59Z antanas 

 Adding full bibliography for 1542986--1542988.cif.
;
_cod_original_cell_volume 53277(18)
_cod_original_sg_symbol_H-M Pna2(1)
_cod_database_code 1542986

loop_
_symmetry_equiv_pos_as_xyz
'x, y, z'
'-x, -y, z+1/2'
'x+1/2, -y+1/2, z'
'-x+1/2, y+1/2, z+1/2'

loop_
_atom_site_label
_atom_site_type_symbol
_atom_site_fract_x
_atom_site_fract_y
_atom_site_fract_z
_atom_site_U_iso_or_equiv
_atom_site_adp_type
_atom_site_occupancy
_atom_site_symmetry_multiplicity
_atom_site_calc_flag
_atom_site_refinement_flags
Nd1 Nd 0.460408(16) 0.32315(4) 0.38659(6) 0.0530(2) Uani 1 1 d U
Nd2 Nd 0.541603(19) 0.64401(4) 0.46749(6) 0.0634(3) Uani 1 1 d U
Nd3 Nd 0.651223(16) 0.43241(4) 0.64106(6) 0.0531(2) Uani 1 1 d U
Nd4 Nd 0.575390(19) 0.11916(4) 0.54652(6) 0.0643(3) Uani 1 1 d U
Nd5 Nd 0.59597(2) 0.47188(4) 0.17145(6) 0.0681(3) Uani 1 1 d U
Nd6 Nd 0.723287(16) 0.62388(4) 0.34590(6) 0.0531(2) Uani 1 1 d U
Nd7 Nd 0.769626(17) 0.28700(4) 0.43712(6) 0.0566(3) Uani 1 1 d U
Nd8 Nd 0.642470(18) 0.13336(4) 0.25736(6) 0.0661(3) Uani 1 1 d U
Cd1 Cd 0.44119(3) 0.44715(7) 0.36276(7) 0.0775(5) Uani 1 1 d U
Cd2 Cd 0.42495(5) 0.53277(11) 0.43176(10) 0.1288(9) Uani 1 1 d U
Cd3 Cd 0.50659(3) 0.55152(7) 0.40599(7) 0.0772(5) Uani 1 1 d U
Cd4 Cd 0.58178(3) 0.68792(6) 0.54474(7) 0.0642(4) Uani 1 1 d U
Cd5 Cd 0.57059(3) 0.65081(6) 0.64036(7) 0.0673(4) Uani 1 1 d U
Cd6 Cd 0.62148(2) 0.54257(6) 0.58905(6) 0.0603(3) Uani 1 1 d U
Cd7 Cd 0.66745(3) 0.30808(6) 0.67260(7) 0.0681(4) Uani 1 1 d U
Cd8 Cd 0.62436(3) 0.23488(6) 0.72255(8) 0.0829(5) Uani 1 1 d U
Cd9 Cd 0.61946(3) 0.20947(6) 0.59587(8) 0.0777(5) Uani 1 1 d U
Cd10 Cd 0.52573(2) 0.06466(6) 0.49062(7) 0.0615(4) Uani 1 1 d U
Cd11 Cd 0.46293(3) 0.09793(6) 0.50492(7) 0.0758(5) Uani 1 1 d U
Cd12 Cd 0.49488(2) 0.21134(6) 0.42990(7) 0.0625(4) Uani 1 1 d U
Cd13 Cd 0.63377(3) 0.56547(6) 0.22773(7) 0.0707(4) Uani 1 1 d U
Cd14 Cd 0.68761(3) 0.66994(7) 0.17868(7) 0.0716(4) Uani 1 1 d U
Cd15 Cd 0.68390(3) 0.68883(6) 0.27888(7) 0.0633(4) Uani 1 1 d U
Cd16 Cd 0.75404(3) 0.51966(6) 0.40160(7) 0.0637(4) Uani 1 1 d U
Cd17 Cd 0.83065(2) 0.47246(6) 0.38728(7) 0.0691(4) Uani 1 1 d U
Cd18 Cd 0.80409(3) 0.39782(6) 0.45978(7) 0.0672(4) Uani 1 1 d U
Cd19 Cd 0.72499(3) 0.19827(6) 0.38718(7) 0.0700(4) Uani 1 1 d U
Cd20 Cd 0.75230(3) 0.10479(6) 0.29436(8) 0.0786(5) Uani 1 1 d U
Cd21 Cd 0.69012(3) 0.07708(6) 0.31571(8) 0.0788(5) Uani 1 1 d U
Cd22 Cd 0.60674(3) 0.23681(6) 0.21068(7) 0.0771(5) Uani 1 1 d U
Cd23 Cd 0.61066(3) 0.27556(8) 0.08564(9) 0.0946(6) Uani 1 1 d U
Cd24 Cd 0.57097(3) 0.35745(7) 0.13434(8) 0.0791(5) Uani 1 1 d U
Cl1 Cl 0.46527(19) 0.5594(4) 0.4466(4) 0.142(3) Uani 1 1 d U
Cl2 Cl 0.44431(16) 0.0517(4) 0.5566(3) 0.133(3) Uani 1 1 d U
Cl3 Cl 0.6238(2) 0.2506(3) 0.7907(3) 0.134(3) Uani 1 1 d U
Cl4 Cl 0.54184(10) 0.7075(2) 0.6713(2) 0.0824(16) Uani 1 1 d U
Cl5 Cl 0.87242(9) 0.4493(2) 0.37034(19) 0.0781(16) Uani 1 1 d U
Cl6 Cl 0.72063(11) 0.7140(3) 0.1488(2) 0.0909(19) Uani 1 1 d U
Cl7 Cl 0.76289(14) 0.0789(3) 0.2295(3) 0.106(2) Uani 1 1 d U
N1 N 0.4450(3) 0.2762(6) 0.3253(6) 0.067(4) Uani 1 1 d U
N2 N 0.5726(3) 0.2019(6) 0.1865(5) 0.058(4) Uani 1 1 d U
N3 N 0.4371(4) 0.4677(11) 0.2990(9) 0.114(8) Uani 1 1 d U
N4 N 0.5316(4) 0.3404(9) 0.1400(8) 0.097(6) Uani 1 1 d U
N5 N 0.4863(3) 0.5920(6) 0.3593(5) 0.060(4) Uani 1 1 d U
N6 N 0.5599(4) 0.5311(7) 0.1666(7) 0.083(5) Uani 1 1 d U
N7 N 0.5410(3) 0.7127(6) 0.4181(5) 0.062(4) Uani 1 1 d U
N8 N 0.6114(4) 0.6398(7) 0.2179(4) 0.084(6) Uani 1 1 d DU
N9 N 0.6115(3) 0.7418(7) 0.5339(6) 0.071(5) Uani 1 1 d U
N10 N 0.6559(3) 0.7408(7) 0.3055(6) 0.074(5) Uani 1 1 d U
N11 N 0.6474(3) 0.6056(6) 0.6033(5) 0.062(4) Uani 1 1 d U
N12 N 0.7314(3) 0.6857(7) 0.4002(5) 0.065(4) Uani 1 1 d U
N13 N 0.6901(2) 0.4798(6) 0.6515(5) 0.056(4) Uani 1 1 d U
N14 N 0.7762(3) 0.5547(7) 0.4488(6) 0.068(4) Uani 1 1 d U
N15 N 0.7068(3) 0.2839(7) 0.6627(6) 0.069(4) Uani 1 1 d U
N16 N 0.8094(3) 0.4190(8) 0.5199(6) 0.079(5) Uani 1 1 d U
N17 N 0.6531(2) 0.1627(8) 0.6146(7) 0.100(7) Uani 1 1 d DU
N18 N 0.7784(3) 0.2286(7) 0.4940(6) 0.071(5) Uani 1 1 d U
N19 N 0.60633(17) 0.0459(7) 0.5528(5) 0.068(4) Uani 1 1 d DU
N20 N 0.7284(3) 0.1242(7) 0.4227(6) 0.069(5) Uani 1 1 d U
N21 N 0.5363(3) 0.0089(7) 0.4455(6) 0.072(5) Uani 1 1 d U
N22 N 0.6794(3) 0.0204(6) 0.3611(5) 0.064(4) Uani 1 1 d U
N23 N 0.4825(2) 0.1472(6) 0.3931(4) 0.055(4) Uani 1 1 d U
N24 N 0.6075(4) 0.0703(9) 0.2514(8) 0.102(7) Uani 1 1 d U
O1 O 0.3946(3) 0.4345(7) 0.3612(6) 0.096(5) Uani 1 1 d U
O2 O 0.4308(2) 0.3674(6) 0.3539(5) 0.075(4) Uani 1 1 d U
O3 O 0.6184(3) 0.1585(6) 0.2051(5) 0.079(4) Uani 1 1 d U
O4 O 0.6498(3) 0.0892(6) 0.1950(6) 0.087(5) Uani 1 1 d U
O5 O 0.4112(3) 0.6039(8) 0.4011(7) 0.106(6) Uani 1 1 d U
O6 O 0.4280(3) 0.5248(6) 0.3700(6) 0.088(5) Uani 1 1 d U
O7 O 0.5721(3) 0.2859(6) 0.1057(5) 0.083(4) Uani 1 1 d U
O8 O 0.5841(3) 0.2068(7) 0.0683(6) 0.088(5) Uani 1 1 d U
O9 O 0.5029(3) 0.6920(6) 0.4851(5) 0.076(4) Uani 1 1 d U
O10 O 0.5095(3) 0.6308(6) 0.4268(6) 0.085(5) Uani 1 1 d U
O11 O 0.5666(3) 0.4391(7) 0.1311(6) 0.090(5) Uani 1 1 d U
O12 O 0.5592(3) 0.3874(7) 0.0686(6) 0.096(5) Uani 1 1 d U
O13 O 0.5582(2) 0.7654(6) 0.5606(5) 0.070(4) Uani 1 1 d U
O14 O 0.5558(2) 0.7149(6) 0.4961(5) 0.072(4) Uani 1 1 d U
O15 O 0.6122(3) 0.5493(6) 0.1739(5) 0.077(4) Uani 1 1 d U
O16 O 0.6053(3) 0.5142(6) 0.1064(5) 0.087(5) Uani 1 1 d U
O17 O 0.6043(2) 0.6818(6) 0.6765(5) 0.074(4) Uani 1 1 d U
O18 O 0.5957(2) 0.6939(5) 0.6030(4) 0.068(4) Uani 1 1 d U
O19 O 0.6665(2) 0.7122(5) 0.2237(4) 0.065(3) Uani 1 1 d U
O20 O 0.6576(3) 0.7242(6) 0.1510(5) 0.083(4) Uani 1 1 d U
O21 O 0.6454(2) 0.4704(5) 0.7077(4) 0.066(4) Uani 1 1 d U
O22 O 0.64176(18) 0.5163(4) 0.6439(4) 0.049(3) Uani 1 1 d U
O23 O 0.7134(2) 0.7014(5) 0.3255(4) 0.057(3) Uani 1 1 d U
O24 O 0.7110(2) 0.7606(5) 0.2659(4) 0.069(4) Uani 1 1 d U
O25 O 0.6813(3) 0.3261(5) 0.7390(5) 0.070(4) Uani 1 1 d U
O26 O 0.6754(2) 0.3869(5) 0.6820(5) 0.069(4) Uani 1 1 d U
O27 O 0.7579(2) 0.5976(5) 0.3787(4) 0.067(4) Uani 1 1 d U
O28 O 0.7648(3) 0.6612(7) 0.3259(6) 0.092(5) Uani 1 1 d U
O29 O 0.6456(2) 0.1578(6) 0.7347(5) 0.070(4) Uani 1 1 d U
O30 O 0.6619(2) 0.2345(6) 0.6998(5) 0.082(4) Uani 1 1 d U
O31 O 0.8234(2) 0.4692(5) 0.4486(4) 0.060(3) Uani 1 1 d U
O32 O 0.8478(3) 0.5426(6) 0.4197(6) 0.087(5) Uani 1 1 d U
O33 O 0.5639(2) 0.0843(6) 0.6143(5) 0.073(4) Uani 1 1 d U
O34 O 0.6006(3) 0.1351(6) 0.5972(6) 0.089(5) Uani 1 1 d U
O35 O 0.8047(2) 0.3165(5) 0.4686(5) 0.070(4) Uani 1 1 d U
O36 O 0.8465(3) 0.3613(6) 0.4672(5) 0.081(4) Uani 1 1 d U
O37 O 0.5155(2) -0.0058(5) 0.5346(4) 0.063(3) Uani 1 1 d U
O38 O 0.5563(2) 0.0425(5) 0.5303(5) 0.072(4) Uani 1 1 d U
O39 O 0.7620(2) 0.2102(5) 0.4148(4) 0.067(4) Uani 1 1 d U
O40 O 0.8067(2) 0.2372(6) 0.4116(5) 0.075(4) Uani 1 1 d U
O41 O 0.4402(2) 0.0535(6) 0.4562(5) 0.080(4) Uani 1 1 d U
O42 O 0.48805(19) 0.0521(5) 0.4684(4) 0.057(3) Uani 1 1 d U
O43 O 0.7276(2) 0.0598(6) 0.3343(5) 0.071(4) Uani 1 1 d U
O44 O 0.7764(2) 0.0457(6) 0.3332(4) 0.069(4) Uani 1 1 d U
O45 O 0.4183(2) 0.2883(5) 0.4095(4) 0.061(3) Uani 1 1 d U
O46 O 0.45885(18) 0.2415(4) 0.4033(4) 0.051(3) Uani 1 1 d U
O47 O 0.6588(3) 0.0587(6) 0.2788(5) 0.078(4) Uani 1 1 d U
O48 O 0.6977(3) 0.0060(6) 0.2731(6) 0.087(5) Uani 1 1 d U
O265 O 0.4766(2) 0.4048(6) 0.3713(4) 0.068(4) Uani 1 1 d U
O266 O 0.4878(2) 0.4795(5) 0.3782(4) 0.059(3) Uani 1 1 d U
O267 O 0.5469(3) 0.5550(7) 0.3773(5) 0.087(5) Uani 1 1 d U
O268 O 0.5631(2) 0.6150(5) 0.4156(4) 0.066(4) Uani 1 1 d U
O269 O 0.5180(3) 0.4958(7) 0.4489(6) 0.103(6) Uani 1 1 d U
O270 O 0.5385(3) 0.5586(6) 0.4722(5) 0.078(4) Uani 1 1 d U
O271 O 0.5297(3) 0.6300(6) 0.5332(5) 0.080(4) Uani 1 1 d U
O272 O 0.5543(2) 0.6469(6) 0.5795(5) 0.073(4) Uani 1 1 d U
O273 O 0.5811(3) 0.6287(8) 0.4988(6) 0.101(6) Uani 1 1 d U
O274 O 0.6028(2) 0.5978(5) 0.5453(4) 0.056(3) Uani 1 1 d U
O275 O 0.5632(3) 0.5817(7) 0.6780(5) 0.087(5) Uani 1 1 d U
O276 O 0.5923(3) 0.5745(7) 0.6322(5) 0.086(5) Uani 1 1 d U
O277 O 0.5927(3) 0.4887(6) 0.5724(5) 0.078(4) Uani 1 1 d U
O278 O 0.6158(2) 0.4353(6) 0.6032(5) 0.076(4) Uani 1 1 d U
O279 O 0.6482(2) 0.5080(6) 0.5476(5) 0.075(4) Uani 1 1 d U
O280 O 0.6654(2) 0.4474(5) 0.5796(4) 0.069(4) Uani 1 1 d U
O281 O 0.6215(3) 0.3880(6) 0.6748(5) 0.081(4) Uani 1 1 d U
O282 O 0.6283(2) 0.3113(6) 0.6962(5) 0.075(4) Uani 1 1 d U
O283 O 0.6562(2) 0.3531(5) 0.6184(4) 0.062(3) Uani 1 1 d U
O284 O 0.6451(2) 0.2736(6) 0.6111(5) 0.071(4) Uani 1 1 d U
O285 O 0.6058(3) 0.2150(6) 0.6618(6) 0.088(5) Uani 1 1 d U
O286 O 0.5845(2) 0.2123(6) 0.7139(5) 0.077(4) Uani 1 1 d U
O287 O 0.5889(3) 0.2621(6) 0.5883(5) 0.079(4) Uani 1 1 d U
O288 O 0.5737(3) 0.2014(6) 0.5505(5) 0.078(4) Uani 1 1 d U
O289 O 0.6298(2) 0.2086(6) 0.5344(5) 0.077(4) Uani 1 1 d U
O290 O 0.6077(3) 0.1445(6) 0.5080(6) 0.087(5) Uani 1 1 d U
O291 O 0.5555(2) 0.1270(5) 0.4854(5) 0.073(4) Uani 1 1 d U
O292 O 0.5235(2) 0.1525(6) 0.4530(5) 0.083(4) Uani 1 1 d U
O293 O 0.5337(3) 0.1350(6) 0.5633(5) 0.079(4) Uani 1 1 d U
O294 O 0.5012(2) 0.1091(5) 0.5300(4) 0.062(3) Uani 1 1 d U
O295 O 0.4686(2) 0.1776(5) 0.4788(5) 0.070(4) Uani 1 1 d U
O296 O 0.4355(3) 0.1599(6) 0.5101(5) 0.082(4) Uani 1 1 d U
O297 O 0.5056(3) 0.2642(6) 0.4720(5) 0.080(4) Uani 1 1 d U
O298 O 0.4887(3) 0.3189(6) 0.4366(5) 0.080(4) Uani 1 1 d U
O299 O 0.5199(2) 0.2441(5) 0.3863(4) 0.065(3) Uani 1 1 d U
O300 O 0.4959(2) 0.3015(5) 0.3582(4) 0.067(4) Uani 1 1 d U
O301 O 0.4446(2) 0.3710(5) 0.4349(5) 0.074(4) Uani 1 1 d U
O302 O 0.4352(3) 0.4507(7) 0.4255(6) 0.102(6) Uani 1 1 d U
O303 O 0.6455(3) 0.2328(7) 0.0956(5) 0.087(5) Uani 1 1 d U
O304 O 0.6227(3) 0.2416(6) 0.1454(5) 0.081(4) Uani 1 1 d U
O305 O 0.6394(3) 0.2854(7) 0.2257(6) 0.094(5) Uani 1 1 d U
O306 O 0.6500(2) 0.2170(6) 0.2572(5) 0.073(4) Uani 1 1 d U
O307 O 0.5939(3) 0.2346(6) 0.2751(5) 0.086(5) Uani 1 1 d U
O308 O 0.6114(3) 0.1647(6) 0.2918(5) 0.077(4) Uani 1 1 d U
O309 O 0.6827(3) 0.1444(7) 0.2345(6) 0.090(5) Uani 1 1 d U
O310 O 0.7130(2) 0.1234(5) 0.2744(4) 0.063(3) Uani 1 1 d U
O311 O 0.6631(2) 0.1406(6) 0.3163(4) 0.070(4) Uani 1 1 d U
O312 O 0.6930(2) 0.1573(5) 0.3564(4) 0.062(3) Uani 1 1 d U
O313 O 0.7507(2) 0.1726(6) 0.3339(5) 0.073(4) Uani 1 1 d U
O314 O 0.7815(3) 0.1655(7) 0.2957(6) 0.093(5) Uani 1 1 d U
O315 O 0.7165(3) 0.2626(6) 0.3503(5) 0.086(5) Uani 1 1 d U
O316 O 0.7395(3) 0.3029(6) 0.3893(5) 0.076(4) Uani 1 1 d U
O317 O 0.7044(2) 0.2370(6) 0.4366(5) 0.075(4) Uani 1 1 d U
O318 O 0.7315(2) 0.2778(5) 0.4679(4) 0.062(3) Uani 1 1 d U
O319 O 0.7894(2) 0.3310(5) 0.3877(5) 0.075(4) Uani 1 1 d U
O320 O 0.8113(2) 0.3970(5) 0.3956(4) 0.068(4) Uani 1 1 d U
O321 O 0.7644(2) 0.3701(5) 0.4535(5) 0.069(4) Uani 1 1 d U
O322 O 0.7649(2) 0.4474(5) 0.4362(4) 0.059(3) Uani 1 1 d U
O323 O 0.7929(2) 0.5068(6) 0.3708(5) 0.073(4) Uani 1 1 d U
O324 O 0.8220(2) 0.5035(6) 0.3290(5) 0.078(4) Uani 1 1 d U
O325 O 0.7406(2) 0.4693(5) 0.3551(4) 0.063(3) Uani 1 1 d U
O326 O 0.7225(2) 0.5399(5) 0.3388(4) 0.066(4) Uani 1 1 d U
O327 O 0.7149(2) 0.5281(5) 0.4262(4) 0.060(3) Uani 1 1 d U
O328 O 0.7020(2) 0.5939(5) 0.3937(5) 0.071(4) Uani 1 1 d U
O329 O 0.7295(2) 0.6104(5) 0.2789(4) 0.066(4) Uani 1 1 d U
O330 O 0.7063(2) 0.6492(5) 0.2358(4) 0.061(3) Uani 1 1 d U
O331 O 0.6830(2) 0.6219(6) 0.3200(5) 0.078(4) Uani 1 1 d U
O332 O 0.6554(2) 0.6082(6) 0.2741(5) 0.071(4) Uani 1 1 d U
O333 O 0.6637(2) 0.5964(6) 0.1859(5) 0.076(4) Uani 1 1 d U
O334 O 0.6851(3) 0.6089(7) 0.1321(6) 0.094(5) Uani 1 1 d U
O335 O 0.6612(3) 0.5054(6) 0.2351(5) 0.081(4) Uani 1 1 d U
O336 O 0.6319(3) 0.4639(8) 0.2093(7) 0.109(6) Uani 1 1 d U
O337 O 0.6060(3) 0.5308(7) 0.2726(6) 0.096(5) Uani 1 1 d U
O338 O 0.5842(3) 0.4868(7) 0.2320(6) 0.089(5) Uani 1 1 d U
O339 O 0.6221(3) 0.4251(6) 0.1323(5) 0.081(4) Uani 1 1 d U
O340 O 0.6104(3) 0.3518(6) 0.1150(5) 0.079(4) Uani 1 1 d U
O341 O 0.5865(2) 0.3893(6) 0.1906(5) 0.071(4) Uani 1 1 d U
O342 O 0.5874(3) 0.3090(6) 0.1945(5) 0.085(4) Uani 1 1 d U
O343 O 0.3915(3) 0.5330(8) 0.4739(6) 0.111(6) Uani 1 1 d U
H34A H 0.3923 0.5094 0.4879 0.167 Uiso 1 1 calc R
O344 O 0.6190(3) 0.2976(6) 0.0211(5) 0.078(4) Uani 1 1 d U
H34B H 0.6281 0.3212 0.0208 0.116 Uiso 1 1 calc R
C1 C 0.3762(4) 0.4680(9) 0.3586(8) 0.079(6) Uani 1 1 d U
H1A H 0.3644 0.4623 0.3784 0.119 Uiso 1 1 calc R
H1B H 0.3683 0.4652 0.3343 0.119 Uiso 1 1 calc R
H1C H 0.3829 0.5000 0.3613 0.119 Uiso 1 1 calc R
C2 C 0.3883(3) 0.3857(9) 0.3420(7) 0.069(5) Uani 1 1 d U
C3 C 0.3652(5) 0.3749(11) 0.3363(9) 0.093(8) Uani 1 1 d U
H3A H 0.3525 0.3956 0.3431 0.111 Uiso 1 1 calc R
C4 C 0.3611(4) 0.3308(9) 0.3194(7) 0.074(6) Uani 1 1 d U
H4A H 0.3452 0.3215 0.3141 0.089 Uiso 1 1 calc R
C5 C 0.3798(4) 0.2999(9) 0.3100(7) 0.074(6) Uani 1 1 d U
H5A H 0.3770 0.2722 0.2956 0.089 Uiso 1 1 calc R
C6 C 0.4040(4) 0.3119(8) 0.3232(7) 0.079(6) Uani 1 1 d DU
C7 C 0.4082(4) 0.3577(8) 0.3362(7) 0.067(5) Uani 1 1 d U
C8 C 0.4244(4) 0.2789(9) 0.3158(8) 0.084(7) Uani 1 1 d DU
H8A H 0.4199 0.2538 0.2996 0.101 Uiso 1 1 calc R
C9 C 0.4607(4) 0.2350(8) 0.3124(7) 0.073(6) Uani 1 1 d U
H9A H 0.4508 0.2089 0.3021 0.088 Uiso 1 1 calc R
H9B H 0.4707 0.2226 0.3329 0.088 Uiso 1 1 calc R
C10 C 0.4762(4) 0.2587(8) 0.2816(7) 0.069(5) Uani 1 1 d U
H10A H 0.4832 0.2886 0.2912 0.082 Uiso 1 1 calc R
H10B H 0.4662 0.2664 0.2598 0.082 Uiso 1 1 calc R
C11 C 0.4973(3) 0.2226(7) 0.2698(5) 0.051(4) Uani 1 1 d DU
H11A H 0.5081 0.2177 0.2913 0.062 Uiso 1 1 calc R
H11B H 0.4901 0.1915 0.2635 0.062 Uiso 1 1 calc R
C12 C 0.5129(3) 0.2404(7) 0.2353(5) 0.061(5) Uani 1 1 d DU
H12A H 0.5033 0.2368 0.2124 0.073 Uiso 1 1 calc R
H12B H 0.5163 0.2745 0.2386 0.073 Uiso 1 1 calc R
C13 C 0.5364(4) 0.2139(9) 0.2304(7) 0.074(6) Uani 1 1 d U
H13A H 0.5335 0.1792 0.2315 0.089 Uiso 1 1 calc R
H13B H 0.5476 0.2224 0.2508 0.089 Uiso 1 1 calc R
C14 C 0.5484(4) 0.2277(9) 0.1906(7) 0.074(6) Uani 1 1 d U
H14A H 0.5375 0.2181 0.1701 0.089 Uiso 1 1 calc R
H14B H 0.5508 0.2624 0.1892 0.089 Uiso 1 1 calc R
C15 C 0.5719(4) 0.1648(10) 0.1683(8) 0.085(7) Uani 1 1 d U
H15A H 0.5563 0.1551 0.1612 0.102 Uiso 1 1 calc R
C16 C 0.5912(4) 0.1332(11) 0.1559(8) 0.086(7) Uani 1 1 d U
C17 C 0.5889(7) 0.0998(12) 0.1257(13) 0.145(14) Uani 1 1 d DU
H17A H 0.5759 0.1043 0.1089 0.174 Uiso 1 1 calc R
C18 C 0.6050(4) 0.0589(11) 0.1188(9) 0.106(9) Uani 1 1 d DU
H18A H 0.6009 0.0336 0.1026 0.127 Uiso 1 1 calc R
C19 C 0.6279(5) 0.0606(11) 0.1393(8) 0.108(9) Uani 1 1 d DU
H19A H 0.6411 0.0418 0.1317 0.129 Uiso 1 1 calc R
C20 C 0.6300(4) 0.0920(9) 0.1717(8) 0.099(8) Uani 1 1 d DU
C21 C 0.6127(4) 0.1305(9) 0.1796(8) 0.082(6) Uani 1 1 d DU
C22 C 0.6703(4) 0.0621(10) 0.1795(8) 0.085(7) Uani 1 1 d U
H22A H 0.6683 0.0589 0.1525 0.128 Uiso 1 1 calc R
H22B H 0.6709 0.0306 0.1909 0.128 Uiso 1 1 calc R
H22C H 0.6852 0.0791 0.1847 0.128 Uiso 1 1 calc R
C23 C 0.4025(6) 0.6480(14) 0.4141(12) 0.129(12) Uani 1 1 d U
H23A H 0.3878 0.6561 0.4008 0.194 Uiso 1 1 calc R
H23B H 0.4146 0.6726 0.4098 0.194 Uiso 1 1 calc R
H23C H 0.3992 0.6457 0.4408 0.194 Uiso 1 1 calc R
C24 C 0.4129(4) 0.6008(9) 0.3619(8) 0.074(6) Uani 1 1 d U
C25 C 0.4040(5) 0.6364(11) 0.3341(9) 0.097(8) Uani 1 1 d U
H25A H 0.3963 0.6642 0.3431 0.116 Uiso 1 1 calc R
C26 C 0.4065(4) 0.6309(9) 0.2960(7) 0.073(6) Uani 1 1 d U
H26A H 0.4032 0.6577 0.2809 0.088 Uiso 1 1 calc R
C27 C 0.4139(5) 0.5863(12) 0.2767(10) 0.103(8) Uani 1 1 d U
H27A H 0.4138 0.5813 0.2506 0.124 Uiso 1 1 calc R
C28 C 0.4217(4) 0.5498(10) 0.3060(9) 0.088(7) Uani 1 1 d U
C29 C 0.4209(4) 0.5603(9) 0.3468(8) 0.077(6) Uani 1 1 d U
C30 C 0.4291(3) 0.5081(9) 0.2855(7) 0.072(5) Uani 1 1 d U
H30A H 0.4281 0.5102 0.2592 0.086 Uiso 1 1 calc R
C31 C 0.4478(5) 0.4298(11) 0.2748(9) 0.097(8) Uani 1 1 d U
H31A H 0.4376 0.4252 0.2527 0.116 Uiso 1 1 calc R
H31B H 0.4480 0.3995 0.2888 0.116 Uiso 1 1 calc R
C32 C 0.4739(5) 0.4417(10) 0.2619(9) 0.101(8) Uani 1 1 d DU
H32A H 0.4837 0.4484 0.2842 0.121 Uiso 1 1 calc R
H32B H 0.4734 0.4711 0.2468 0.121 Uiso 1 1 calc R
C33 C 0.4869(4) 0.4022(9) 0.2384(7) 0.084(7) Uani 1 1 d DU
H33A H 0.4869 0.3718 0.2522 0.100 Uiso 1 1 calc R
H33B H 0.4785 0.3974 0.2145 0.100 Uiso 1 1 calc R
C34 C 0.5128(3) 0.4185(9) 0.2314(7) 0.076(6) Uani 1 1 d U
H34C H 0.5214 0.4213 0.2554 0.091 Uiso 1 1 calc R
H34D H 0.5127 0.4502 0.2195 0.091 Uiso 1 1 calc R
C35 C 0.5263(4) 0.3818(10) 0.2054(8) 0.085(7) Uani 1 1 d U
H35A H 0.5433 0.3911 0.2040 0.102 Uiso 1 1 calc R
H35B H 0.5255 0.3501 0.2172 0.102 Uiso 1 1 calc R
C36 C 0.5167(3) 0.3776(8) 0.1666(7) 0.065(5) Uani 1 1 d U
H36A H 0.5170 0.4094 0.1548 0.078 Uiso 1 1 calc R
H36B H 0.4998 0.3672 0.1678 0.078 Uiso 1 1 calc R
C37 C 0.5198(4) 0.3008(9) 0.1257(8) 0.078(6) Uani 1 1 d U
H37A H 0.5031 0.2990 0.1308 0.094 Uiso 1 1 calc R
C38 C 0.5292(4) 0.2641(8) 0.1053(7) 0.068(5) Uani 1 1 d U
C39 C 0.5113(4) 0.2249(8) 0.0949(6) 0.066(5) Uani 1 1 d U
H39A H 0.4951 0.2284 0.1023 0.079 Uiso 1 1 calc R
C40 C 0.5176(4) 0.1863(10) 0.0760(7) 0.078(6) Uani 1 1 d U
H40A H 0.5060 0.1633 0.0692 0.094 Uiso 1 1 calc R
C41 C 0.5430(5) 0.1797(13) 0.0657(10) 0.108(9) Uani 1 1 d U
H41A H 0.5476 0.1527 0.0517 0.130 Uiso 1 1 calc R
C42 C 0.5605(5) 0.2129(11) 0.0764(9) 0.089(7) Uani 1 1 d U
C43 C 0.5531(4) 0.2552(9) 0.0969(8) 0.079(6) Uani 1 1 d U
C44 C 0.5919(5) 0.1765(12) 0.0432(10) 0.108(9) Uani 1 1 d U
H44A H 0.5792 0.1700 0.0251 0.163 Uiso 1 1 calc R
H44B H 0.5966 0.1468 0.0554 0.163 Uiso 1 1 calc R
H44C H 0.6058 0.1900 0.0304 0.163 Uiso 1 1 calc R
C45 C 0.5006(6) 0.7226(14) 0.5181(11) 0.124(11) Uani 1 1 d U
H45A H 0.4847 0.7370 0.5186 0.186 Uiso 1 1 calc R
H45B H 0.5128 0.7477 0.5171 0.186 Uiso 1 1 calc R
H45C H 0.5030 0.7036 0.5406 0.186 Uiso 1 1 calc R
C46 C 0.4866(3) 0.6955(8) 0.4513(7) 0.066(5) Uani 1 1 d U
C47 C 0.4688(4) 0.7333(10) 0.4515(9) 0.091(7) Uani 1 1 d U
H47A H 0.4667 0.7534 0.4725 0.110 Uiso 1 1 calc R
C48 C 0.4548(5) 0.7387(12) 0.4190(10) 0.106(9) Uani 1 1 d U
H48A H 0.4436 0.7636 0.4159 0.127 Uiso 1 1 calc R
C49 C 0.4591(4) 0.7037(10) 0.3916(8) 0.082(6) Uani 1 1 d U
H49A H 0.4488 0.7065 0.3707 0.099 Uiso 1 1 calc R
C50 C 0.4763(4) 0.6633(9) 0.3883(7) 0.071(5) Uani 1 1 d U
C51 C 0.4891(5) 0.6594(11) 0.4246(9) 0.096(8) Uani 1 1 d U
C52 C 0.4752(4) 0.6286(9) 0.3606(8) 0.077(6) Uani 1 1 d U
C53 C 0.4844(4) 0.5658(10) 0.3207(8) 0.091(7) Uani 1 1 d U
H53A H 0.4774 0.5340 0.3250 0.109 Uiso 1 1 calc R
H53B H 0.4731 0.5837 0.3048 0.109 Uiso 1 1 calc R
C54 C 0.5072(4) 0.5596(9) 0.2998(8) 0.079(6) Uani 1 1 d U
H54A H 0.5047 0.5355 0.2802 0.095 Uiso 1 1 calc R
H54B H 0.5195 0.5471 0.3171 0.095 Uiso 1 1 calc R
C55 C 0.5169(5) 0.6046(12) 0.2817(10) 0.110(9) Uani 1 1 d U
H55A H 0.5046 0.6167 0.2643 0.133 Uiso 1 1 calc R
H55B H 0.5190 0.6288 0.3014 0.133 Uiso 1 1 calc R
C56 C 0.5400(5) 0.6002(11) 0.2609(9) 0.097(8) Uani 1 1 d U
H56A H 0.5526 0.5889 0.2781 0.116 Uiso 1 1 calc R
H56B H 0.5448 0.6318 0.2516 0.116 Uiso 1 1 calc R
C57 C 0.5378(4) 0.5648(10) 0.2273(8) 0.085(7) Uani 1 1 d U
H57A H 0.5219 0.5691 0.2157 0.103 Uiso 1 1 calc R
H57B H 0.5385 0.5320 0.2371 0.103 Uiso 1 1 calc R
C58 C 0.5577(4) 0.5700(10) 0.1955(8) 0.084(7) Uani 1 1 d U
H58A H 0.5546 0.6002 0.1822 0.101 Uiso 1 1 calc R
H58B H 0.5735 0.5733 0.2078 0.101 Uiso 1 1 calc R
C59 C 0.5456(4) 0.5401(9) 0.1394(8) 0.078(6) Uani 1 1 d U
H59A H 0.5372 0.5693 0.1387 0.094 Uiso 1 1 calc R
C60 C 0.5422(4) 0.5043(9) 0.1084(7) 0.075(6) Uani 1 1 d DU
C61 C 0.5300(6) 0.5214(16) 0.0744(9) 0.142(13) Uani 1 1 d DU
H61A H 0.5255 0.5538 0.0747 0.171 Uiso 1 1 calc R
C62 C 0.5243(6) 0.4975(10) 0.0432(12) 0.120(10) Uani 1 1 d DU
H62A H 0.5151 0.5120 0.0242 0.144 Uiso 1 1 calc R
C63 C 0.5328(4) 0.4477(10) 0.0393(9) 0.096(8) Uani 1 1 d DU
H63A H 0.5287 0.4283 0.0187 0.115 Uiso 1 1 calc R
C64 C 0.5478(4) 0.4312(10) 0.0693(8) 0.087(7) Uani 1 1 d U
C65 C 0.5507(4) 0.4596(10) 0.1012(8) 0.081(6) Uani 1 1 d U
C66 C 0.5575(4) 0.3580(10) 0.0322(8) 0.084(7) Uani 1 1 d U
H66A H 0.5413 0.3606 0.0219 0.127 Uiso 1 1 calc R
H66B H 0.5611 0.3247 0.0375 0.127 Uiso 1 1 calc R
H66C H 0.5691 0.3703 0.0141 0.127 Uiso 1 1 calc R
C67 C 0.5638(4) 0.7922(10) 0.5904(8) 0.088(7) Uani 1 1 d U
H67A H 0.5543 0.8214 0.5900 0.133 Uiso 1 1 calc R
H67B H 0.5809 0.8001 0.5897 0.133 Uiso 1 1 calc R
H67C H 0.5603 0.7744 0.6132 0.133 Uiso 1 1 calc R
C68 C 0.5531(4) 0.7900(10) 0.5308(8) 0.083(6) Uani 1 1 d U
C69 C 0.5480(4) 0.8393(9) 0.5267(6) 0.078(6) Uani 1 1 d DU
H69A H 0.5491 0.8597 0.5476 0.094 Uiso 1 1 calc R
C70 C 0.5409(4) 0.8590(9) 0.4900(7) 0.081(6) Uani 1 1 d DU
H70A H 0.5382 0.8922 0.4891 0.098 Uiso 1 1 calc R
C71 C 0.5380(4) 0.8351(9) 0.4581(7) 0.074(6) Uani 1 1 d U
H71A H 0.5319 0.8495 0.4362 0.089 Uiso 1 1 calc R
C72 C 0.5443(3) 0.7893(8) 0.4595(6) 0.061(5) Uani 1 1 d U
C73 C 0.5517(4) 0.7626(8) 0.4946(7) 0.065(5) Uani 1 1 d U
C74 C 0.5389(4) 0.7591(9) 0.4258(7) 0.074(6) Uani 1 1 d U
H74A H 0.5325 0.7768 0.4057 0.088 Uiso 1 1 calc R
C75 C 0.5387(4) 0.7017(9) 0.3787(7) 0.073(6) Uani 1 1 d U
H75A H 0.5241 0.7172 0.3688 0.088 Uiso 1 1 calc R
H75B H 0.5367 0.6670 0.3757 0.088 Uiso 1 1 calc R
C76 C 0.5617(5) 0.7190(11) 0.3545(7) 0.096(8) Uani 1 1 d DU
H76A H 0.5621 0.7541 0.3541 0.115 Uiso 1 1 calc R
H76B H 0.5765 0.7078 0.3668 0.115 Uiso 1 1 calc R
C77 C 0.5611(5) 0.6998(11) 0.3134(7) 0.099(8) Uani 1 1 d DU
H77A H 0.5644 0.6653 0.3132 0.118 Uiso 1 1 calc R
H77B H 0.5450 0.7050 0.3026 0.118 Uiso 1 1 calc R
C78 C 0.5803(6) 0.7264(13) 0.2897(10) 0.115(10) Uani 1 1 d U
H78B H 0.5744 0.7592 0.2860 0.138 Uiso 1 1 calc R
H78A H 0.5950 0.7287 0.3051 0.138 Uiso 1 1 calc R
C79 C 0.5878(5) 0.7070(12) 0.2512(10) 0.106(9) Uani 1 1 d U
H79A H 0.5950 0.7332 0.2366 0.127 Uiso 1 1 calc R
H79B H 0.5733 0.6964 0.2378 0.127 Uiso 1 1 calc R
C80 C 0.6061(4) 0.6647(9) 0.2528(5) 0.087(7) Uani 1 1 d DU
H80A H 0.6213 0.6771 0.2630 0.104 Uiso 1 1 calc R
H80B H 0.5999 0.6411 0.2708 0.104 Uiso 1 1 calc R
C81 C 0.6065(3) 0.6557(8) 0.1866(6) 0.065(5) Uani 1 1 d U
H81A H 0.6006 0.6873 0.1870 0.078 Uiso 1 1 calc R
C82 C 0.6080(4) 0.6351(8) 0.1486(6) 0.065(5) Uani 1 1 d U
C83 C 0.6038(4) 0.6631(11) 0.1184(8) 0.085(7) Uani 1 1 d U
H83A H 0.6017 0.6963 0.1210 0.102 Uiso 1 1 calc R
C84 C 0.6027(4) 0.6417(11) 0.0837(9) 0.089(7) Uani 1 1 d U
H84A H 0.6009 0.6629 0.0634 0.106 Uiso 1 1 calc R
C85 C 0.6037(5) 0.5944(12) 0.0742(10) 0.102(8) Uani 1 1 d U
H85A H 0.6035 0.5825 0.0495 0.122 Uiso 1 1 calc R
C86 C 0.6052(4) 0.5660(10) 0.1073(8) 0.085(7) Uani 1 1 d U
C87 C 0.6081(3) 0.5822(8) 0.1453(6) 0.064(5) Uani 1 1 d U
C88 C 0.6053(6) 0.4929(13) 0.0705(10) 0.116(10) Uani 1 1 d U
H88A H 0.6184 0.5063 0.0556 0.174 Uiso 1 1 calc R
H88B H 0.5900 0.4992 0.0581 0.174 Uiso 1 1 calc R
H88C H 0.6076 0.4586 0.0729 0.174 Uiso 1 1 calc R
C89 C 0.6023(5) 0.6847(11) 0.7167(9) 0.097(8) Uani 1 1 d U
H89A H 0.6170 0.6983 0.7270 0.145 Uiso 1 1 calc R
H89B H 0.5998 0.6529 0.7269 0.145 Uiso 1 1 calc R
H89C H 0.5886 0.7049 0.7233 0.145 Uiso 1 1 calc R
C90 C 0.6173(3) 0.7163(7) 0.6577(5) 0.056(4) Uani 1 1 d DU
C91 C 0.6359(4) 0.7429(10) 0.6780(8) 0.101(8) Uani 1 1 d DU
H91A H 0.6476 0.7204 0.6887 0.122 Uiso 1 1 calc R
H91B H 0.6284 0.7605 0.6988 0.122 Uiso 1 1 calc R
C92 C 0.6491(4) 0.7786(10) 0.6517(8) 0.084(7) Uani 1 1 d U
H92A H 0.6612 0.7977 0.6627 0.100 Uiso 1 1 calc R
C93 C 0.6452(5) 0.7848(12) 0.6152(10) 0.107(9) Uani 1 1 d U
H93A H 0.6534 0.8081 0.6011 0.129 Uiso 1 1 calc R
C94 C 0.6276(3) 0.7535(7) 0.5991(6) 0.056(4) Uani 1 1 d U
C95 C 0.6143(4) 0.7222(9) 0.6191(7) 0.076(6) Uani 1 1 d U
C96 C 0.6268(4) 0.7630(9) 0.5573(8) 0.081(6) Uani 1 1 d U
H96A H 0.6378 0.7853 0.5474 0.098 Uiso 1 1 calc R
C97 C 0.6149(3) 0.7588(8) 0.4963(6) 0.065(5) Uani 1 1 d U
H97A H 0.6264 0.7857 0.4968 0.078 Uiso 1 1 calc R
H97B H 0.5995 0.7709 0.4868 0.078 Uiso 1 1 calc R
C98 C 0.6251(4) 0.7177(9) 0.4676(7) 0.079(6) Uani 1 1 d U
H98B H 0.6414 0.7085 0.4760 0.094 Uiso 1 1 calc R
H98A H 0.6148 0.6893 0.4702 0.094 Uiso 1 1 calc R
C99 C 0.6266(3) 0.7298(7) 0.4267(6) 0.061(5) Uani 1 1 d U
H99A H 0.6358 0.7595 0.4237 0.073 Uiso 1 1 calc R
H99B H 0.6103 0.7355 0.4171 0.073 Uiso 1 1 calc R
C100 C 0.6383(5) 0.6910(10) 0.4038(8) 0.086(7) Uani 1 1 d U
H10L H 0.6302 0.6606 0.4094 0.104 Uiso 1 1 calc R
H10C H 0.6552 0.6879 0.4119 0.104 Uiso 1 1 calc R
C101 C 0.6380(4) 0.6989(8) 0.3590(7) 0.080(6) Uani 1 1 d DU
H10D H 0.6435 0.6695 0.3466 0.096 Uiso 1 1 calc R
H10E H 0.6214 0.7051 0.3509 0.096 Uiso 1 1 calc R
C102 C 0.6546(3) 0.7418(7) 0.3459(6) 0.058(4) Uani 1 1 d DU
H10F H 0.6477 0.7723 0.3544 0.070 Uiso 1 1 calc R
H10G H 0.6708 0.7384 0.3567 0.070 Uiso 1 1 calc R
C103 C 0.6414(4) 0.7709(9) 0.2841(8) 0.081(6) Uani 1 1 d U
H10H H 0.6309 0.7906 0.2980 0.097 Uiso 1 1 calc R
C104 C 0.6399(4) 0.7769(9) 0.2430(7) 0.067(5) Uani 1 1 d U
C105 C 0.6238(3) 0.8097(7) 0.2337(6) 0.059(5) Uani 1 1 d U
H10I H 0.6164 0.8280 0.2526 0.070 Uiso 1 1 calc R
C106 C 0.6170(5) 0.8184(11) 0.1938(9) 0.114(10) Uani 1 1 d DU
H10J H 0.6056 0.8419 0.1869 0.136 Uiso 1 1 calc R
C107 C 0.6291(4) 0.7880(8) 0.1658(7) 0.076(6) Uani 1 1 d DU
H10K H 0.6258 0.7907 0.1400 0.091 Uiso 1 1 calc R
C108 C 0.6449(3) 0.7571(8) 0.1788(6) 0.057(4) Uani 1 1 d U
C109 C 0.6507(3) 0.7476(8) 0.2134(6) 0.059(5) Uani 1 1 d U
C110 C 0.6576(5) 0.7404(11) 0.1148(8) 0.094(7) Uani 1 1 d U
H11C H 0.6419 0.7540 0.1089 0.141 Uiso 1 1 calc R
H11D H 0.6609 0.7139 0.0979 0.141 Uiso 1 1 calc R
H11E H 0.6700 0.7647 0.1119 0.141 Uiso 1 1 calc R
C111 C 0.6443(4) 0.4499(10) 0.7420(7) 0.080(6) Uani 1 1 d U
H11F H 0.6376 0.4727 0.7598 0.120 Uiso 1 1 calc R
H11G H 0.6604 0.4407 0.7499 0.120 Uiso 1 1 calc R
H11H H 0.6341 0.4218 0.7410 0.120 Uiso 1 1 calc R
C112 C 0.6490(3) 0.5210(7) 0.7100(6) 0.053(4) Uani 1 1 d U
C113 C 0.6552(3) 0.5466(8) 0.7395(6) 0.057(4) Uani 1 1 d U
H11I H 0.6574 0.5318 0.7630 0.069 Uiso 1 1 calc R
C114 C 0.6584(3) 0.5938(8) 0.7359(6) 0.065(5) Uani 1 1 d U
H11J H 0.6607 0.6125 0.7575 0.078 Uiso 1 1 calc R
C115 C 0.6586(3) 0.6147(7) 0.7029(6) 0.054(4) Uani 1 1 d U
H11K H 0.6639 0.6467 0.7020 0.065 Uiso 1 1 calc R
C116 C 0.6521(3) 0.5947(6) 0.6711(4) 0.049(4) Uani 1 1 d DU
C117 C 0.6462(2) 0.5445(6) 0.6717(5) 0.041(3) Uani 1 1 d U
C118 C 0.6531(3) 0.6205(7) 0.6347(4) 0.050(4) Uani 1 1 d DU
H11L H 0.6588 0.6522 0.6357 0.060 Uiso 1 1 calc R
C119 C 0.6531(3) 0.6411(8) 0.5736(6) 0.064(5) Uani 1 1 d U
H11M H 0.6572 0.6721 0.5848 0.076 Uiso 1 1 calc R
H11N H 0.6392 0.6454 0.5569 0.076 Uiso 1 1 calc R
C120 C 0.6750(4) 0.6209(9) 0.5515(7) 0.076(6) Uani 1 1 d U
H12C H 0.6713 0.5886 0.5424 0.091 Uiso 1 1 calc R
H12D H 0.6892 0.6190 0.5680 0.091 Uiso 1 1 calc R
C121 C 0.6805(3) 0.6554(8) 0.5171(6) 0.065(5) Uani 1 1 d U
H12E H 0.6793 0.6886 0.5259 0.078 Uiso 1 1 calc R
H12F H 0.6679 0.6507 0.4981 0.078 Uiso 1 1 calc R
C122 C 0.7067(3) 0.6481(8) 0.4973(6) 0.061(5) Uani 1 1 d U
H12G H 0.7194 0.6595 0.5142 0.073 Uiso 1 1 calc R
H12H H 0.7094 0.6140 0.4925 0.073 Uiso 1 1 calc R
C123 C 0.7079(4) 0.6751(8) 0.4611(7) 0.071(5) Uani 1 1 d U
H12O H 0.7052 0.7091 0.4663 0.085 Uiso 1 1 calc R
H12I H 0.6947 0.6641 0.4449 0.085 Uiso 1 1 calc R
C124 C 0.7319(4) 0.6698(9) 0.4396(7) 0.072(5) Uani 1 1 d U
H12J H 0.7444 0.6881 0.4529 0.086 Uiso 1 1 calc R
H12K H 0.7368 0.6360 0.4402 0.086 Uiso 1 1 calc R
C125 C 0.7362(3) 0.7320(7) 0.3979(5) 0.056(4) Uani 1 1 d DU
H12L H 0.7419 0.7478 0.4195 0.068 Uiso 1 1 calc R
C126 C 0.7332(4) 0.7602(8) 0.3633(6) 0.071(5) Uani 1 1 d DU
C127 C 0.7425(5) 0.8087(11) 0.3685(9) 0.099(8) Uani 1 1 d U
H12M H 0.7481 0.8191 0.3920 0.119 Uiso 1 1 calc R
C128 C 0.7429(5) 0.8415(12) 0.3349(9) 0.106(9) Uani 1 1 d DU
H12N H 0.7506 0.8714 0.3356 0.128 Uiso 1 1 calc R
C129 C 0.7307(6) 0.8243(15) 0.3009(10) 0.134(12) Uani 1 1 d DU
H12P H 0.7289 0.8445 0.2800 0.160 Uiso 1 1 calc R
C130 C 0.7216(3) 0.7776(8) 0.2999(7) 0.065(5) Uani 1 1 d U
C131 C 0.7228(2) 0.7471(6) 0.3309(5) 0.046(4) Uani 1 1 d U
C132 C 0.7110(4) 0.7918(10) 0.2335(8) 0.087(7) Uani 1 1 d U
H13C H 0.7273 0.7943 0.2236 0.131 Uiso 1 1 calc R
H13D H 0.7053 0.8233 0.2408 0.131 Uiso 1 1 calc R
H13E H 0.7004 0.7787 0.2144 0.131 Uiso 1 1 calc R
C133 C 0.6867(5) 0.2943(11) 0.7714(9) 0.096(8) Uani 1 1 d U
H13F H 0.6842 0.3119 0.7946 0.144 Uiso 1 1 calc R
H13G H 0.7033 0.2836 0.7700 0.144 Uiso 1 1 calc R
H13H H 0.6760 0.2668 0.7708 0.144 Uiso 1 1 calc R
C134 C 0.6946(3) 0.3667(8) 0.7408(6) 0.067(5) Uani 1 1 d U
C135 C 0.7086(4) 0.3799(8) 0.7729(7) 0.071(5) Uani 1 1 d U
H13I H 0.7096 0.3591 0.7936 0.085 Uiso 1 1 calc R
C136 C 0.7206(3) 0.4223(7) 0.7739(6) 0.062(5) Uani 1 1 d DU
H13J H 0.7299 0.4302 0.7951 0.074 Uiso 1 1 calc R
C137 C 0.7193(4) 0.4557(8) 0.7430(6) 0.075(6) Uani 1 1 d DU
H13K H 0.7291 0.4831 0.7438 0.089 Uiso 1 1 calc R
C138 C 0.7043(4) 0.4494(9) 0.7122(7) 0.070(5) Uani 1 1 d U
C139 C 0.6925(3) 0.4011(9) 0.7107(7) 0.070(5) Uani 1 1 d U
C140 C 0.7045(3) 0.4787(6) 0.6778(5) 0.049(4) Uani 1 1 d U
H14C H 0.7176 0.4999 0.6756 0.059 Uiso 1 1 calc R
C141 C 0.6968(3) 0.5194(7) 0.6226(6) 0.060(5) Uani 1 1 d U
H14D H 0.7019 0.5486 0.6357 0.072 Uiso 1 1 calc R
H14E H 0.6827 0.5272 0.6071 0.072 Uiso 1 1 calc R
C142 C 0.7178(3) 0.5000(8) 0.5976(6) 0.065(5) Uani 1 1 d U
H14F H 0.7320 0.4943 0.6133 0.077 Uiso 1 1 calc R
H14G H 0.7129 0.4693 0.5866 0.077 Uiso 1 1 calc R
C143 C 0.7242(3) 0.5334(8) 0.5673(6) 0.062(5) Uani 1 1 d U
H14H H 0.7269 0.5652 0.5781 0.074 Uiso 1 1 calc R
H14I H 0.7105 0.5358 0.5499 0.074 Uiso 1 1 calc R
C144 C 0.7472(3) 0.5182(8) 0.5448(6) 0.060(5) Uani 1 1 d U
H14J H 0.7458 0.4842 0.5383 0.071 Uiso 1 1 calc R
H14K H 0.7614 0.5218 0.5611 0.071 Uiso 1 1 calc R
C145 C 0.7518(4) 0.5490(9) 0.5060(7) 0.074(6) Uani 1 1 d U
H14L H 0.7389 0.5420 0.4879 0.089 Uiso 1 1 calc R
H14M H 0.7513 0.5834 0.5116 0.089 Uiso 1 1 calc R
C146 C 0.7752(3) 0.5369(8) 0.4894(6) 0.059(5) Uani 1 1 d U
H14N H 0.7775 0.5021 0.4899 0.070 Uiso 1 1 calc R
H14O H 0.7882 0.5518 0.5040 0.070 Uiso 1 1 calc R
C147 C 0.7916(4) 0.5930(8) 0.4457(7) 0.071(5) Uani 1 1 d U
H14P H 0.7998 0.6032 0.4674 0.085 Uiso 1 1 calc R
C148 C 0.7961(4) 0.6194(9) 0.4100(8) 0.077(6) Uani 1 1 d U
C149 C 0.8178(4) 0.6472(10) 0.4145(8) 0.086(7) Uani 1 1 d U
H14Q H 0.8278 0.6482 0.4358 0.103 Uiso 1 1 calc R
C150 C 0.8213(6) 0.6737(12) 0.3795(10) 0.109(9) Uani 1 1 d U
H15B H 0.8368 0.6865 0.3755 0.130 Uiso 1 1 calc R
C151 C 0.8047(3) 0.6820(9) 0.3522(7) 0.073(6) Uani 1 1 d U
H15C H 0.8079 0.7041 0.3329 0.088 Uiso 1 1 calc R
C152 C 0.7814(3) 0.6557(8) 0.3532(6) 0.064(5) Uani 1 1 d U
C153 C 0.7781(3) 0.6224(8) 0.3796(6) 0.061(5) Uani 1 1 d U
C154 C 0.7698(4) 0.6916(10) 0.2941(8) 0.088(7) Uani 1 1 d U
H15D H 0.7834 0.6787 0.2802 0.132 Uiso 1 1 calc R
H15E H 0.7737 0.7236 0.3028 0.132 Uiso 1 1 calc R
H15F H 0.7557 0.6928 0.2779 0.132 Uiso 1 1 calc R
C155 C 0.6376(5) 0.1288(11) 0.7651(9) 0.100(8) Uani 1 1 d U
H15G H 0.6476 0.1003 0.7666 0.150 Uiso 1 1 calc R
H15H H 0.6209 0.1196 0.7611 0.150 Uiso 1 1 calc R
H15I H 0.6389 0.1467 0.7884 0.150 Uiso 1 1 calc R
C156 C 0.6697(3) 0.1566(8) 0.7250(7) 0.066(5) Uani 1 1 d U
C157 C 0.6845(3) 0.1160(8) 0.7311(7) 0.066(5) Uani 1 1 d U
H15J H 0.6790 0.0889 0.7443 0.079 Uiso 1 1 calc R
C158 C 0.7085(4) 0.1194(11) 0.7155(9) 0.091(7) Uani 1 1 d U
H15K H 0.7184 0.0920 0.7163 0.109 Uiso 1 1 calc R
C159 C 0.7175(4) 0.1584(9) 0.7002(8) 0.078(6) Uani 1 1 d U
H15L H 0.7338 0.1584 0.6927 0.094 Uiso 1 1 calc R
C160 C 0.7030(3) 0.2018(8) 0.6944(7) 0.074(6) Uani 1 1 d DU
C161 C 0.6770(3) 0.1982(10) 0.7031(8) 0.089(7) Uani 1 1 d DU
C162 C 0.7150(4) 0.2421(7) 0.6751(6) 0.071(5) Uani 1 1 d DU
H16A H 0.7316 0.2372 0.6708 0.085 Uiso 1 1 calc R
C163 C 0.7236(4) 0.3173(9) 0.6441(7) 0.073(6) Uani 1 1 d U
H16B H 0.7404 0.3072 0.6482 0.088 Uiso 1 1 calc R
H16C H 0.7216 0.3498 0.6541 0.088 Uiso 1 1 calc R
C164 C 0.7176(5) 0.3161(11) 0.6027(8) 0.090(7) Uani 1 1 d U
H16D H 0.7002 0.3202 0.5992 0.108 Uiso 1 1 calc R
H16E H 0.7223 0.2852 0.5920 0.108 Uiso 1 1 calc R
C165 C 0.7322(3) 0.3594(9) 0.5816(7) 0.074(6) Uani 1 1 d DU
H16F H 0.7252 0.3641 0.5566 0.089 Uiso 1 1 calc R
H16G H 0.7298 0.3892 0.5958 0.089 Uiso 1 1 calc R
C166 C 0.7602(3) 0.3499(9) 0.5776(8) 0.078(6) Uani 1 1 d DU
H16H H 0.7629 0.3188 0.5653 0.093 Uiso 1 1 calc R
H16I H 0.7677 0.3488 0.6025 0.093 Uiso 1 1 calc R
C167 C 0.7724(3) 0.3911(8) 0.5533(7) 0.068(5) Uani 1 1 d U
H16J H 0.7648 0.3916 0.5284 0.082 Uiso 1 1 calc R
H16K H 0.7690 0.4220 0.5653 0.082 Uiso 1 1 calc R
C168 C 0.7988(4) 0.3866(10) 0.5483(7) 0.078(6) Uani 1 1 d U
H16L H 0.8025 0.3535 0.5412 0.093 Uiso 1 1 calc R
H16M H 0.8066 0.3928 0.5725 0.093 Uiso 1 1 calc R
C169 C 0.8229(4) 0.4541(9) 0.5382(8) 0.087(7) Uani 1 1 d DU
H16N H 0.8241 0.4547 0.5645 0.104 Uiso 1 1 calc R
C170 C 0.8353(5) 0.4903(10) 0.5153(8) 0.098(8) Uani 1 1 d DU
C171 C 0.8494(6) 0.5197(13) 0.5380(11) 0.116(10) Uani 1 1 d U
H17B H 0.8515 0.5125 0.5636 0.139 Uiso 1 1 calc R
C172 C 0.8612(7) 0.5626(17) 0.5212(14) 0.148(14) Uani 1 1 d U
H17C H 0.8678 0.5858 0.5374 0.178 Uiso 1 1 calc R
C173 C 0.8627(5) 0.5698(12) 0.4828(10) 0.100(8) Uani 1 1 d U
H17E H 0.8719 0.5953 0.4731 0.120 Uiso 1 1 calc R
C174 C 0.8505(4) 0.5388(9) 0.4589(7) 0.072(6) Uani 1 1 d U
C175 C 0.8356(4) 0.4996(9) 0.4748(7) 0.075(6) Uani 1 1 d U
C176 C 0.8671(4) 0.5691(9) 0.4042(7) 0.075(6) Uani 1 1 d U
H17F H 0.8673 0.6009 0.4150 0.112 Uiso 1 1 calc R
H17G H 0.8651 0.5714 0.3772 0.112 Uiso 1 1 calc R
H17H H 0.8823 0.5530 0.4097 0.112 Uiso 1 1 calc R
C177 C 0.5406(4) 0.0619(9) 0.6273(8) 0.082(6) Uani 1 1 d U
H17I H 0.5378 0.0699 0.6535 0.123 Uiso 1 1 calc R
H17J H 0.5415 0.0274 0.6246 0.123 Uiso 1 1 calc R
H17K H 0.5273 0.0740 0.6123 0.123 Uiso 1 1 calc R
C178 C 0.5844(4) 0.0768(11) 0.6370(9) 0.089(7) Uani 1 1 d U
C179 C 0.5855(5) 0.0464(11) 0.6674(9) 0.098(8) Uani 1 1 d DU
H17L H 0.5712 0.0319 0.6759 0.118 Uiso 1 1 calc R
C180 C 0.6082(4) 0.0356(13) 0.6869(10) 0.136(13) Uani 1 1 d DU
H18C H 0.6092 0.0126 0.7062 0.163 Uiso 1 1 calc R
C181 C 0.6292(4) 0.0631(9) 0.6745(7) 0.092(7) Uani 1 1 d DU
H18D H 0.6441 0.0579 0.6865 0.110 Uiso 1 1 calc R
C182 C 0.6280(5) 0.0985(9) 0.6441(7) 0.089(7) Uani 1 1 d DU
C183 C 0.6052(5) 0.1052(11) 0.6299(9) 0.093(8) Uani 1 1 d U
C184 C 0.6484(4) 0.1225(10) 0.6347(8) 0.101(8) Uani 1 1 d DU
H18E H 0.6624 0.1081 0.6443 0.121 Uiso 1 1 calc R
C185 C 0.6773(3) 0.1803(9) 0.6047(7) 0.086(7) Uani 1 1 d DU
H18B H 0.6891 0.1677 0.6226 0.103 Uiso 1 1 calc R
H18F H 0.6775 0.2154 0.6064 0.103 Uiso 1 1 calc R
C186 C 0.6842(5) 0.1644(12) 0.5640(7) 0.117(10) Uani 1 1 d DU
H18M H 0.6700 0.1679 0.5478 0.140 Uiso 1 1 calc R
H18G H 0.6885 0.1303 0.5645 0.140 Uiso 1 1 calc R
C187 C 0.7059(6) 0.1931(15) 0.5458(13) 0.160(16) Uani 1 1 d DU
H18H H 0.7050 0.1902 0.5184 0.192 Uiso 1 1 calc R
H18I H 0.7044 0.2271 0.5522 0.192 Uiso 1 1 calc R
C188 C 0.7309(6) 0.1739(15) 0.5597(15) 0.18(2) Uani 1 1 d DU
H18N H 0.7339 0.1417 0.5498 0.219 Uiso 1 1 calc R
H18L H 0.7314 0.1728 0.5872 0.219 Uiso 1 1 calc R
C189 C 0.7499(4) 0.2105(10) 0.5442(6) 0.092(7) Uani 1 1 d DU
H18J H 0.7426 0.2425 0.5432 0.111 Uiso 1 1 calc R
H18K H 0.7638 0.2117 0.5612 0.111 Uiso 1 1 calc R
C190 C 0.7587(3) 0.1961(7) 0.5042(5) 0.059(5) Uani 1 1 d DU
H19B H 0.7644 0.1629 0.5041 0.070 Uiso 1 1 calc R
H19C H 0.7454 0.1990 0.4861 0.070 Uiso 1 1 calc R
C191 C 0.8016(3) 0.2197(7) 0.5099(6) 0.059(5) Uani 1 1 d U
H19D H 0.8034 0.1929 0.5256 0.071 Uiso 1 1 calc R
C192 C 0.8212(3) 0.2476(7) 0.5038(6) 0.060(5) Uani 1 1 d DU
C193 C 0.8434(3) 0.2237(8) 0.5169(7) 0.069(5) Uani 1 1 d DU
H19E H 0.8430 0.1923 0.5266 0.083 Uiso 1 1 calc R
C194 C 0.8651(4) 0.2489(9) 0.5146(7) 0.073(6) Uani 1 1 d U
H19F H 0.8790 0.2331 0.5234 0.088 Uiso 1 1 calc R
C195 C 0.8684(3) 0.2970(6) 0.5001(6) 0.052(4) Uani 1 1 d U
H19H H 0.8833 0.3133 0.5006 0.062 Uiso 1 1 calc R
C196 C 0.8455(4) 0.3182(8) 0.4842(7) 0.070(5) Uani 1 1 d U
C197 C 0.8241(4) 0.2915(8) 0.4888(7) 0.067(5) Uani 1 1 d U
C198 C 0.8678(4) 0.3908(10) 0.4682(9) 0.094(7) Uani 1 1 d U
H19I H 0.8820 0.3705 0.4701 0.140 Uiso 1 1 calc R
H19J H 0.8671 0.4119 0.4898 0.140 Uiso 1 1 calc R
H19K H 0.8687 0.4097 0.4454 0.140 Uiso 1 1 calc R
C199 C 0.4922(3) -0.0326(8) 0.5402(7) 0.072(5) Uani 1 1 d U
H19L H 0.4904 -0.0407 0.5665 0.108 Uiso 1 1 calc R
H19M H 0.4925 -0.0618 0.5253 0.108 Uiso 1 1 calc R
H19N H 0.4788 -0.0127 0.5323 0.108 Uiso 1 1 calc R
C200 C 0.5345(4) -0.0233(8) 0.5550(7) 0.080(6) Uani 1 1 d DU
C201 C 0.5310(5) -0.0598(9) 0.5843(8) 0.091(7) Uani 1 1 d DU
H20A H 0.5158 -0.0722 0.5908 0.109 Uiso 1 1 calc R
C202 C 0.5518(4) -0.0740(10) 0.6010(8) 0.088(7) Uani 1 1 d U
H20C H 0.5517 -0.1023 0.6153 0.106 Uiso 1 1 calc R
C203 C 0.5732(4) -0.0486(9) 0.5980(8) 0.080(6) Uani 1 1 d U
H20D H 0.5859 -0.0562 0.6145 0.096 Uiso 1 1 calc R
C204 C 0.5770(2) -0.0126(8) 0.5717(7) 0.082(6) Uani 1 1 d DU
C205 C 0.5550(2) 0.0056(6) 0.5526(5) 0.044(4) Uani 1 1 d DU
C206 C 0.6017(2) 0.0065(6) 0.5680(5) 0.046(4) Uani 1 1 d DU
H20E H 0.6146 -0.0118 0.5776 0.056 Uiso 1 1 calc R
C207 C 0.6318(2) 0.0563(10) 0.5477(7) 0.087(7) Uani 1 1 d DU
H20F H 0.6412 0.0402 0.5674 0.104 Uiso 1 1 calc R
H20G H 0.6345 0.0909 0.5500 0.104 Uiso 1 1 calc R
C208 C 0.6406(5) 0.0390(13) 0.5084(8) 0.120(10) Uani 1 1 d DU
H20B H 0.6299 0.0483 0.4877 0.144 Uiso 1 1 calc R
H20H H 0.6443 0.0047 0.5073 0.144 Uiso 1 1 calc R
C209 C 0.6634(6) 0.0717(14) 0.5125(12) 0.202 Uiso 1 1 d D
H20I H 0.6599 0.1038 0.5028 0.242 Uiso 1 1 calc R
H20J H 0.6678 0.0745 0.5391 0.242 Uiso 1 1 calc R
C210 C 0.6846(5) 0.0489(12) 0.4900(12) 0.204 Uiso 1 1 d D
H21A H 0.6783 0.0258 0.4716 0.245 Uiso 1 1 calc R
H21B H 0.6956 0.0321 0.5070 0.245 Uiso 1 1 calc R
C211 C 0.6982(7) 0.0911(16) 0.4693(10) 0.180 Uiso 1 1 d D
H21H H 0.6884 0.1193 0.4759 0.216 Uiso 1 1 calc R
H21C H 0.7131 0.0945 0.4838 0.216 Uiso 1 1 calc R
C212 C 0.7064(5) 0.1020(11) 0.4284(8) 0.101(8) Uani 1 1 d DU
H21J H 0.7067 0.0715 0.4147 0.121 Uiso 1 1 calc R
H21D H 0.6939 0.1219 0.4167 0.121 Uiso 1 1 calc R
C213 C 0.7491(3) 0.1020(9) 0.4252(7) 0.068(5) Uani 1 1 d U
H21E H 0.7486 0.0687 0.4290 0.082 Uiso 1 1 calc R
C214 C 0.7735(3) 0.1247(9) 0.4225(7) 0.071(5) Uani 1 1 d U
C215 C 0.7927(4) 0.0936(9) 0.4236(7) 0.075(6) Uani 1 1 d U
H21F H 0.7889 0.0613 0.4283 0.090 Uiso 1 1 calc R
C216 C 0.8162(6) 0.1036(8) 0.4187(11) 0.120(10) Uani 1 1 d DU
H21G H 0.8281 0.0795 0.4183 0.143 Uiso 1 1 calc R
C217 C 0.8223(3) 0.1545(6) 0.4141(6) 0.059(5) Uani 1 1 d DU
H21I H 0.8384 0.1635 0.4101 0.071 Uiso 1 1 calc R
C218 C 0.8037(3) 0.1909(7) 0.4154(6) 0.064(5) Uani 1 1 d DU
C219 C 0.7787(3) 0.1718(8) 0.4136(6) 0.062(5) Uani 1 1 d U
C220 C 0.8319(3) 0.2556(7) 0.3981(6) 0.059(5) Uani 1 1 d U
H22D H 0.8374 0.2362 0.3771 0.089 Uiso 1 1 calc R
H22E H 0.8434 0.2532 0.4185 0.089 Uiso 1 1 calc R
H22F H 0.8305 0.2887 0.3902 0.089 Uiso 1 1 calc R
C221 C 0.4156(4) 0.0353(11) 0.4661(9) 0.099(8) Uani 1 1 d U
H22G H 0.4089 0.0179 0.4449 0.148 Uiso 1 1 calc R
H22H H 0.4051 0.0620 0.4722 0.148 Uiso 1 1 calc R
H22I H 0.4168 0.0140 0.4875 0.148 Uiso 1 1 calc R
C222 C 0.4521(4) 0.0268(9) 0.4320(7) 0.075(6) Uani 1 1 d U
C223 C 0.4466(5) 0.0012(10) 0.4024(9) 0.091(7) Uani 1 1 d U
H22J H 0.4303 0.0042 0.3951 0.109 Uiso 1 1 calc R
C224 C 0.4604(3) -0.0310(8) 0.3784(6) 0.069(5) Uani 1 1 d U
H22K H 0.4533 -0.0485 0.3587 0.083 Uiso 1 1 calc R
C225 C 0.4845(4) -0.0338(9) 0.3869(8) 0.078(6) Uani 1 1 d U
H22L H 0.4945 -0.0538 0.3724 0.093 Uiso 1 1 calc R
C226 C 0.4950(4) -0.0067(9) 0.4175(7) 0.072(6) Uani 1 1 d U
C227 C 0.4790(4) 0.0267(9) 0.4401(8) 0.080(6) Uani 1 1 d U
C228 C 0.5208(4) -0.0125(10) 0.4240(8) 0.088(7) Uani 1 1 d U
H22M H 0.5277 -0.0370 0.4095 0.105 Uiso 1 1 calc R
C229 C 0.5624(3) -0.0018(8) 0.4420(7) 0.072(5) Uani 1 1 d U
H22N H 0.5646 -0.0344 0.4323 0.086 Uiso 1 1 calc R
H22O H 0.5700 -0.0002 0.4669 0.086 Uiso 1 1 calc R
C230 C 0.5748(3) 0.0334(7) 0.4160(6) 0.054(4) Uani 1 1 d U
H23D H 0.5720 0.0660 0.4252 0.064 Uiso 1 1 calc R
H23E H 0.5675 0.0309 0.3910 0.064 Uiso 1 1 calc R
C231 C 0.6031(4) 0.0242(8) 0.4128(6) 0.073(6) Uani 1 1 d DU
H23F H 0.6108 0.0285 0.4373 0.088 Uiso 1 1 calc R
H23G H 0.6061 -0.0086 0.4043 0.088 Uiso 1 1 calc R
C232 C 0.6137(4) 0.0606(9) 0.3840(7) 0.084(6) Uani 1 1 d DU
H23H H 0.6087 0.0924 0.3929 0.101 Uiso 1 1 calc R
H23I H 0.6049 0.0551 0.3605 0.101 Uiso 1 1 calc R
C233 C 0.6409(4) 0.0653(12) 0.3730(13) 0.232 Uiso 1 1 d D
H23J H 0.6494 0.0830 0.3928 0.278 Uiso 1 1 calc R
H23K H 0.6421 0.0839 0.3498 0.278 Uiso 1 1 calc R
C234 C 0.6535(4) 0.0159(10) 0.3672(9) 0.094(7) Uani 1 1 d DU
H23L H 0.6507 -0.0041 0.3894 0.113 Uiso 1 1 calc R
H23M H 0.6462 -0.0003 0.3456 0.113 Uiso 1 1 calc R
C235 C 0.6972(4) -0.0069(8) 0.3805(7) 0.074(6) Uani 1 1 d U
H23N H 0.6913 -0.0265 0.3998 0.089 Uiso 1 1 calc R
C236 C 0.7206(4) -0.0087(10) 0.3753(8) 0.081(6) Uani 1 1 d U
C237 C 0.7338(3) -0.0450(8) 0.3974(7) 0.068(5) Uani 1 1 d U
H23O H 0.7247 -0.0635 0.4143 0.082 Uiso 1 1 calc R
C238 C 0.7584(4) -0.0543(9) 0.3955(7) 0.079(6) Uani 1 1 d U
H23P H 0.7654 -0.0820 0.4060 0.095 Uiso 1 1 calc R
C239 C 0.7725(4) -0.0189(10) 0.3763(8) 0.083(7) Uani 1 1 d U
H23Q H 0.7891 -0.0177 0.3816 0.100 Uiso 1 1 calc R
C240 C 0.7632(3) 0.0147(8) 0.3499(7) 0.066(5) Uani 1 1 d U
C241 C 0.7369(4) 0.0223(9) 0.3548(7) 0.072(6) Uani 1 1 d U
C242 C 0.8006(3) 0.0370(7) 0.3245(6) 0.058(4) Uani 1 1 d U
H24A H 0.8072 0.0138 0.3420 0.087 Uiso 1 1 calc R
H24B H 0.8097 0.0667 0.3263 0.087 Uiso 1 1 calc R
H24C H 0.8018 0.0245 0.2991 0.087 Uiso 1 1 calc R
C243 C 0.3976(4) 0.3133(9) 0.4205(8) 0.075(6) Uani 1 1 d U
H24D H 0.3833 0.2954 0.4132 0.113 Uiso 1 1 calc R
H24E H 0.3974 0.3445 0.4084 0.113 Uiso 1 1 calc R
H24F H 0.3977 0.3175 0.4476 0.113 Uiso 1 1 calc R
C244 C 0.4175(3) 0.2400(8) 0.4035(7) 0.068(5) Uani 1 1 d U
C245 C 0.3939(4) 0.2175(10) 0.3990(8) 0.081(6) Uani 1 1 d U
H24G H 0.3795 0.2348 0.4021 0.097 Uiso 1 1 calc R
C246 C 0.3940(3) 0.1682(8) 0.3899(7) 0.071(5) Uani 1 1 d U
H24H H 0.3792 0.1520 0.3872 0.085 Uiso 1 1 calc R
C247 C 0.4166(4) 0.1419(9) 0.3846(7) 0.074(6) Uani 1 1 d U
H24I H 0.4165 0.1102 0.3756 0.089 Uiso 1 1 calc R
C248 C 0.4377(3) 0.1641(7) 0.3930(6) 0.052(4) Uani 1 1 d U
C249 C 0.4403(4) 0.2169(8) 0.4015(7) 0.067(5) Uani 1 1 d U
C250 C 0.4598(3) 0.1338(7) 0.3857(5) 0.052(4) Uani 1 1 d U
H25B H 0.4575 0.1033 0.3752 0.062 Uiso 1 1 calc R
C251 C 0.5026(3) 0.1107(8) 0.3817(6) 0.069(5) Uani 1 1 d DU
H25C H 0.4956 0.0786 0.3786 0.083 Uiso 1 1 calc R
H25D H 0.5150 0.1090 0.4014 0.083 Uiso 1 1 calc R
C252 C 0.5143(3) 0.1278(8) 0.3437(6) 0.067(5) Uani 1 1 d DU
H25E H 0.5024 0.1258 0.3233 0.081 Uiso 1 1 calc R
H25F H 0.5196 0.1612 0.3459 0.081 Uiso 1 1 calc R
C253 C 0.5355(4) 0.0962(11) 0.3353(8) 0.089(7) Uani 1 1 d U
H25G H 0.5303 0.0626 0.3363 0.107 Uiso 1 1 calc R
H25H H 0.5479 0.1009 0.3547 0.107 Uiso 1 1 calc R
C254 C 0.5464(4) 0.1062(10) 0.2972(8) 0.083(6) Uani 1 1 d U
H25I H 0.5493 0.1407 0.2946 0.100 Uiso 1 1 calc R
H25J H 0.5350 0.0964 0.2775 0.100 Uiso 1 1 calc R
C255 C 0.5719(3) 0.0770(8) 0.2921(6) 0.068(5) Uani 1 1 d DU
H25K H 0.5835 0.0874 0.3113 0.082 Uiso 1 1 calc R
H25L H 0.5691 0.0426 0.2953 0.082 Uiso 1 1 calc R
C256 C 0.5828(4) 0.0867(10) 0.2520(6) 0.090(7) Uani 1 1 d DU
H25M H 0.5733 0.0696 0.2329 0.107 Uiso 1 1 calc R
H25N H 0.5821 0.1211 0.2463 0.107 Uiso 1 1 calc R
C257 C 0.6119(4) 0.0257(9) 0.2461(9) 0.092(7) Uani 1 1 d DU
H25O H 0.5975 0.0080 0.2431 0.111 Uiso 1 1 calc R
C258 C 0.6334(3) -0.0050(8) 0.2436(7) 0.081(6) Uani 1 1 d DU
C259 C 0.6327(6) -0.0540(14) 0.2313(11) 0.124(11) Uani 1 1 d U
H25P H 0.6178 -0.0682 0.2251 0.148 Uiso 1 1 calc R
C260 C 0.6531(5) -0.0797(12) 0.2288(10) 0.100(8) Uani 1 1 d U
H26B H 0.6518 -0.1106 0.2185 0.120 Uiso 1 1 calc R
C261 C 0.6760(5) -0.0649(11) 0.2398(9) 0.103(8) Uani 1 1 d U
H26C H 0.6899 -0.0838 0.2367 0.123 Uiso 1 1 calc R
C262 C 0.6765(3) -0.0153(8) 0.2575(8) 0.074(6) Uani 1 1 d DU
C263 C 0.6553(3) 0.0161(8) 0.2606(8) 0.092(7) Uani 1 1 d DU
C264 C 0.7202(4) -0.0245(9) 0.2671(8) 0.086(7) Uani 1 1 d U
H26E H 0.7216 -0.0327 0.2407 0.129 Uiso 1 1 calc R
H26F H 0.7190 -0.0536 0.2818 0.129 Uiso 1 1 calc R
H26G H 0.7344 -0.0066 0.2749 0.129 Uiso 1 1 calc R
C265 C 0.5185(4) 0.4217(10) 0.3838(9) 0.090(7) Uani 1 1 d U
H26H H 0.5285 0.4493 0.3897 0.135 Uiso 1 1 calc R
H26I H 0.5239 0.4078 0.3602 0.135 Uiso 1 1 calc R
H26J H 0.5200 0.3981 0.4036 0.135 Uiso 1 1 calc R
C266 C 0.4921(3) 0.4372(8) 0.3802(6) 0.061(5) Uani 1 1 d U
C267 C 0.5867(5) 0.5787(13) 0.3648(10) 0.112(9) Uani 1 1 d U
H26K H 0.5993 0.6005 0.3728 0.168 Uiso 1 1 calc R
H26L H 0.5827 0.5847 0.3387 0.168 Uiso 1 1 calc R
H26M H 0.5923 0.5459 0.3676 0.168 Uiso 1 1 calc R
C268 C 0.5653(5) 0.5860(11) 0.3879(9) 0.099(8) Uani 1 1 d U
C269 C 0.5417(5) 0.4846(11) 0.5062(9) 0.101(8) Uani 1 1 d U
H26N H 0.5511 0.5043 0.5232 0.151 Uiso 1 1 calc R
H26O H 0.5520 0.4602 0.4952 0.151 Uiso 1 1 calc R
H26P H 0.5287 0.4693 0.5200 0.151 Uiso 1 1 calc R
C270 C 0.5314(4) 0.5151(9) 0.4759(7) 0.072(6) Uani 1 1 d U
C271 C 0.5267(4) 0.5813(10) 0.5899(8) 0.090(7) Uani 1 1 d U
H27C H 0.5344 0.5810 0.6144 0.135 Uiso 1 1 calc R
H27D H 0.5298 0.5512 0.5772 0.135 Uiso 1 1 calc R
H27E H 0.5094 0.5856 0.5930 0.135 Uiso 1 1 calc R
C272 C 0.5369(4) 0.6225(9) 0.5667(7) 0.071(5) Uani 1 1 d U
C273 C 0.6004(4) 0.5539(10) 0.4882(8) 0.085(7) Uani 1 1 d U
H27F H 0.6112 0.5317 0.5008 0.128 Uiso 1 1 calc R
H27G H 0.6079 0.5653 0.4653 0.128 Uiso 1 1 calc R
H27H H 0.5854 0.5376 0.4821 0.128 Uiso 1 1 calc R
C274 C 0.5953(2) 0.5949(6) 0.5132(5) 0.046(4) Uani 1 1 d U
C275 C 0.5853(4) 0.5065(10) 0.6687(8) 0.087(7) Uani 1 1 d U
H27I H 0.5958 0.4924 0.6498 0.131 Uiso 1 1 calc R
H27J H 0.5700 0.4894 0.6691 0.131 Uiso 1 1 calc R
H27K H 0.5930 0.5041 0.6931 0.131 Uiso 1 1 calc R
C276 C 0.5808(3) 0.5591(7) 0.6593(6) 0.052(4) Uani 1 1 d U
C277 C 0.5783(4) 0.4091(9) 0.5741(8) 0.079(6) Uani 1 1 d U
H27L H 0.5823 0.3774 0.5834 0.119 Uiso 1 1 calc R
H27M H 0.5772 0.4082 0.5469 0.119 Uiso 1 1 calc R
H27N H 0.5629 0.4191 0.5845 0.119 Uiso 1 1 calc R
C278 C 0.5975(3) 0.4437(7) 0.5855(6) 0.058(4) Uani 1 1 d U
C279 C 0.6738(3) 0.4521(9) 0.5131(5) 0.070(5) Uani 1 1 d DU
H27O H 0.6826 0.4226 0.5178 0.105 Uiso 1 1 calc R
H27P H 0.6851 0.4768 0.5054 0.105 Uiso 1 1 calc R
H27Q H 0.6621 0.4469 0.4933 0.105 Uiso 1 1 calc R
C280 C 0.6604(3) 0.4683(8) 0.5501(6) 0.068(5) Uani 1 1 d DU
C281 C 0.5873(4) 0.3352(10) 0.6925(8) 0.085(7) Uani 1 1 d U
H28A H 0.5855 0.3016 0.6988 0.128 Uiso 1 1 calc R
H28B H 0.5776 0.3425 0.6705 0.128 Uiso 1 1 calc R
H28C H 0.5820 0.3548 0.7134 0.128 Uiso 1 1 calc R
C282 C 0.6131(3) 0.3455(8) 0.6844(7) 0.069(5) Uani 1 1 d U
C283 C 0.6382(4) 0.3287(9) 0.5583(7) 0.077(6) Uani 1 1 d U
H28D H 0.6312 0.3006 0.5464 0.115 Uiso 1 1 calc R
H28E H 0.6522 0.3391 0.5442 0.115 Uiso 1 1 calc R
H28F H 0.6263 0.3543 0.5586 0.115 Uiso 1 1 calc R
C284 C 0.6457(2) 0.3166(6) 0.5987(4) 0.040(3) Uani 1 1 d U
C285 C 0.5634(4) 0.1965(9) 0.6559(8) 0.078(6) Uani 1 1 d U
H28G H 0.5671 0.1811 0.6321 0.118 Uiso 1 1 calc R
H28H H 0.5540 0.2252 0.6515 0.118 Uiso 1 1 calc R
H28I H 0.5543 0.1746 0.6716 0.118 Uiso 1 1 calc R
C286 C 0.5866(4) 0.2094(10) 0.6754(9) 0.090(7) Uani 1 1 d U
C287 C 0.5515(5) 0.2775(12) 0.5537(10) 0.111(9) Uani 1 1 d U
H28J H 0.5410 0.2628 0.5353 0.166 Uiso 1 1 calc R
H28K H 0.5574 0.3079 0.5441 0.166 Uiso 1 1 calc R
H28L H 0.5426 0.2830 0.5768 0.166 Uiso 1 1 calc R
C288 C 0.5728(4) 0.2445(8) 0.5616(7) 0.070(5) Uani 1 1 d U
C289 C 0.6320(6) 0.1804(15) 0.4658(8) 0.133(12) Uani 1 1 d DU
H28M H 0.6292 0.1487 0.4555 0.199 Uiso 1 1 calc R
H28N H 0.6492 0.1868 0.4664 0.199 Uiso 1 1 calc R
H28O H 0.6239 0.2041 0.4503 0.199 Uiso 1 1 calc R
C290 C 0.6216(5) 0.1827(11) 0.5068(8) 0.091(7) Uani 1 1 d DU
C291 C 0.4945(5) 0.1724(11) 0.5708(9) 0.100(8) Uani 1 1 d U
H29A H 0.5028 0.1932 0.5884 0.150 Uiso 1 1 calc R
H29B H 0.4817 0.1555 0.5838 0.150 Uiso 1 1 calc R
H29C H 0.4876 0.1915 0.5507 0.150 Uiso 1 1 calc R
C292 C 0.5119(4) 0.1372(8) 0.5547(6) 0.065(5) Uani 1 1 d U
C293 C 0.5607(4) 0.2023(9) 0.4538(8) 0.081(6) Uani 1 1 d U
H29D H 0.5516 0.2250 0.4388 0.122 Uiso 1 1 calc R
H29E H 0.5746 0.1911 0.4397 0.122 Uiso 1 1 calc R
H29F H 0.5661 0.2178 0.4767 0.122 Uiso 1 1 calc R
C294 C 0.5440(3) 0.1582(6) 0.4641(5) 0.049(4) Uani 1 1 d U
C295 C 0.4419(4) 0.2451(7) 0.4962(8) 0.078(6) Uani 1 1 d DU
H29G H 0.4530 0.2651 0.4822 0.117 Uiso 1 1 calc R
H29H H 0.4424 0.2538 0.5226 0.117 Uiso 1 1 calc R
H29I H 0.4256 0.2496 0.4867 0.117 Uiso 1 1 calc R
C296 C 0.4492(4) 0.1917(7) 0.4917(7) 0.075(6) Uani 1 1 d DU
C297 C 0.5103(6) 0.3495(13) 0.4928(10) 0.133(12) Uani 1 1 d DU
H29J H 0.5059 0.3815 0.4846 0.199 Uiso 1 1 calc R
H29K H 0.5278 0.3463 0.4928 0.199 Uiso 1 1 calc R
H29L H 0.5041 0.3441 0.5180 0.199 Uiso 1 1 calc R
C298 C 0.4990(5) 0.3115(12) 0.4652(10) 0.114(10) Uani 1 1 d DU
C299 C 0.5383(5) 0.2944(12) 0.3340(9) 0.105(8) Uani 1 1 d U
H29M H 0.5334 0.3193 0.3165 0.157 Uiso 1 1 calc R
H29N H 0.5436 0.2665 0.3201 0.157 Uiso 1 1 calc R
H29O H 0.5514 0.3061 0.3495 0.157 Uiso 1 1 calc R
C300 C 0.5156(3) 0.2801(8) 0.3603(6) 0.065(5) Uani 1 1 d U
C301 C 0.4352(6) 0.4190(14) 0.4890(7) 0.129 Uiso 1 1 d D
H30B H 0.4303 0.4515 0.4948 0.193 Uiso 1 1 calc R
H30C H 0.4502 0.4117 0.5020 0.193 Uiso 1 1 calc R
H30D H 0.4227 0.3968 0.4970 0.193 Uiso 1 1 calc R
C302 C 0.4392(4) 0.4141(10) 0.4457(7) 0.083(7) Uani 1 1 d DU
C303 C 0.6642(4) 0.2040(10) 0.1548(8) 0.086(7) Uani 1 1 d U
H30E H 0.6591 0.2032 0.1809 0.129 Uiso 1 1 calc R
H30F H 0.6787 0.2235 0.1525 0.129 Uiso 1 1 calc R
H30G H 0.6676 0.1717 0.1463 0.129 Uiso 1 1 calc R
C304 C 0.6448(5) 0.2249(12) 0.1318(10) 0.108(9) Uani 1 1 d U
C305 C 0.6766(4) 0.2882(10) 0.2632(8) 0.088(7) Uani 1 1 d U
H30H H 0.6778 0.3202 0.2528 0.132 Uiso 1 1 calc R
H30I H 0.6913 0.2705 0.2578 0.132 Uiso 1 1 calc R
H30J H 0.6743 0.2902 0.2902 0.132 Uiso 1 1 calc R
C306 C 0.6542(4) 0.2614(9) 0.2450(8) 0.078(6) Uani 1 1 d U
C307 C 0.5911(4) 0.2138(10) 0.3377(7) 0.082(6) Uani 1 1 d U
H30K H 0.5956 0.1886 0.3552 0.123 Uiso 1 1 calc R
H30L H 0.5737 0.2172 0.3374 0.123 Uiso 1 1 calc R
H30M H 0.5984 0.2437 0.3455 0.123 Uiso 1 1 calc R
C308 C 0.5998(3) 0.2010(8) 0.2992(7) 0.064(5) Uani 1 1 d U
C309 C 0.7223(4) 0.1851(11) 0.2365(9) 0.093(7) Uani 1 1 d U
H30N H 0.7160 0.2047 0.2163 0.139 Uiso 1 1 calc R
H30O H 0.7372 0.1697 0.2283 0.139 Uiso 1 1 calc R
H30P H 0.7256 0.2050 0.2582 0.139 Uiso 1 1 calc R
C310 C 0.7046(3) 0.1485(8) 0.2465(7) 0.070(5) Uani 1 1 d U
C311 C 0.6605(4) 0.2157(9) 0.3536(8) 0.084(7) Uani 1 1 d U
H31C H 0.6689 0.2326 0.3736 0.127 Uiso 1 1 calc R
H31D H 0.6440 0.2091 0.3612 0.127 Uiso 1 1 calc R
H31E H 0.6604 0.2353 0.3311 0.127 Uiso 1 1 calc R
C312 C 0.6739(3) 0.1669(8) 0.3452(6) 0.058(4) Uani 1 1 d U
C313 C 0.7787(4) 0.2411(10) 0.3248(8) 0.085(7) Uani 1 1 d U
H31F H 0.7881 0.2412 0.3478 0.127 Uiso 1 1 calc R
H31G H 0.7650 0.2626 0.3275 0.127 Uiso 1 1 calc R
H31H H 0.7888 0.2518 0.3041 0.127 Uiso 1 1 calc R
C314 C 0.7697(4) 0.1905(9) 0.3170(7) 0.072(5) Uani 1 1 d U
C315 C 0.7171(7) 0.3450(15) 0.3443(13) 0.146(14) Uani 1 1 d U
H31I H 0.7076 0.3393 0.3218 0.219 Uiso 1 1 calc R
H31J H 0.7305 0.3659 0.3383 0.219 Uiso 1 1 calc R
H31K H 0.7070 0.3601 0.3632 0.219 Uiso 1 1 calc R
C316 C 0.7264(4) 0.2982(9) 0.3590(8) 0.078(6) Uani 1 1 d U
C317 C 0.6904(3) 0.2931(8) 0.4855(6) 0.061(5) Uani 1 1 d U
H31L H 0.6744 0.2825 0.4779 0.092 Uiso 1 1 calc R
H31M H 0.6915 0.3276 0.4825 0.092 Uiso 1 1 calc R
H31N H 0.6930 0.2849 0.5117 0.092 Uiso 1 1 calc R
C318 C 0.7102(4) 0.2677(10) 0.4603(8) 0.090(7) Uani 1 1 d U
C319 C 0.7932(6) 0.3852(13) 0.3354(10) 0.121(11) Uani 1 1 d U
H31O H 0.7849 0.3599 0.3220 0.181 Uiso 1 1 calc R
H31P H 0.8079 0.3936 0.3221 0.181 Uiso 1 1 calc R
H31Q H 0.7828 0.4131 0.3371 0.181 Uiso 1 1 calc R
C320 C 0.7995(4) 0.3681(8) 0.3745(7) 0.070(5) Uani 1 1 d U
C321 C 0.7254(2) 0.4068(8) 0.4407(7) 0.065(5) Uani 1 1 d DU
H32C H 0.7190 0.4360 0.4297 0.097 Uiso 1 1 calc R
H32D H 0.7202 0.4044 0.4666 0.097 Uiso 1 1 calc R
H32E H 0.7195 0.3793 0.4267 0.097 Uiso 1 1 calc R
C322 C 0.7533(2) 0.4080(7) 0.4391(6) 0.057(4) Uani 1 1 d DU
C323 C 0.7842(3) 0.5434(9) 0.3079(7) 0.075(6) Uani 1 1 d DU
C324 C 0.8003(4) 0.5189(10) 0.3348(7) 0.093(7) Uani 1 1 d DU
C325 C 0.7149(4) 0.4696(10) 0.2999(8) 0.092(7) Uani 1 1 d U
H32F H 0.7048 0.4901 0.2845 0.137 Uiso 1 1 calc R
H32G H 0.7054 0.4430 0.3093 0.137 Uiso 1 1 calc R
H32H H 0.7282 0.4574 0.2849 0.137 Uiso 1 1 calc R
C326 C 0.7249(3) 0.4982(7) 0.3327(5) 0.053(4) Uani 1 1 d U
C327 C 0.6738(4) 0.5511(10) 0.4381(8) 0.084(6) Uani 1 1 d U
H32I H 0.6744 0.5256 0.4566 0.126 Uiso 1 1 calc R
H32J H 0.6625 0.5425 0.4184 0.126 Uiso 1 1 calc R
H32K H 0.6684 0.5805 0.4501 0.126 Uiso 1 1 calc R
C328 C 0.7002(3) 0.5590(8) 0.4203(7) 0.069(5) Uani 1 1 d U
C329 C 0.7257(4) 0.5744(9) 0.2158(8) 0.081(6) Uani 1 1 d U
H32L H 0.7364 0.5498 0.2257 0.122 Uiso 1 1 calc R
H32M H 0.7332 0.5892 0.1941 0.122 Uiso 1 1 calc R
H32N H 0.7105 0.5599 0.2085 0.122 Uiso 1 1 calc R
C330 C 0.7209(4) 0.6143(9) 0.2474(7) 0.074(6) Uani 1 1 d U
C331 C 0.6594(4) 0.5499(9) 0.3198(8) 0.078(6) Uani 1 1 d U
H33C H 0.6468 0.5350 0.3050 0.118 Uiso 1 1 calc R
H33D H 0.6538 0.5543 0.3454 0.118 Uiso 1 1 calc R
H33E H 0.6736 0.5294 0.3199 0.118 Uiso 1 1 calc R
C332 C 0.6656(3) 0.5965(8) 0.3035(6) 0.067(5) Uani 1 1 d U
C333 C 0.6674(4) 0.5296(9) 0.1392(8) 0.080(6) Uani 1 1 d U
H33F H 0.6508 0.5234 0.1319 0.120 Uiso 1 1 calc R
H33G H 0.6717 0.5087 0.1599 0.120 Uiso 1 1 calc R
H33H H 0.6780 0.5234 0.1180 0.120 Uiso 1 1 calc R
C334 C 0.6701(4) 0.5853(10) 0.1522(7) 0.080(6) Uani 1 1 d U
C335 C 0.6661(6) 0.4176(14) 0.2303(12) 0.130(12) Uani 1 1 d U
H33I H 0.6817 0.4230 0.2419 0.196 Uiso 1 1 calc R
H33J H 0.6684 0.4033 0.2057 0.196 Uiso 1 1 calc R
H33K H 0.6566 0.3962 0.2458 0.196 Uiso 1 1 calc R
C336 C 0.6531(4) 0.4646(9) 0.2261(8) 0.080(6) Uani 1 1 d U
C337 C 0.5777(5) 0.4828(10) 0.2993(8) 0.091(7) Uani 1 1 d U
H33L H 0.5658 0.4580 0.2944 0.136 Uiso 1 1 calc R
H33M H 0.5698 0.5100 0.3112 0.136 Uiso 1 1 calc R
H33N H 0.5901 0.4704 0.3158 0.136 Uiso 1 1 calc R
C338 C 0.5888(4) 0.4983(10) 0.2636(8) 0.088(7) Uani 1 1 d U
C339 C 0.6544(5) 0.3774(17) 0.1123(14) 0.170 Uiso 1 1 d D
H33O H 0.6637 0.4052 0.1203 0.256 Uiso 1 1 calc R
H33P H 0.6551 0.3747 0.0852 0.256 Uiso 1 1 calc R
H33Q H 0.6612 0.3488 0.1236 0.256 Uiso 1 1 calc R
C340 C 0.6274(4) 0.3833(11) 0.1252(9) 0.100(8) Uani 1 1 d DU
C341 C 0.5976(4) 0.3580(10) 0.2503(8) 0.085(7) Uani 1 1 d U
H34E H 0.6008 0.3913 0.2566 0.128 Uiso 1 1 calc R
H34F H 0.6115 0.3386 0.2570 0.128 Uiso 1 1 calc R
H34G H 0.5835 0.3471 0.2642 0.128 Uiso 1 1 calc R
C342 C 0.5929(3) 0.3538(8) 0.2096(7) 0.066(5) Uani 1 1 d U

loop_
_atom_site_aniso_label
_atom_site_aniso_U_11
_atom_site_aniso_U_22
_atom_site_aniso_U_33
_atom_site_aniso_U_23
_atom_site_aniso_U_13
_atom_site_aniso_U_12
Nd1 0.0544(5) 0.0505(6) 0.0542(6) 0.0002(5) -0.0002(4) 0.0019(4)
Nd2 0.0723(6) 0.0577(7) 0.0602(7) -0.0054(5) -0.0071(5) 0.0068(5)
Nd3 0.0609(5) 0.0450(6) 0.0534(6) 0.0012(5) -0.0045(4) 0.0004(4)
Nd4 0.0671(6) 0.0525(6) 0.0731(8) -0.0012(6) -0.0161(5) -0.0031(4)
Nd5 0.0738(6) 0.0565(7) 0.0740(9) -0.0015(6) -0.0043(5) -0.0060(5)
Nd6 0.0603(5) 0.0475(6) 0.0514(6) 0.0041(5) 0.0006(4) -0.0022(4)
Nd7 0.0600(5) 0.0499(6) 0.0600(7) 0.0048(5) 0.0023(4) -0.0003(4)
Nd8 0.0612(5) 0.0563(7) 0.0807(9) -0.0003(6) 0.0052(5) 0.0037(4)
Cd1 0.0777(9) 0.0638(11) 0.0910(14) 0.0076(9) 0.0110(8) 0.0126(7)
Cd2 0.159(2) 0.104(2) 0.124(2) 0.0021(17) 0.0242(17) 0.0351(15)
Cd3 0.0989(11) 0.0627(11) 0.0701(12) -0.0057(9) -0.0187(8) 0.0073(8)
Cd4 0.0795(8) 0.0598(9) 0.0532(9) -0.0039(7) -0.0015(6) 0.0064(6)
Cd5 0.0754(8) 0.0636(10) 0.0630(10) -0.0033(8) 0.0039(7) 0.0070(6)
Cd6 0.0710(8) 0.0526(9) 0.0573(10) 0.0000(7) -0.0029(6) 0.0040(6)
Cd7 0.0702(8) 0.0484(9) 0.0858(12) 0.0045(8) -0.0088(7) -0.0008(6)
Cd8 0.0820(9) 0.0528(10) 0.1140(16) 0.0032(10) 0.0078(9) 0.0000(7)
Cd9 0.0680(8) 0.0533(10) 0.1118(15) -0.0069(9) -0.0249(8) 0.0000(6)
Cd10 0.0610(7) 0.0545(9) 0.0690(11) 0.0012(7) -0.0043(6) -0.0018(6)
Cd11 0.0692(8) 0.0650(11) 0.0933(14) 0.0087(9) 0.0082(8) 0.0037(7)
Cd12 0.0607(7) 0.0530(9) 0.0739(11) 0.0003(8) -0.0043(6) -0.0004(6)
Cd13 0.0772(8) 0.0534(9) 0.0815(12) -0.0026(8) -0.0041(7) -0.0040(6)
Cd14 0.0836(9) 0.0723(11) 0.0590(11) 0.0000(8) 0.0045(7) -0.0048(7)
Cd15 0.0791(8) 0.0537(9) 0.0571(10) 0.0076(7) 0.0011(6) 0.0009(6)
Cd16 0.0694(8) 0.0570(9) 0.0645(10) 0.0102(8) 0.0012(6) -0.0006(6)
Cd17 0.0611(7) 0.0610(10) 0.0852(12) 0.0149(9) 0.0041(7) 0.0002(6)
Cd18 0.0689(8) 0.0603(10) 0.0724(11) 0.0105(8) -0.0018(7) -0.0036(6)
Cd19 0.0713(8) 0.0633(10) 0.0755(12) 0.0051(9) 0.0022(7) -0.0028(6)
Cd20 0.0647(8) 0.0588(10) 0.1121(15) 0.0054(10) 0.0190(8) 0.0062(6)
Cd21 0.0664(8) 0.0625(11) 0.1075(15) 0.0098(10) 0.0147(8) 0.0074(7)
Cd22 0.0686(8) 0.0602(10) 0.1024(15) -0.0055(9) -0.0039(8) 0.0035(7)
Cd23 0.0935(11) 0.0777(13) 0.1126(18) -0.0210(12) -0.0044(10) -0.0020(9)
Cd24 0.0808(9) 0.0589(10) 0.0976(15) -0.0054(9) -0.0075(8) -0.0093(7)
Cl1 0.147(6) 0.140(7) 0.138(7) 0.006(6) 0.006(5) 0.010(5)
Cl2 0.126(5) 0.124(6) 0.149(7) 0.032(5) 0.037(5) 0.028(4)
Cl3 0.181(6) 0.086(5) 0.135(7) -0.001(5) 0.011(5) 0.007(5)
Cl4 0.087(3) 0.085(4) 0.075(4) -0.004(3) 0.012(3) 0.008(3)
Cl5 0.075(3) 0.080(4) 0.079(4) 0.031(3) 0.008(2) 0.013(2)
Cl6 0.085(3) 0.112(5) 0.076(4) 0.004(4) 0.004(3) -0.009(3)
Cl7 0.129(5) 0.076(4) 0.113(6) -0.009(4) 0.039(4) 0.020(3)
N1 0.078(7) 0.050(8) 0.072(9) 0.005(7) 0.008(6) 0.008(6)
N2 0.067(7) 0.059(8) 0.049(7) -0.012(6) -0.003(6) 0.007(6)
N3 0.107(10) 0.114(11) 0.121(12) -0.008(9) 0.003(8) 0.002(8)
N4 0.091(8) 0.096(10) 0.103(10) 0.009(8) -0.006(8) 0.006(8)
N5 0.067(6) 0.055(8) 0.057(8) 0.004(6) -0.005(6) -0.005(6)
N6 0.094(8) 0.063(9) 0.092(10) -0.002(8) 0.006(7) -0.010(7)
N7 0.069(7) 0.058(8) 0.060(8) 0.009(6) -0.004(6) -0.002(6)
N8 0.101(8) 0.072(9) 0.080(9) -0.017(8) -0.012(7) 0.008(7)
N9 0.075(7) 0.067(8) 0.071(9) 0.005(7) 0.006(6) 0.008(6)
N10 0.073(7) 0.076(9) 0.073(9) 0.000(7) 0.005(6) -0.007(6)
N11 0.067(7) 0.056(8) 0.065(8) 0.010(7) -0.006(6) 0.006(6)
N12 0.072(7) 0.064(8) 0.058(8) 0.007(7) -0.001(6) -0.001(6)
N13 0.059(6) 0.055(7) 0.053(8) -0.007(6) 0.009(5) -0.007(5)
N14 0.067(7) 0.063(8) 0.073(9) 0.012(7) -0.001(6) -0.002(6)
N15 0.071(7) 0.063(8) 0.071(8) 0.022(7) -0.004(6) 0.013(6)
N16 0.079(7) 0.090(9) 0.068(9) -0.010(8) 0.000(7) -0.006(7)
N17 0.099(9) 0.094(10) 0.109(11) -0.015(8) -0.007(8) 0.004(8)
N18 0.079(7) 0.066(8) 0.068(9) 0.002(7) 0.007(6) 0.015(6)
N19 0.074(7) 0.070(8) 0.058(8) -0.002(7) -0.022(6) -0.001(6)
N20 0.074(7) 0.062(8) 0.072(9) 0.009(7) 0.008(6) -0.017(6)
N21 0.065(7) 0.079(9) 0.074(9) -0.008(7) 0.021(6) 0.001(6)
N22 0.063(6) 0.060(8) 0.067(8) -0.013(7) 0.012(6) -0.010(6)
N23 0.051(6) 0.071(8) 0.044(7) -0.005(6) 0.012(5) 0.011(5)
N24 0.107(9) 0.091(10) 0.107(11) 0.009(8) 0.003(8) 0.008(8)
O1 0.087(7) 0.097(9) 0.104(9) -0.004(8) -0.006(7) 0.012(7)
O2 0.074(6) 0.071(8) 0.080(8) -0.012(6) 0.010(6) 0.003(6)
O3 0.080(7) 0.076(8) 0.080(8) -0.013(7) 0.013(6) 0.001(6)
O4 0.085(7) 0.071(8) 0.104(9) -0.001(7) 0.019(7) 0.008(6)
O5 0.104(8) 0.096(9) 0.118(10) -0.008(8) 0.004(7) 0.015(7)
O6 0.097(7) 0.075(8) 0.090(9) 0.000(7) 0.000(7) 0.014(6)
O7 0.073(6) 0.079(8) 0.097(9) 0.005(7) -0.014(6) -0.007(6)
O8 0.097(8) 0.081(8) 0.087(9) -0.023(7) -0.007(7) -0.005(6)
O9 0.086(7) 0.069(7) 0.074(8) -0.037(6) -0.004(6) 0.002(6)
O10 0.090(7) 0.067(8) 0.098(9) -0.024(7) -0.010(7) -0.002(6)
O11 0.082(7) 0.082(8) 0.105(9) 0.004(7) 0.003(7) -0.013(6)
O12 0.102(8) 0.090(9) 0.095(9) -0.002(7) 0.001(7) -0.015(7)
O13 0.076(6) 0.071(7) 0.065(8) -0.007(6) -0.008(6) 0.012(6)
O14 0.073(6) 0.073(8) 0.071(8) -0.005(6) -0.006(5) 0.006(5)
O15 0.087(7) 0.075(8) 0.069(8) -0.004(7) 0.007(6) 0.004(6)
O16 0.103(8) 0.075(8) 0.084(9) 0.000(7) -0.014(7) -0.007(6)
O17 0.074(6) 0.068(7) 0.079(8) -0.016(6) 0.003(6) 0.004(5)
O18 0.088(7) 0.053(7) 0.062(7) -0.010(6) 0.015(6) 0.003(5)
O19 0.072(6) 0.062(7) 0.062(7) -0.012(6) 0.001(5) 0.005(5)
O20 0.084(7) 0.080(8) 0.084(9) 0.000(7) 0.001(6) 0.000(6)
O21 0.076(6) 0.066(7) 0.056(7) 0.007(6) 0.003(5) 0.004(5)
O22 0.052(5) 0.048(6) 0.045(6) -0.009(5) 0.008(4) -0.001(4)
O23 0.066(6) 0.041(6) 0.063(7) 0.007(5) -0.002(5) 0.000(4)
O24 0.077(6) 0.067(7) 0.064(7) 0.014(6) -0.002(5) -0.011(5)
O25 0.088(7) 0.053(7) 0.070(8) 0.007(6) -0.011(6) -0.003(5)
O26 0.078(6) 0.056(7) 0.074(8) 0.013(6) -0.003(6) 0.003(5)
O27 0.072(6) 0.064(7) 0.066(8) 0.017(6) 0.013(5) 0.005(5)
O28 0.106(8) 0.075(8) 0.096(9) 0.016(7) 0.003(7) -0.008(7)
O29 0.065(6) 0.065(7) 0.080(8) 0.015(6) 0.015(5) 0.000(5)
O30 0.068(6) 0.077(8) 0.102(9) 0.006(7) -0.005(6) -0.006(6)
O31 0.062(5) 0.060(7) 0.058(7) 0.019(6) -0.008(5) 0.014(5)
O32 0.080(7) 0.080(8) 0.100(9) -0.006(7) 0.007(6) 0.001(6)
O33 0.076(6) 0.071(8) 0.072(8) -0.015(6) -0.006(6) -0.008(6)
O34 0.098(7) 0.075(8) 0.093(9) -0.003(7) -0.007(7) -0.009(6)
O35 0.073(6) 0.065(7) 0.071(8) 0.003(6) 0.000(5) 0.008(5)
O36 0.082(7) 0.074(8) 0.088(9) 0.002(7) -0.004(6) 0.012(6)
O37 0.063(5) 0.047(6) 0.079(8) -0.018(6) 0.008(5) -0.013(5)
O38 0.073(6) 0.062(7) 0.081(8) -0.008(6) -0.007(6) -0.005(5)
O39 0.080(6) 0.064(7) 0.058(7) -0.004(6) 0.013(5) -0.017(5)
O40 0.073(6) 0.073(8) 0.079(8) -0.004(7) 0.011(6) -0.005(6)
O41 0.074(6) 0.082(8) 0.085(8) -0.016(7) 0.012(6) 0.009(6)
O42 0.052(5) 0.054(6) 0.065(7) 0.016(6) 0.000(5) -0.004(4)
O43 0.071(6) 0.065(7) 0.078(8) 0.006(6) 0.002(6) 0.007(5)
O44 0.069(6) 0.074(8) 0.064(7) -0.004(6) 0.020(5) 0.007(5)
O45 0.057(5) 0.056(7) 0.070(7) -0.011(6) 0.010(5) 0.007(5)
O46 0.049(5) 0.052(6) 0.053(6) 0.004(5) 0.004(4) -0.010(4)
O47 0.079(7) 0.075(8) 0.081(8) -0.005(7) 0.016(6) 0.000(6)
O48 0.092(7) 0.074(8) 0.096(9) 0.006(7) 0.009(6) 0.000(6)
O265 0.072(6) 0.072(7) 0.061(7) -0.012(6) 0.012(5) -0.003(5)
O266 0.069(6) 0.054(6) 0.055(7) 0.006(5) -0.004(5) 0.000(5)
O267 0.077(7) 0.094(9) 0.088(9) -0.008(7) -0.007(6) 0.001(6)
O268 0.078(6) 0.063(7) 0.058(7) -0.018(6) -0.012(5) 0.011(5)
O269 0.115(8) 0.086(9) 0.109(10) -0.002(8) -0.017(7) 0.001(7)
O270 0.091(7) 0.064(7) 0.079(8) 0.005(6) -0.032(6) 0.014(6)
O271 0.079(7) 0.082(8) 0.080(8) -0.009(7) 0.003(6) 0.001(6)
O272 0.077(6) 0.066(7) 0.076(8) -0.009(6) -0.010(6) 0.013(5)
O273 0.097(8) 0.103(9) 0.104(10) -0.002(8) 0.011(7) 0.000(7)
O274 0.069(6) 0.054(6) 0.045(6) 0.001(5) -0.013(5) 0.001(5)
O275 0.094(7) 0.089(8) 0.079(8) 0.012(7) 0.006(6) 0.015(6)
O276 0.083(7) 0.091(9) 0.085(9) -0.003(7) 0.017(6) 0.001(6)
O277 0.082(7) 0.075(8) 0.078(8) -0.014(7) -0.020(6) -0.007(6)
O278 0.074(6) 0.078(8) 0.077(8) 0.002(7) -0.017(6) 0.000(6)
O279 0.076(6) 0.074(8) 0.076(8) 0.011(7) 0.009(6) -0.001(6)
O280 0.076(6) 0.066(7) 0.064(7) 0.005(6) 0.002(5) 0.013(5)
O281 0.089(7) 0.070(8) 0.084(8) 0.000(7) 0.014(6) 0.007(6)
O282 0.072(6) 0.072(8) 0.080(8) 0.004(7) -0.003(6) 0.008(6)
O283 0.061(6) 0.061(7) 0.064(7) 0.005(6) -0.018(5) 0.003(5)
O284 0.062(6) 0.073(8) 0.078(8) 0.001(6) -0.006(5) -0.011(5)
O285 0.079(7) 0.081(8) 0.102(9) -0.004(7) 0.000(6) 0.001(6)
O286 0.067(6) 0.083(8) 0.082(8) 0.010(7) 0.003(6) -0.002(6)
O287 0.077(6) 0.064(7) 0.097(9) -0.007(7) -0.024(6) -0.004(6)
O288 0.079(6) 0.073(8) 0.081(8) -0.011(7) -0.024(6) -0.007(6)
O289 0.075(6) 0.073(8) 0.084(8) -0.007(7) 0.000(6) -0.007(6)
O290 0.082(7) 0.075(8) 0.103(9) 0.010(7) -0.022(6) -0.017(6)
O291 0.079(6) 0.063(7) 0.076(8) 0.019(6) 0.007(6) -0.013(5)
O292 0.068(6) 0.085(8) 0.095(9) 0.006(7) -0.010(6) -0.004(6)
O293 0.092(7) 0.070(8) 0.074(8) 0.004(7) -0.011(6) -0.006(6)
O294 0.067(6) 0.056(7) 0.062(7) 0.001(6) 0.020(5) -0.009(5)
O295 0.060(6) 0.068(7) 0.081(8) -0.004(6) 0.004(5) 0.006(5)
O296 0.074(6) 0.082(8) 0.088(9) 0.013(7) 0.011(6) 0.009(6)
O297 0.094(7) 0.076(8) 0.071(8) 0.009(7) -0.017(6) -0.002(6)
O298 0.095(7) 0.076(8) 0.068(8) 0.009(7) -0.009(6) -0.017(6)
O299 0.068(6) 0.064(7) 0.062(7) 0.014(6) 0.007(5) 0.009(5)
O300 0.081(6) 0.056(7) 0.064(7) -0.007(6) -0.018(5) 0.016(5)
O301 0.064(6) 0.061(7) 0.095(8) -0.008(6) 0.016(6) 0.007(5)
O302 0.122(8) 0.088(9) 0.094(9) 0.011(7) 0.030(7) 0.007(7)
O303 0.089(7) 0.093(9) 0.078(9) -0.009(7) -0.003(6) 0.012(6)
O304 0.079(6) 0.076(8) 0.088(8) 0.015(7) 0.019(6) 0.008(6)
O305 0.079(7) 0.090(9) 0.113(9) 0.005(8) -0.006(7) -0.001(6)
O306 0.070(6) 0.067(7) 0.082(8) 0.000(6) -0.008(6) -0.005(5)
O307 0.080(7) 0.084(8) 0.093(9) -0.012(7) 0.008(6) 0.014(6)
O308 0.078(6) 0.063(7) 0.091(9) -0.009(7) 0.000(6) 0.005(6)
O309 0.091(7) 0.077(8) 0.102(9) -0.002(7) 0.006(7) -0.002(6)
O310 0.068(6) 0.057(7) 0.065(7) 0.006(6) 0.001(5) -0.003(5)
O311 0.066(6) 0.078(8) 0.064(7) -0.001(6) 0.002(5) -0.001(5)
O312 0.056(5) 0.057(7) 0.072(8) 0.008(6) 0.001(5) -0.004(5)
O313 0.073(6) 0.067(7) 0.079(8) 0.006(6) 0.011(6) -0.003(5)
O314 0.099(8) 0.082(8) 0.096(9) 0.014(7) 0.017(7) -0.002(6)
O315 0.086(7) 0.082(8) 0.091(9) 0.003(7) -0.034(6) 0.000(6)
O316 0.081(6) 0.071(7) 0.078(8) 0.005(7) -0.009(6) 0.004(6)
O317 0.071(6) 0.073(8) 0.080(8) -0.004(7) 0.000(6) 0.002(5)
O318 0.066(6) 0.055(7) 0.063(7) 0.022(6) -0.015(5) -0.015(5)
O319 0.080(6) 0.058(7) 0.086(8) -0.005(6) -0.001(6) 0.007(5)
O320 0.084(6) 0.062(7) 0.058(7) 0.008(6) -0.005(5) 0.003(5)
O321 0.064(6) 0.066(7) 0.078(8) 0.014(6) -0.006(5) -0.012(5)
O322 0.062(5) 0.052(6) 0.062(7) -0.001(6) -0.005(5) 0.004(5)
O323 0.082(6) 0.062(7) 0.076(8) 0.017(6) -0.006(6) -0.001(6)
O324 0.066(6) 0.082(8) 0.086(8) 0.008(7) 0.005(6) 0.002(6)
O325 0.072(6) 0.055(7) 0.063(7) 0.014(6) -0.002(5) -0.008(5)
O326 0.073(6) 0.058(7) 0.067(8) 0.005(6) 0.003(5) 0.003(5)
O327 0.077(6) 0.054(7) 0.051(7) 0.006(5) 0.024(5) 0.010(5)
O328 0.070(6) 0.059(7) 0.084(8) 0.023(6) 0.000(6) -0.004(5)
O329 0.073(6) 0.068(7) 0.057(7) 0.004(6) -0.003(5) -0.002(5)
O330 0.076(6) 0.060(7) 0.047(7) -0.001(5) -0.005(5) 0.008(5)
O331 0.076(6) 0.063(7) 0.095(9) 0.004(7) 0.018(6) -0.007(5)
O332 0.067(6) 0.070(7) 0.076(8) 0.004(6) 0.003(5) 0.002(5)
O333 0.072(6) 0.078(8) 0.077(8) -0.019(7) 0.003(6) -0.002(6)
O334 0.102(8) 0.095(9) 0.084(9) -0.009(7) 0.002(7) -0.010(7)
O335 0.091(7) 0.069(8) 0.084(9) -0.008(7) -0.014(6) -0.004(6)
O336 0.112(9) 0.097(9) 0.117(10) 0.015(8) -0.011(7) 0.017(7)
O337 0.092(7) 0.088(9) 0.106(9) -0.013(8) -0.001(7) 0.000(7)
O338 0.095(7) 0.081(8) 0.092(9) -0.007(7) -0.003(7) -0.005(6)
O339 0.097(7) 0.064(8) 0.081(8) -0.012(7) -0.003(6) -0.003(6)
O340 0.088(7) 0.067(8) 0.081(8) -0.022(7) -0.009(6) 0.000(6)
O341 0.081(6) 0.064(7) 0.068(8) -0.013(6) -0.007(6) 0.000(5)
O342 0.075(7) 0.082(8) 0.097(9) 0.004(7) -0.004(6) 0.008(6)
O343 0.115(9) 0.112(10) 0.107(10) 0.001(8) 0.031(7) 0.021(7)
O344 0.094(7) 0.074(8) 0.064(8) 0.004(6) -0.005(6) 0.001(6)
C1 0.086(9) 0.076(10) 0.077(10) -0.001(8) 0.005(7) 0.004(7)
C2 0.060(7) 0.073(9) 0.075(10) 0.001(8) 0.004(7) 0.005(7)
C3 0.096(10) 0.088(11) 0.094(11) 0.008(9) 0.001(8) 0.007(8)
C4 0.069(8) 0.081(10) 0.074(10) 0.008(8) -0.006(7) 0.008(7)
C5 0.071(8) 0.075(10) 0.077(10) 0.012(8) -0.001(7) 0.006(7)
C6 0.079(8) 0.082(10) 0.077(10) 0.009(8) -0.009(7) -0.007(7)
C7 0.073(8) 0.063(9) 0.065(9) -0.001(8) 0.002(7) 0.000(7)
C8 0.088(9) 0.086(10) 0.077(10) 0.000(8) 0.000(8) -0.004(8)
C9 0.069(8) 0.067(9) 0.084(10) 0.016(8) 0.002(7) -0.002(7)
C10 0.072(8) 0.061(9) 0.073(10) -0.002(8) 0.004(7) 0.010(7)
C11 0.058(7) 0.052(8) 0.044(8) 0.005(7) -0.013(6) -0.003(6)
C12 0.066(7) 0.063(9) 0.053(9) -0.008(7) 0.007(6) 0.003(6)
C13 0.071(8) 0.075(10) 0.077(10) 0.005(8) -0.013(7) 0.005(7)
C14 0.081(8) 0.070(9) 0.073(10) 0.005(8) 0.005(7) 0.006(7)
C15 0.076(8) 0.091(10) 0.088(11) -0.011(9) -0.008(8) -0.007(8)
C16 0.082(9) 0.092(11) 0.085(11) -0.009(8) 0.003(8) 0.000(8)
C17 0.151(16) 0.145(16) 0.139(16) -0.008(10) 0.005(9) 0.000(10)
C18 0.110(11) 0.108(12) 0.099(12) -0.009(9) 0.015(9) 0.017(9)
C19 0.116(11) 0.099(12) 0.108(12) 0.008(9) 0.011(9) -0.002(9)
C20 0.099(10) 0.095(11) 0.103(12) 0.007(9) 0.015(8) -0.004(8)
C21 0.083(9) 0.080(10) 0.085(11) -0.001(8) 0.005(8) 0.000(8)
C22 0.077(9) 0.086(10) 0.093(11) 0.001(8) -0.001(8) 0.003(8)
C23 0.130(13) 0.130(14) 0.128(15) 0.002(10) -0.007(9) 0.002(9)
C24 0.076(8) 0.064(9) 0.081(10) 0.000(8) 0.009(7) 0.012(7)
C25 0.103(10) 0.092(11) 0.095(12) 0.001(9) 0.019(8) 0.005(8)
C26 0.080(8) 0.069(9) 0.070(10) 0.016(8) -0.009(7) 0.000(7)
C27 0.096(10) 0.105(12) 0.109(12) -0.002(9) -0.009(8) 0.003(8)
C28 0.083(9) 0.088(11) 0.094(11) 0.009(9) 0.007(8) -0.012(8)
C29 0.077(8) 0.075(10) 0.080(10) -0.007(8) -0.009(7) -0.002(7)
C30 0.061(7) 0.081(10) 0.073(10) 0.004(8) -0.006(7) -0.008(7)
C31 0.099(10) 0.095(11) 0.097(11) 0.001(9) 0.002(8) -0.001(8)
C32 0.100(10) 0.102(12) 0.100(12) -0.002(9) 0.003(8) -0.005(8)
C33 0.089(9) 0.082(10) 0.079(10) -0.003(8) -0.016(8) -0.003(8)
C34 0.069(8) 0.080(10) 0.078(10) -0.004(8) -0.011(7) 0.013(7)
C35 0.083(9) 0.084(10) 0.088(11) 0.002(8) 0.008(8) 0.012(8)
C36 0.068(7) 0.058(9) 0.069(9) -0.005(7) -0.012(7) 0.000(6)
C37 0.079(8) 0.075(10) 0.080(10) 0.001(8) -0.002(7) 0.000(7)
C38 0.072(8) 0.064(9) 0.068(9) -0.001(8) -0.001(7) 0.002(7)
C39 0.073(8) 0.064(9) 0.061(9) 0.000(7) -0.010(7) -0.012(7)
C40 0.082(9) 0.083(10) 0.069(10) -0.005(8) -0.002(7) 0.001(8)
C41 0.113(11) 0.104(12) 0.109(13) 0.002(9) -0.008(9) -0.001(9)
C42 0.091(10) 0.085(11) 0.092(11) 0.000(9) -0.012(8) -0.009(8)
C43 0.077(8) 0.076(10) 0.084(10) 0.005(8) -0.013(7) -0.004(7)
C44 0.113(11) 0.105(12) 0.107(12) 0.006(9) 0.000(9) -0.010(9)
C45 0.124(13) 0.125(14) 0.122(14) -0.015(9) 0.004(9) 0.009(9)
C46 0.066(7) 0.070(9) 0.063(9) -0.010(7) -0.015(7) 0.006(7)
C47 0.094(10) 0.084(11) 0.096(11) -0.008(9) -0.006(8) -0.003(8)
C48 0.105(11) 0.103(12) 0.110(12) 0.004(9) -0.004(9) -0.004(9)
C49 0.087(9) 0.083(10) 0.077(10) 0.003(8) -0.009(8) 0.003(8)
C50 0.070(8) 0.073(9) 0.068(9) 0.000(8) -0.010(7) -0.009(7)
C51 0.101(10) 0.096(11) 0.092(11) 0.002(9) -0.001(8) 0.016(8)
C52 0.072(8) 0.076(10) 0.083(10) 0.005(8) -0.005(7) 0.008(7)
C53 0.091(9) 0.091(11) 0.090(11) 0.012(9) 0.003(8) -0.015(8)
C54 0.073(8) 0.085(10) 0.080(10) 0.015(8) 0.007(7) -0.010(7)
C55 0.115(11) 0.101(12) 0.115(13) 0.001(9) 0.009(9) -0.003(9)
C56 0.096(10) 0.096(11) 0.099(12) 0.005(9) -0.010(8) -0.002(8)
C57 0.093(9) 0.080(10) 0.084(10) 0.013(8) 0.013(8) -0.005(8)
C58 0.084(9) 0.090(10) 0.077(10) -0.001(8) 0.000(8) 0.009(8)
C59 0.078(8) 0.077(10) 0.080(10) 0.002(8) 0.005(8) 0.000(7)
C60 0.072(8) 0.080(10) 0.075(10) 0.002(8) 0.002(7) 0.007(7)
C61 0.139(15) 0.143(16) 0.144(16) -0.005(10) 0.004(9) -0.003(9)
C62 0.121(12) 0.120(13) 0.120(13) 0.014(9) 0.000(9) -0.002(9)
C63 0.091(10) 0.096(11) 0.102(12) 0.000(9) 0.000(8) -0.006(8)
C64 0.087(9) 0.085(11) 0.090(11) -0.001(8) -0.014(8) 0.009(8)
C65 0.084(9) 0.083(10) 0.075(10) -0.006(8) 0.016(8) -0.008(8)
C66 0.091(9) 0.083(10) 0.079(10) 0.003(8) 0.005(8) -0.001(8)
C67 0.091(9) 0.083(10) 0.091(11) 0.008(9) 0.002(8) -0.007(8)
C68 0.082(9) 0.083(10) 0.084(10) -0.006(8) 0.004(8) 0.001(8)
C69 0.083(9) 0.074(10) 0.078(10) -0.020(8) 0.018(7) 0.003(7)
C70 0.087(9) 0.073(10) 0.085(10) 0.007(8) 0.008(8) 0.003(7)
C71 0.079(8) 0.078(10) 0.066(10) -0.004(8) 0.006(7) 0.010(7)
C72 0.074(8) 0.055(8) 0.054(9) -0.011(7) -0.006(7) 0.007(6)
C73 0.080(8) 0.049(8) 0.066(9) -0.003(7) 0.011(7) 0.000(7)
C74 0.079(8) 0.076(10) 0.065(9) -0.005(8) -0.002(7) 0.011(7)
C75 0.076(8) 0.072(9) 0.071(10) -0.005(8) -0.001(7) 0.017(7)
C76 0.093(10) 0.101(11) 0.093(11) -0.006(9) -0.005(8) -0.003(8)
C77 0.095(10) 0.096(11) 0.104(12) 0.007(9) -0.006(8) 0.001(8)
C78 0.117(12) 0.115(13) 0.114(13) 0.001(9) 0.006(9) 0.008(9)
C79 0.107(11) 0.109(12) 0.103(12) -0.008(9) 0.000(9) 0.006(9)
C80 0.094(9) 0.081(10) 0.085(11) 0.010(8) -0.003(8) 0.001(8)
C81 0.071(8) 0.059(9) 0.065(9) -0.006(7) 0.008(7) 0.000(7)
C82 0.079(8) 0.060(9) 0.055(9) 0.004(7) 0.002(7) -0.009(7)
C83 0.085(9) 0.084(10) 0.086(11) 0.002(8) -0.002(8) -0.008(8)
C84 0.090(9) 0.090(11) 0.085(11) 0.023(9) -0.002(8) -0.005(8)
C85 0.093(10) 0.108(12) 0.104(12) 0.005(9) 0.002(8) -0.009(8)
C86 0.090(9) 0.078(10) 0.088(11) -0.004(8) -0.002(8) 0.001(8)
C87 0.063(7) 0.066(9) 0.062(9) -0.011(7) 0.005(7) -0.004(6)
C88 0.121(12) 0.112(13) 0.114(13) -0.013(9) -0.001(9) -0.005(9)
C89 0.091(10) 0.099(11) 0.099(11) 0.004(9) -0.003(8) 0.015(8)
C90 0.057(7) 0.066(9) 0.044(8) -0.008(7) -0.015(6) -0.006(6)
C91 0.103(10) 0.091(11) 0.111(12) -0.007(9) 0.000(9) -0.007(8)
C92 0.079(9) 0.092(10) 0.080(10) 0.006(8) -0.004(8) -0.007(8)
C93 0.111(11) 0.100(12) 0.112(12) -0.013(9) -0.005(9) -0.005(9)
C94 0.058(7) 0.053(8) 0.056(8) -0.011(7) 0.000(6) -0.007(6)
C95 0.068(8) 0.086(10) 0.075(10) 0.012(8) -0.006(7) -0.008(7)
C96 0.084(9) 0.073(10) 0.088(10) -0.010(8) 0.002(8) 0.007(7)
C97 0.061(7) 0.070(9) 0.065(9) 0.001(7) 0.007(7) 0.006(7)
C98 0.071(8) 0.089(10) 0.075(10) 0.011(8) -0.003(7) 0.012(7)
C99 0.070(7) 0.053(8) 0.060(9) 0.001(7) -0.002(7) -0.003(6)
C100 0.095(9) 0.091(11) 0.074(10) 0.009(8) 0.008(8) -0.010(8)
C101 0.077(8) 0.084(10) 0.078(10) -0.013(8) -0.003(7) 0.005(7)
C102 0.068(7) 0.056(8) 0.050(8) -0.001(7) 0.006(6) 0.003(6)
C103 0.087(9) 0.071(10) 0.085(10) 0.000(8) 0.013(8) 0.002(7)
C104 0.073(8) 0.069(9) 0.060(9) 0.004(7) 0.003(7) -0.005(7)
C105 0.069(7) 0.060(8) 0.047(8) 0.003(7) 0.002(6) 0.011(6)
C106 0.113(12) 0.107(13) 0.121(13) 0.002(9) -0.004(9) -0.001(9)
C107 0.082(8) 0.070(9) 0.077(10) -0.014(8) -0.001(7) 0.005(7)
C108 0.064(7) 0.064(8) 0.042(8) 0.017(7) -0.010(6) -0.007(6)
C109 0.066(7) 0.068(9) 0.042(8) 0.003(7) -0.004(6) -0.009(6)
C110 0.092(10) 0.096(11) 0.093(11) -0.007(9) 0.004(8) -0.001(8)
C111 0.082(9) 0.086(10) 0.071(10) -0.004(8) -0.010(7) 0.007(8)
C112 0.059(7) 0.046(8) 0.056(8) 0.000(7) 0.001(6) -0.014(6)
C113 0.074(8) 0.063(9) 0.035(8) 0.007(7) 0.000(6) 0.016(7)
C114 0.079(8) 0.063(9) 0.054(9) -0.011(7) 0.003(7) -0.006(7)
C115 0.047(6) 0.057(8) 0.060(9) 0.004(7) 0.004(6) -0.007(6)
C116 0.050(6) 0.044(7) 0.053(8) 0.002(7) -0.001(6) 0.015(5)
C117 0.043(6) 0.050(7) 0.030(7) 0.010(6) -0.002(5) -0.004(5)
C118 0.054(6) 0.050(8) 0.047(8) 0.001(7) 0.006(6) 0.002(6)
C119 0.073(8) 0.052(8) 0.066(9) -0.002(7) 0.010(7) 0.001(6)
C120 0.081(8) 0.074(10) 0.073(10) 0.006(8) 0.002(7) 0.001(7)
C121 0.074(8) 0.061(9) 0.059(9) -0.004(7) -0.004(7) 0.007(7)
C122 0.075(8) 0.058(8) 0.048(8) -0.007(7) 0.011(6) -0.002(7)
C123 0.080(8) 0.061(9) 0.071(10) -0.002(8) 0.004(7) 0.004(7)
C124 0.077(8) 0.067(9) 0.071(10) -0.001(8) -0.010(7) -0.022(7)
C125 0.062(7) 0.053(8) 0.054(8) -0.013(7) 0.001(6) 0.013(6)
C126 0.073(8) 0.072(9) 0.067(9) -0.015(8) 0.010(7) 0.003(7)
C127 0.106(10) 0.103(12) 0.090(11) 0.013(9) -0.014(8) -0.009(8)
C128 0.114(11) 0.106(12) 0.099(12) -0.005(9) 0.011(9) 0.000(9)
C129 0.136(14) 0.130(15) 0.135(15) 0.003(10) -0.005(9) -0.008(9)
C130 0.068(7) 0.063(9) 0.063(9) -0.009(7) -0.006(7) -0.003(7)
C131 0.036(6) 0.048(7) 0.055(8) 0.001(6) 0.019(5) -0.001(5)
C132 0.094(9) 0.086(10) 0.083(11) 0.019(8) 0.000(8) 0.019(8)
C133 0.103(10) 0.093(11) 0.091(11) 0.000(9) -0.019(8) -0.005(8)
C134 0.069(8) 0.072(9) 0.059(9) 0.008(7) -0.003(7) 0.018(7)
C135 0.077(8) 0.066(9) 0.069(9) -0.004(8) 0.004(7) -0.002(7)
C136 0.066(7) 0.062(9) 0.058(9) -0.015(7) -0.018(6) 0.002(6)
C137 0.073(8) 0.070(9) 0.081(10) -0.014(8) 0.006(7) -0.002(7)
C138 0.072(8) 0.071(9) 0.068(9) 0.002(8) -0.004(7) -0.002(7)
C139 0.063(7) 0.083(10) 0.064(9) -0.002(8) 0.025(7) -0.001(7)
C140 0.052(6) 0.049(8) 0.046(8) 0.013(6) 0.009(6) 0.000(6)
C141 0.071(7) 0.045(8) 0.065(9) 0.006(7) -0.014(7) -0.008(6)
C142 0.069(7) 0.058(9) 0.067(9) -0.005(7) -0.008(7) 0.021(7)
C143 0.068(7) 0.056(8) 0.061(9) -0.016(7) 0.002(6) 0.009(6)
C144 0.064(7) 0.061(8) 0.053(8) 0.017(7) 0.002(6) 0.008(6)
C145 0.078(8) 0.068(9) 0.077(10) 0.016(8) 0.013(7) 0.002(7)
C146 0.056(7) 0.057(8) 0.063(9) -0.008(7) 0.009(6) -0.008(6)
C147 0.078(8) 0.063(9) 0.072(9) 0.026(8) -0.017(7) 0.001(7)
C148 0.074(8) 0.078(10) 0.079(10) 0.009(8) -0.003(7) -0.002(7)
C149 0.087(9) 0.081(10) 0.089(11) 0.006(8) -0.003(8) 0.004(8)
C150 0.111(11) 0.109(12) 0.106(12) -0.009(9) -0.002(9) -0.010(9)
C151 0.068(8) 0.074(9) 0.077(10) 0.021(8) 0.007(7) 0.005(7)
C152 0.065(7) 0.062(9) 0.064(9) 0.013(7) -0.004(7) 0.000(6)
C153 0.053(7) 0.062(8) 0.067(9) -0.009(7) 0.010(6) 0.005(6)
C154 0.094(9) 0.084(10) 0.087(11) 0.012(8) 0.004(8) -0.011(8)
C155 0.102(10) 0.104(12) 0.095(12) 0.004(9) -0.003(8) -0.011(8)
C156 0.059(7) 0.071(9) 0.070(9) -0.007(8) -0.008(7) -0.005(7)
C157 0.064(7) 0.070(9) 0.065(9) 0.004(8) -0.008(7) -0.005(7)
C158 0.083(9) 0.089(11) 0.100(11) 0.011(9) 0.000(8) -0.010(8)
C159 0.078(8) 0.076(10) 0.079(10) 0.012(8) -0.012(7) 0.000(7)
C160 0.076(8) 0.070(9) 0.076(10) 0.018(8) 0.004(7) -0.007(7)
C161 0.089(9) 0.090(11) 0.087(11) 0.012(8) -0.012(8) 0.012(8)
C162 0.070(8) 0.067(9) 0.075(10) -0.017(8) -0.004(7) -0.001(7)
C163 0.075(8) 0.068(9) 0.077(10) -0.007(8) -0.001(7) -0.006(7)
C164 0.088(9) 0.089(11) 0.092(11) -0.007(9) 0.000(8) 0.006(8)
C165 0.063(7) 0.079(10) 0.080(10) 0.016(8) -0.012(7) -0.007(7)
C166 0.077(8) 0.070(10) 0.086(10) -0.006(8) 0.000(7) 0.003(7)
C167 0.073(8) 0.065(9) 0.066(9) 0.004(8) 0.009(7) 0.012(7)
C168 0.075(8) 0.092(10) 0.066(10) 0.007(8) 0.007(7) -0.004(7)
C169 0.089(9) 0.083(10) 0.088(11) -0.005(8) 0.013(8) -0.003(8)
C170 0.102(10) 0.097(11) 0.096(12) -0.001(9) -0.002(8) -0.018(8)
C171 0.121(12) 0.114(13) 0.114(13) 0.003(9) -0.005(9) -0.014(9)
C172 0.149(16) 0.149(17) 0.146(17) 0.007(10) 0.003(10) -0.004(10)
C173 0.095(10) 0.103(12) 0.103(12) -0.003(9) -0.003(8) -0.014(8)
C174 0.081(8) 0.069(9) 0.067(10) -0.001(8) -0.005(7) -0.005(7)
C175 0.077(8) 0.074(10) 0.074(10) -0.007(8) -0.013(7) 0.013(7)
C176 0.084(8) 0.070(9) 0.071(10) 0.013(8) 0.007(7) -0.009(7)
C177 0.088(9) 0.078(10) 0.080(10) -0.001(8) -0.014(8) 0.008(8)
C178 0.093(9) 0.087(11) 0.088(11) 0.000(9) -0.002(8) 0.014(8)
C179 0.098(10) 0.100(11) 0.096(12) 0.004(9) 0.003(8) -0.003(8)
C180 0.140(14) 0.136(15) 0.132(15) -0.002(10) 0.007(9) 0.007(9)
C181 0.102(10) 0.086(11) 0.088(11) 0.011(9) -0.012(8) 0.021(8)
C182 0.094(9) 0.086(11) 0.087(11) 0.007(9) -0.011(8) 0.004(8)
C183 0.098(10) 0.093(11) 0.089(11) -0.006(9) 0.000(8) -0.012(8)
C184 0.098(10) 0.109(12) 0.096(12) 0.000(9) -0.010(8) 0.005(8)
C185 0.083(9) 0.079(10) 0.096(11) -0.009(8) -0.013(8) -0.018(8)
C186 0.114(12) 0.117(13) 0.119(13) -0.004(9) -0.004(9) 0.008(9)
C187 0.158(17) 0.160(18) 0.162(18) -0.003(10) 0.002(10) -0.004(10)
C188 0.18(2) 0.18(2) 0.19(2) -0.001(10) 0.001(10) -0.009(10)
C189 0.096(10) 0.089(11) 0.092(11) 0.010(9) 0.006(8) 0.006(8)
C190 0.072(7) 0.053(8) 0.051(8) 0.010(7) 0.009(6) -0.001(6)
C191 0.060(7) 0.056(8) 0.062(9) 0.000(7) 0.018(6) 0.009(6)
C192 0.068(7) 0.060(9) 0.051(8) -0.004(7) 0.001(6) -0.003(7)
C193 0.076(8) 0.058(9) 0.074(10) -0.003(8) 0.004(7) -0.002(7)
C194 0.068(8) 0.073(9) 0.079(10) 0.008(8) 0.012(7) 0.013(7)
C195 0.061(7) 0.041(7) 0.053(8) 0.010(6) 0.006(6) -0.002(6)
C196 0.067(8) 0.069(9) 0.073(10) 0.004(8) 0.001(7) 0.005(7)
C197 0.073(8) 0.066(9) 0.062(9) -0.010(7) -0.004(7) 0.000(7)
C198 0.094(10) 0.091(11) 0.096(11) 0.010(9) 0.003(8) -0.009(8)
C199 0.066(8) 0.071(9) 0.079(10) 0.009(8) 0.002(7) -0.010(7)
C200 0.087(9) 0.068(10) 0.084(10) -0.002(8) 0.000(8) 0.006(7)
C201 0.098(10) 0.087(11) 0.088(11) 0.006(9) -0.004(8) 0.004(8)
C202 0.099(10) 0.077(10) 0.089(11) -0.009(8) 0.001(8) 0.009(8)
C203 0.085(9) 0.077(10) 0.079(10) -0.011(8) -0.004(8) 0.012(8)
C204 0.087(9) 0.078(10) 0.081(10) -0.005(8) -0.002(8) 0.005(8)
C205 0.064(7) 0.033(7) 0.035(7) 0.012(6) 0.015(6) -0.009(5)
C206 0.049(6) 0.045(7) 0.045(8) -0.011(6) -0.019(6) 0.007(5)
C207 0.090(9) 0.079(10) 0.091(11) 0.000(8) -0.004(8) -0.002(8)
C208 0.118(12) 0.124(13) 0.118(13) -0.004(9) 0.007(9) -0.003(9)
C212 0.096(10) 0.099(11) 0.107(12) -0.007(9) 0.007(8) 0.015(8)
C213 0.063(7) 0.077(9) 0.065(9) 0.005(8) -0.009(7) 0.001(7)
C214 0.057(7) 0.080(10) 0.077(10) -0.015(8) 0.006(7) 0.001(7)
C215 0.075(8) 0.069(9) 0.082(10) -0.013(8) 0.004(7) 0.012(7)
C216 0.117(12) 0.120(13) 0.122(14) 0.006(9) -0.008(9) 0.006(9)
C217 0.061(7) 0.057(8) 0.060(9) -0.006(7) -0.001(6) -0.010(6)
C218 0.073(8) 0.064(9) 0.056(9) 0.007(7) 0.008(7) -0.009(7)
C219 0.065(7) 0.058(9) 0.062(9) 0.021(7) 0.002(6) 0.001(6)
C220 0.059(7) 0.061(8) 0.058(9) -0.008(7) 0.009(6) -0.007(6)
C221 0.090(10) 0.105(11) 0.101(12) 0.003(9) -0.014(8) 0.012(8)
C222 0.078(8) 0.077(10) 0.071(10) -0.006(8) 0.005(7) -0.004(7)
C223 0.099(10) 0.085(11) 0.089(11) 0.010(9) -0.018(8) 0.000(8)
C224 0.064(7) 0.081(9) 0.064(9) 0.010(8) -0.033(7) -0.012(7)
C225 0.076(8) 0.075(10) 0.082(10) -0.004(8) -0.003(7) -0.012(7)
C226 0.084(8) 0.068(9) 0.065(9) 0.012(8) 0.006(7) -0.014(7)
C227 0.089(9) 0.073(10) 0.076(10) 0.001(8) -0.004(8) -0.004(7)
C228 0.090(9) 0.080(10) 0.094(11) -0.009(8) 0.009(8) 0.006(8)
C229 0.071(8) 0.068(9) 0.076(10) -0.012(8) 0.000(7) 0.010(7)
C230 0.050(6) 0.051(8) 0.060(8) 0.008(7) 0.000(6) 0.004(6)
C231 0.074(8) 0.074(10) 0.072(10) -0.002(8) 0.002(7) -0.004(7)
C232 0.080(9) 0.087(10) 0.085(10) -0.003(8) 0.008(8) 0.004(8)
C234 0.091(9) 0.093(11) 0.098(11) 0.010(9) -0.001(8) -0.006(8)
C235 0.084(8) 0.064(9) 0.073(10) 0.010(8) -0.012(7) -0.002(7)
C236 0.073(8) 0.081(10) 0.090(11) 0.001(8) 0.003(7) 0.000(7)
C237 0.069(8) 0.066(9) 0.070(9) -0.002(8) 0.008(7) 0.000(7)
C238 0.074(8) 0.083(10) 0.082(10) -0.002(8) -0.004(7) 0.017(7)
C239 0.088(9) 0.080(10) 0.082(11) -0.002(8) 0.002(8) 0.001(8)
C240 0.060(7) 0.068(9) 0.071(9) 0.008(8) 0.007(7) 0.009(7)
C241 0.079(8) 0.068(9) 0.069(10) 0.013(8) -0.001(7) 0.010(7)
C242 0.050(6) 0.061(8) 0.062(9) -0.019(7) -0.001(6) 0.007(6)
C243 0.073(8) 0.068(9) 0.083(10) 0.002(8) 0.003(7) 0.007(7)
C244 0.070(8) 0.065(9) 0.067(9) -0.003(8) 0.013(7) 0.006(7)
C245 0.071(8) 0.087(10) 0.085(10) -0.003(8) 0.003(7) 0.002(7)
C246 0.065(7) 0.071(9) 0.077(10) -0.004(8) -0.009(7) -0.006(7)
C247 0.078(8) 0.067(9) 0.078(10) 0.002(8) -0.010(7) -0.010(7)
C248 0.055(7) 0.044(7) 0.055(8) 0.005(7) 0.005(6) -0.005(6)
C249 0.074(8) 0.059(9) 0.069(9) -0.009(7) -0.009(7) 0.006(7)
C250 0.058(7) 0.060(8) 0.037(7) -0.006(7) 0.007(6) 0.004(6)
C251 0.062(7) 0.064(9) 0.081(10) 0.000(8) 0.009(7) -0.017(6)
C252 0.064(7) 0.060(9) 0.078(9) -0.001(8) 0.008(7) -0.012(6)
C253 0.092(9) 0.091(11) 0.085(11) 0.006(9) -0.004(8) -0.001(8)
C254 0.093(9) 0.083(10) 0.074(10) -0.021(8) -0.012(8) 0.016(8)
C255 0.069(8) 0.063(9) 0.073(9) -0.008(8) 0.010(7) 0.008(7)
C256 0.091(9) 0.085(11) 0.092(11) -0.004(9) -0.005(8) 0.006(8)
C257 0.091(9) 0.092(11) 0.094(11) -0.008(9) 0.006(8) 0.000(8)
C258 0.082(9) 0.079(10) 0.083(10) 0.000(8) 0.011(8) 0.012(8)
C259 0.118(12) 0.126(14) 0.127(14) -0.001(9) 0.007(9) 0.005(9)
C260 0.092(10) 0.094(11) 0.113(12) -0.013(9) -0.010(8) 0.004(8)
C261 0.111(11) 0.092(12) 0.105(12) -0.013(9) 0.011(9) 0.005(8)
C262 0.079(8) 0.063(9) 0.081(10) -0.004(8) 0.005(7) -0.003(7)
C263 0.084(9) 0.094(11) 0.099(11) -0.002(9) 0.015(8) 0.008(8)
C264 0.081(9) 0.080(10) 0.096(11) -0.009(8) 0.014(8) 0.021(8)
C265 0.084(9) 0.093(11) 0.094(11) 0.004(9) -0.002(8) -0.017(8)
C266 0.064(7) 0.066(9) 0.054(9) -0.002(7) -0.006(6) -0.008(6)
C267 0.106(11) 0.117(13) 0.112(13) -0.006(9) -0.006(9) 0.005(9)
C268 0.103(10) 0.101(11) 0.092(11) -0.004(9) -0.002(8) -0.008(8)
C269 0.099(10) 0.094(11) 0.108(12) -0.006(9) -0.026(8) -0.009(8)
C270 0.073(8) 0.072(9) 0.072(10) 0.005(8) -0.018(7) -0.003(7)
C271 0.090(9) 0.095(11) 0.084(11) 0.006(9) -0.007(8) -0.013(8)
C272 0.068(8) 0.075(9) 0.071(9) 0.010(8) -0.017(7) 0.003(7)
C273 0.083(9) 0.082(10) 0.091(11) 0.000(8) -0.010(8) 0.003(8)
C274 0.040(6) 0.047(7) 0.051(8) 0.003(6) -0.002(5) 0.007(5)
C275 0.093(9) 0.081(10) 0.089(11) 0.004(8) 0.000(8) 0.017(8)
C276 0.055(7) 0.048(8) 0.053(8) 0.007(7) 0.000(6) -0.010(6)
C277 0.077(8) 0.075(10) 0.086(10) 0.007(8) -0.006(7) 0.008(7)
C278 0.061(7) 0.058(8) 0.054(8) -0.004(7) -0.007(6) 0.008(6)
C279 0.071(8) 0.078(9) 0.062(9) -0.001(8) -0.002(7) 0.002(7)
C280 0.068(8) 0.071(9) 0.066(9) -0.004(8) -0.006(7) 0.000(7)
C281 0.088(9) 0.082(10) 0.086(11) -0.004(8) 0.003(8) -0.002(8)
C282 0.068(8) 0.071(9) 0.067(9) -0.005(8) -0.014(7) 0.001(7)
C283 0.076(8) 0.075(10) 0.080(10) -0.004(8) 0.013(7) -0.003(7)
C284 0.038(5) 0.054(7) 0.027(7) -0.008(6) -0.014(5) 0.008(5)
C285 0.080(9) 0.072(10) 0.083(10) 0.002(8) -0.005(7) 0.000(7)
C286 0.089(9) 0.086(11) 0.096(11) 0.010(9) 0.008(8) 0.004(8)
C287 0.099(11) 0.118(12) 0.115(13) 0.000(9) -0.001(9) -0.002(9)
C288 0.073(8) 0.062(9) 0.075(10) -0.010(8) -0.014(7) -0.002(7)
C289 0.134(14) 0.140(15) 0.125(15) 0.005(10) 0.008(9) 0.002(9)
C290 0.099(10) 0.091(11) 0.084(11) -0.006(9) 0.012(8) -0.009(8)
C291 0.095(10) 0.100(11) 0.105(12) -0.018(9) -0.003(8) 0.009(8)
C292 0.079(8) 0.058(9) 0.058(9) -0.003(7) -0.007(7) 0.008(7)
C293 0.088(9) 0.075(10) 0.081(10) 0.032(8) -0.009(8) -0.004(7)
C294 0.050(6) 0.045(7) 0.052(8) 0.003(6) -0.002(6) -0.006(6)
C295 0.072(8) 0.069(9) 0.092(10) 0.006(8) -0.002(7) -0.001(7)
C296 0.079(8) 0.067(9) 0.080(10) 0.000(8) -0.005(7) 0.004(7)
C297 0.139(14) 0.128(15) 0.130(15) -0.009(10) -0.008(9) -0.006(9)
C298 0.111(11) 0.113(13) 0.116(13) -0.006(9) -0.012(9) -0.003(9)
C299 0.096(10) 0.107(12) 0.112(12) 0.013(9) 0.011(8) 0.007(8)
C300 0.070(8) 0.061(9) 0.065(9) -0.002(7) 0.011(7) -0.003(7)
C302 0.099(9) 0.073(10) 0.077(10) -0.003(8) -0.006(8) -0.005(8)
C303 0.089(9) 0.082(10) 0.087(11) -0.006(8) -0.012(8) -0.012(8)
C304 0.105(11) 0.106(12) 0.112(12) 0.003(9) -0.013(9) -0.010(8)
C305 0.075(9) 0.092(11) 0.098(11) -0.001(9) 0.003(8) -0.002(8)
C306 0.071(8) 0.077(10) 0.086(10) -0.004(8) -0.007(7) -0.005(7)
C307 0.086(9) 0.084(10) 0.077(10) 0.001(8) -0.014(8) 0.007(8)
C308 0.065(7) 0.062(9) 0.066(9) -0.002(7) 0.005(7) 0.001(6)
C309 0.091(9) 0.096(11) 0.093(11) 0.020(9) 0.012(8) 0.001(8)
C310 0.063(7) 0.072(9) 0.074(9) 0.017(8) 0.006(7) -0.001(7)
C311 0.079(9) 0.084(10) 0.090(11) 0.005(8) 0.009(8) 0.011(8)
C312 0.057(7) 0.066(9) 0.052(8) -0.003(7) 0.020(6) -0.001(6)
C313 0.082(9) 0.087(10) 0.086(11) 0.003(8) 0.006(8) -0.002(8)
C314 0.068(8) 0.069(9) 0.078(10) -0.009(8) 0.000(7) 0.018(7)
C315 0.147(15) 0.145(16) 0.146(16) 0.002(10) -0.002(10) 0.001(9)
C316 0.082(9) 0.074(10) 0.077(10) 0.015(8) 0.006(7) -0.016(7)
C317 0.056(7) 0.067(9) 0.060(9) 0.005(7) 0.008(6) 0.002(6)
C318 0.093(9) 0.091(11) 0.086(11) 0.001(8) 0.003(8) -0.009(8)
C319 0.127(13) 0.116(13) 0.120(14) 0.002(9) -0.002(9) -0.006(9)
C320 0.083(8) 0.061(9) 0.065(9) 0.001(7) -0.003(7) 0.003(7)
C321 0.071(8) 0.060(9) 0.063(9) 0.008(7) 0.005(7) -0.001(7)
C322 0.077(8) 0.044(8) 0.048(8) -0.002(7) -0.014(6) -0.005(6)
C323 0.071(8) 0.080(10) 0.076(10) 0.020(8) 0.001(7) -0.006(7)
C324 0.099(10) 0.090(11) 0.092(11) 0.001(9) 0.011(8) 0.007(8)
C325 0.088(9) 0.086(11) 0.101(11) 0.006(9) -0.001(8) -0.014(8)
C326 0.062(7) 0.054(8) 0.043(8) 0.006(7) -0.021(6) -0.003(6)
C327 0.080(9) 0.082(10) 0.090(11) -0.002(8) 0.007(8) 0.004(7)
C328 0.069(8) 0.067(9) 0.070(9) 0.013(8) -0.001(7) -0.011(7)
C329 0.083(9) 0.080(10) 0.081(10) 0.007(8) 0.001(7) -0.016(7)
C330 0.073(8) 0.075(10) 0.073(10) 0.002(8) 0.007(7) -0.010(7)
C331 0.072(8) 0.079(10) 0.084(10) -0.002(8) -0.009(7) -0.005(7)
C332 0.070(8) 0.072(9) 0.058(9) 0.001(7) 0.005(7) -0.016(7)
C333 0.080(8) 0.079(10) 0.081(10) 0.004(8) 0.012(8) 0.011(7)
C334 0.077(8) 0.087(10) 0.075(10) -0.003(8) 0.009(7) -0.003(7)
C335 0.131(13) 0.126(14) 0.135(15) -0.002(10) 0.003(9) -0.007(9)
C336 0.080(8) 0.075(10) 0.084(10) 0.013(8) -0.011(8) -0.002(7)
C337 0.094(9) 0.088(11) 0.091(11) -0.009(8) 0.018(8) -0.016(8)
C338 0.090(9) 0.084(10) 0.089(11) -0.006(8) 0.000(8) 0.006(8)
C340 0.097(10) 0.097(11) 0.105(12) 0.003(9) 0.009(8) 0.014(8)
C341 0.088(9) 0.087(10) 0.082(10) -0.013(8) 0.004(8) 0.006(8)
C342 0.066(7) 0.064(9) 0.069(9) -0.006(7) -0.018(7) 0.002(7)

loop_
_atom_type_symbol
_atom_type_description
_atom_type_scat_dispersion_real
_atom_type_scat_dispersion_imag
_atom_type_scat_source
C C 0.0033 0.0016 'International Tables Vol C Tables 4.2.6.8 and 6.1.1.4'
H H 0.0000 0.0000 'International Tables Vol C Tables 4.2.6.8 and 6.1.1.4'
N N 0.0061 0.0033 'International Tables Vol C Tables 4.2.6.8 and 6.1.1.4'
O O 0.0106 0.0060 'International Tables Vol C Tables 4.2.6.8 and 6.1.1.4'
Cl Cl 0.1484 0.1585 'International Tables Vol C Tables 4.2.6.8 and 6.1.1.4'
Cd Cd -0.8075 1.2024 'International Tables Vol C Tables 4.2.6.8 and 6.1.1.4'
Nd Nd -0.1943 3.0179 'International Tables Vol C Tables 4.2.6.8 and 6.1.1.4'

loop_
_geom_angle_atom_site_label_1
_geom_angle_atom_site_label_2
_geom_angle_atom_site_label_3
_geom_angle
O300 Nd1 O301 142.4(5)
O300 Nd1 O46 83.5(5)
O301 Nd1 O46 110.6(5)
O300 Nd1 O2 121.1(5)
O301 Nd1 O2 78.7(6)
O46 Nd1 O2 127.2(5)
O300 Nd1 O298 75.7(6)
O301 Nd1 O298 73.9(6)
O46 Nd1 O298 77.6(5)
O2 Nd1 O298 148.7(6)
O300 Nd1 O265 80.7(5)
O301 Nd1 O265 77.0(5)
O46 Nd1 O265 161.1(4)
O2 Nd1 O265 70.5(5)
O298 Nd1 O265 88.5(5)
O300 Nd1 O45 142.3(5)
O301 Nd1 O45 70.0(5)
O46 Nd1 O45 62.3(4)
O2 Nd1 O45 74.5(5)
O298 Nd1 O45 109.2(5)
O265 Nd1 O45 135.6(4)
O300 Nd1 N1 77.5(5)
O301 Nd1 N1 139.1(5)
O46 Nd1 N1 73.9(5)
O2 Nd1 N1 68.5(5)
O298 Nd1 N1 142.6(6)
O265 Nd1 N1 112.3(5)
O45 Nd1 N1 78.0(5)
O300 Nd1 Cd1 113.0(4)
O301 Nd1 Cd1 62.0(4)
O46 Nd1 Cd1 161.3(3)
O2 Nd1 Cd1 37.0(4)
O298 Nd1 Cd1 114.0(4)
O265 Nd1 Cd1 37.6(3)
O45 Nd1 Cd1 99.2(3)
N1 Nd1 Cd1 100.3(4)
O10 Nd2 O268 80.9(5)
O10 Nd2 O14 131.0(5)
O268 Nd2 O14 117.5(5)
O10 Nd2 O270 80.3(6)
O268 Nd2 O270 75.4(6)
O14 Nd2 O270 145.9(5)
O10 Nd2 O271 111.3(6)
O268 Nd2 O271 146.2(5)
O14 Nd2 O271 79.2(6)
O270 Nd2 O271 75.9(6)
O10 Nd2 O273 157.5(6)
O268 Nd2 O273 81.3(6)
O14 Nd2 O273 70.1(6)
O270 Nd2 O273 82.0(6)
O271 Nd2 O273 77.4(6)
O10 Nd2 O9 66.6(5)
O268 Nd2 O9 141.8(5)
O14 Nd2 O9 74.8(5)
O270 Nd2 O9 115.9(5)
O271 Nd2 O9 68.5(6)
O273 Nd2 O9 134.6(6)
O10 Nd2 N7 71.7(6)
O268 Nd2 N7 74.2(5)
O14 Nd2 N7 71.2(6)
O270 Nd2 N7 141.2(6)
O271 Nd2 N7 139.1(6)
O273 Nd2 N7 116.1(6)
O9 Nd2 N7 76.9(6)
O10 Nd2 Cd4 164.8(4)
O268 Nd2 Cd4 113.1(3)
O14 Nd2 Cd4 37.9(4)
O270 Nd2 Cd4 108.5(3)
O271 Nd2 Cd4 60.8(4)
O273 Nd2 Cd4 37.5(5)
O9 Nd2 Cd4 98.2(3)
N7 Nd2 Cd4 105.2(4)
O26 Nd3 O280 118.7(5)
O26 Nd3 O283 69.0(5)
O280 Nd3 O283 79.1(5)
O26 Nd3 O278 146.9(5)
O280 Nd3 O278 75.1(5)
O283 Nd3 O278 86.2(5)
O26 Nd3 O281 78.4(5)
O280 Nd3 O281 142.0(6)
O283 Nd3 O281 76.5(5)
O278 Nd3 O281 74.6(6)
O26 Nd3 O22 128.6(5)
O280 Nd3 O22 86.5(5)
O283 Nd3 O22 161.7(4)
O278 Nd3 O22 79.2(5)
O281 Nd3 O22 109.6(5)
O26 Nd3 N13 73.1(5)
O280 Nd3 N13 76.3(5)
O283 Nd3 N13 115.7(5)
O278 Nd3 N13 139.4(6)
O281 Nd3 N13 141.0(6)
O22 Nd3 N13 70.9(4)
O26 Nd3 O21 74.2(5)
O280 Nd3 O21 144.0(5)
O283 Nd3 O21 134.5(5)
O278 Nd3 O21 113.5(5)
O281 Nd3 O21 70.7(5)
O22 Nd3 O21 62.6(4)
N13 Nd3 O21 76.3(5)
O26 Nd3 Cd7 34.9(4)
O280 Nd3 Cd7 111.2(4)
O283 Nd3 Cd7 38.0(3)
O278 Nd3 Cd7 113.4(4)
O281 Nd3 Cd7 62.2(4)
O22 Nd3 Cd7 160.1(3)
N13 Nd3 Cd7 103.5(4)
O21 Nd3 Cd7 97.6(3)
O288 Nd4 O34 77.6(6)
O288 Nd4 O290 76.6(6)
O34 Nd4 O290 86.5(6)
O288 Nd4 O293 76.4(5)
O34 Nd4 O293 110.2(6)
O290 Nd4 O293 144.0(6)
O288 Nd4 O291 87.0(5)
O34 Nd4 O291 160.5(6)
O290 Nd4 O291 78.3(5)
O293 Nd4 O291 77.0(5)
O288 Nd4 O38 150.1(5)
O34 Nd4 O38 127.5(6)
O290 Nd4 O38 116.7(6)
O293 Nd4 O38 79.0(5)
O291 Nd4 O38 71.0(5)
O288 Nd4 N19 141.5(4)
O34 Nd4 N19 72.4(6)
O290 Nd4 N19 78.0(5)
O293 Nd4 N19 136.7(5)
O291 Nd4 N19 115.5(5)
O38 Nd4 N19 68.2(4)
O288 Nd4 O33 107.2(6)
O34 Nd4 O33 60.8(5)
O290 Nd4 O33 144.3(5)
O293 Nd4 O33 67.5(5)
O291 Nd4 O33 136.6(4)
O38 Nd4 O33 78.1(5)
N19 Nd4 O33 78.4(5)
O288 Nd4 Cd10 114.3(3)
O34 Nd4 Cd10 159.7(5)
O290 Nd4 Cd10 111.8(4)
O293 Nd4 Cd10 60.2(4)
O291 Nd4 Cd10 39.5(3)
O38 Nd4 Cd10 36.8(4)
N19 Nd4 Cd10 101.8(3)
O33 Nd4 Cd10 99.1(3)
O338 Nd5 O15 84.6(6)
O338 Nd5 O11 116.6(6)
O15 Nd5 O11 130.2(6)
O338 Nd5 O339 145.0(6)
O15 Nd5 O339 107.1(5)
O11 Nd5 O339 81.4(6)
O338 Nd5 O336 74.1(7)
O15 Nd5 O336 75.4(7)
O11 Nd5 O336 151.0(7)
O339 Nd5 O336 77.1(7)
O338 Nd5 O341 81.4(6)
O15 Nd5 O341 159.4(6)
O11 Nd5 O341 70.0(6)
O339 Nd5 O341 77.2(6)
O336 Nd5 O341 86.2(6)
O338 Nd5 N6 74.2(7)
O15 Nd5 N6 73.1(6)
O11 Nd5 N6 71.1(7)
O339 Nd5 N6 140.5(7)
O336 Nd5 N6 136.8(7)
O341 Nd5 N6 116.8(5)
O338 Nd5 O16 142.8(6)
O15 Nd5 O16 63.1(6)
O11 Nd5 O16 76.9(6)
O339 Nd5 O16 67.4(6)
O336 Nd5 O16 111.6(6)
O341 Nd5 O16 134.5(5)
N6 Nd5 O16 78.9(6)
O338 Nd5 Cd24 112.6(4)
O15 Nd5 Cd24 161.3(4)
O11 Nd5 Cd24 36.3(5)
O339 Nd5 Cd24 63.3(4)
O336 Nd5 Cd24 115.2(5)
O341 Nd5 Cd24 38.3(4)
N6 Nd5 Cd24 103.7(5)
O16 Nd5 Cd24 98.3(4)
O328 Nd6 O23 117.3(5)
O328 Nd6 O326 72.5(5)
O23 Nd6 O326 151.5(5)
O328 Nd6 O27 86.3(5)
O23 Nd6 O27 129.0(5)
O326 Nd6 O27 76.1(5)
O328 Nd6 O331 78.2(5)
O23 Nd6 O331 71.8(5)
O326 Nd6 O331 85.3(5)
O27 Nd6 O331 158.7(5)
O328 Nd6 O329 139.6(5)
O23 Nd6 O329 82.6(5)
O326 Nd6 O329 75.2(5)
O27 Nd6 O329 108.8(5)
O331 Nd6 O329 75.7(5)
O328 Nd6 O28 144.9(6)
O23 Nd6 O28 75.7(5)
O326 Nd6 O28 112.5(5)
O27 Nd6 O28 63.1(5)
O331 Nd6 O28 135.7(6)
O329 Nd6 O28 70.9(6)
O328 Nd6 N12 77.0(6)
O23 Nd6 N12 70.3(5)
O326 Nd6 N12 137.3(5)
O27 Nd6 N12 72.7(5)
O331 Nd6 N12 116.9(5)
O329 Nd6 N12 142.8(5)
O28 Nd6 N12 77.8(6)
O328 Nd6 Cd15 111.3(3)
O23 Nd6 Cd15 38.0(3)
O326 Nd6 Cd15 113.9(4)
O27 Nd6 Cd15 161.5(3)
O331 Nd6 Cd15 38.9(4)
O329 Nd6 Cd15 61.8(3)
O28 Nd6 Cd15 98.4(4)
N12 Nd6 Cd15 104.6(4)
O39 Nd7 O35 128.8(5)
O39 Nd7 O318 84.1(5)
O35 Nd7 O318 122.6(5)
O39 Nd7 O321 161.5(5)
O35 Nd7 O321 69.6(5)
O318 Nd7 O321 83.5(5)
O39 Nd7 O319 107.6(5)
O35 Nd7 O319 78.4(5)
O318 Nd7 O319 142.3(5)
O321 Nd7 O319 75.0(5)
O39 Nd7 O316 78.7(6)
O35 Nd7 O316 145.6(5)
O318 Nd7 O316 74.7(5)
O321 Nd7 O316 84.9(5)
O319 Nd7 O316 72.9(5)
O39 Nd7 O40 62.5(5)
O35 Nd7 O40 73.2(5)
O318 Nd7 O40 141.9(5)
O321 Nd7 O40 133.1(5)
O319 Nd7 O40 70.3(5)
O316 Nd7 O40 112.9(6)
O39 Nd7 N18 74.2(6)
O35 Nd7 N18 72.8(6)
O318 Nd7 N18 75.1(5)
O321 Nd7 N18 115.4(6)
O319 Nd7 N18 142.2(5)
O316 Nd7 N18 141.0(6)
O40 Nd7 N18 78.3(5)
O39 Nd7 Cd18 159.0(3)
O35 Nd7 Cd18 36.4(4)
O318 Nd7 Cd18 116.2(4)
O321 Nd7 Cd18 37.7(3)
O319 Nd7 Cd18 60.2(4)
O316 Nd7 Cd18 110.6(4)
O40 Nd7 Cd18 96.6(3)
N18 Nd7 Cd18 104.6(4)
O308 Nd8 O306 76.0(5)
O308 Nd8 O309 146.5(6)
O306 Nd8 O309 73.0(6)
O308 Nd8 O3 83.5(6)
O306 Nd8 O3 78.9(6)
O309 Nd8 O3 102.4(6)
O308 Nd8 O311 81.7(5)
O306 Nd8 O311 80.6(5)
O309 Nd8 O311 81.1(6)
O3 Nd8 O311 157.0(6)
O308 Nd8 O47 116.4(6)
O306 Nd8 O47 142.3(5)
O309 Nd8 O47 82.5(6)
O3 Nd8 O47 135.4(6)
O311 Nd8 O47 67.4(6)
O308 Nd8 O4 139.9(5)
O306 Nd8 O4 116.2(6)
O309 Nd8 O4 67.7(6)
O3 Nd8 O4 63.7(5)
O311 Nd8 O4 136.2(5)
O47 Nd8 O4 78.4(6)
O308 Nd8 N24 75.3(7)
O306 Nd8 N24 142.2(6)
O309 Nd8 N24 138.2(7)
O3 Nd8 N24 74.0(7)
O311 Nd8 N24 118.5(7)
O47 Nd8 N24 73.7(6)
O4 Nd8 N24 74.0(7)
O308 Nd8 Cd21 113.3(4)
O306 Nd8 Cd21 107.1(3)
O309 Nd8 Cd21 65.4(5)
O3 Nd8 Cd21 163.0(4)
O311 Nd8 Cd21 37.5(4)
O47 Nd8 Cd21 35.4(4)
O4 Nd8 Cd21 99.7(4)
N24 Nd8 Cd21 106.5(5)
O302 Cd1 O6 78.6(7)
O302 Cd1 O265 90.9(6)
O6 Cd1 O265 137.5(6)
O302 Cd1 O2 98.0(7)
O6 Cd1 O2 147.0(5)
O265 Cd1 O2 74.8(5)
O302 Cd1 N3 158.3(8)
O6 Cd1 N3 81.2(9)
O265 Cd1 N3 109.5(7)
O2 Cd1 N3 94.6(9)
O302 Cd1 O1 83.3(7)
O6 Cd1 O1 79.4(6)
O265 Cd1 O1 140.7(6)
O2 Cd1 O1 67.7(6)
N3 Cd1 O1 85.2(8)
O302 Cd1 Nd1 81.8(5)
O6 Cd1 Nd1 160.3(5)
O265 Cd1 Nd1 41.5(4)
O2 Cd1 Nd1 37.7(4)
N3 Cd1 Nd1 118.4(7)
O1 Cd1 Nd1 99.3(4)
O6 Cd2 O302 78.0(7)
O6 Cd2 O343 133.1(7)
O302 Cd2 O343 104.3(7)
O6 Cd2 O5 69.7(7)
O302 Cd2 O5 146.8(8)
O343 Cd2 O5 92.2(7)
O6 Cd2 Cl1 100.3(5)
O302 Cd2 Cl1 95.6(6)
O343 Cd2 Cl1 125.5(7)
O5 Cd2 Cl1 97.9(6)
O269 Cd3 N5 163.3(6)
O269 Cd3 O10 114.5(7)
N5 Cd3 O10 78.4(6)
O269 Cd3 O267 93.2(7)
N5 Cd3 O267 97.0(6)
O10 Cd3 O267 91.9(6)
O269 Cd3 O266 80.2(6)
N5 Cd3 O266 84.5(5)
O10 Cd3 O266 157.7(5)
O267 Cd3 O266 104.4(5)
O269 Cd3 Cl1 86.0(6)
N5 Cd3 Cl1 86.2(5)
O10 Cd3 Cl1 79.1(5)
O267 Cd3 Cl1 169.6(5)
O266 Cd3 Cl1 85.7(4)
O18 Cd4 N9 81.8(6)
O18 Cd4 O272 76.2(5)
N9 Cd4 O272 156.3(7)
O18 Cd4 O273 135.8(6)
N9 Cd4 O273 111.3(7)
O272 Cd4 O273 90.8(6)
O18 Cd4 O14 150.3(5)
N9 Cd4 O14 96.1(6)
O272 Cd4 O14 98.7(5)
O273 Cd4 O14 72.7(6)
O18 Cd4 O13 84.7(5)
N9 Cd4 O13 81.3(6)
O272 Cd4 O13 88.0(5)
O273 Cd4 O13 137.7(6)
O14 Cd4 O13 65.7(5)
O18 Cd4 Nd2 156.6(4)
N9 Cd4 Nd2 121.6(5)
O272 Cd4 Nd2 80.7(4)
O273 Cd4 Nd2 40.6(5)
O14 Cd4 Nd2 37.6(4)
O13 Cd4 Nd2 97.8(3)
O18 Cd5 O272 73.6(6)
O18 Cd5 O275 149.7(5)
O272 Cd5 O275 114.5(6)
O18 Cd5 O17 69.6(6)
O272 Cd5 O17 143.2(6)
O275 Cd5 O17 97.0(6)
O18 Cd5 O276 95.2(5)
O272 Cd5 O276 92.2(6)
O275 Cd5 O276 56.6(6)
O17 Cd5 O276 89.8(5)
O18 Cd5 Cl4 108.2(4)
O272 Cd5 Cl4 101.1(4)
O275 Cd5 Cl4 98.9(4)
O17 Cd5 Cl4 91.7(4)
O276 Cd5 Cl4 155.4(4)
O18 Cd5 C276 121.3(4)
O272 Cd5 C276 105.4(4)
O275 Cd5 C276 29.6(4)
O17 Cd5 C276 92.6(4)
O276 Cd5 C276 27.0(4)
Cl4 Cd5 C276 128.4(4)
O277 Cd6 O279 90.3(6)
O277 Cd6 N11 172.3(6)
O279 Cd6 N11 93.5(6)
O277 Cd6 O22 110.0(5)
O279 Cd6 O22 95.5(5)
N11 Cd6 O22 76.3(5)
O277 Cd6 O276 86.7(6)
O279 Cd6 O276 176.8(6)
N11 Cd6 O276 89.6(6)
O22 Cd6 O276 84.5(5)
O277 Cd6 O274 87.5(5)
O279 Cd6 O274 97.3(5)
N11 Cd6 O274 85.5(5)
O22 Cd6 O274 158.3(4)
O276 Cd6 O274 83.6(6)
O26 Cd7 O30 146.4(6)
O26 Cd7 N15 97.0(6)
O30 Cd7 N15 85.8(6)
O26 Cd7 O282 95.2(5)
O30 Cd7 O282 76.0(5)
N15 Cd7 O282 161.0(6)
O26 Cd7 O283 70.1(5)
O30 Cd7 O283 141.3(5)
N15 Cd7 O283 106.1(6)
O282 Cd7 O283 91.8(5)
O26 Cd7 O25 67.1(5)
O30 Cd7 O25 79.8(6)
N15 Cd7 O25 85.1(6)
O282 Cd7 O25 86.3(5)
O283 Cd7 O25 136.8(5)
O26 Cd7 Nd3 36.4(4)
O30 Cd7 Nd3 157.4(4)
N15 Cd7 Nd3 116.8(4)
O282 Cd7 Nd3 81.4(4)
O283 Cd7 Nd3 37.8(4)
O25 Cd7 Nd3 99.7(3)
O30 Cd8 O286 147.0(7)
O30 Cd8 O282 76.9(6)
O286 Cd8 O282 106.5(5)
O30 Cd8 O285 94.0(6)
O286 Cd8 O285 54.8(6)
O282 Cd8 O285 83.8(6)
O30 Cd8 Cl3 111.7(5)
O286 Cd8 Cl3 99.6(5)
O282 Cd8 Cl3 103.5(5)
O285 Cd8 Cl3 154.2(5)
O30 Cd8 O29 67.6(5)
O286 Cd8 O29 103.7(5)
O282 Cd8 O29 144.5(5)
O285 Cd8 O29 98.9(6)
Cl3 Cd8 O29 89.3(5)
O30 Cd8 C286 118.7(6)
O286 Cd8 C286 29.8(6)
O282 Cd8 C286 93.5(6)
O285 Cd8 C286 25.0(6)
Cl3 Cd8 C286 129.2(6)
O29 Cd8 C286 103.8(6)
O287 Cd9 O289 94.6(6)
O287 Cd9 O34 104.4(6)
O289 Cd9 O34 97.1(6)
O287 Cd9 O284 89.0(5)
O289 Cd9 O284 94.6(6)
O34 Cd9 O284 161.4(6)
O287 Cd9 N17 168.9(8)
O289 Cd9 N17 93.9(7)
O34 Cd9 N17 81.6(6)
O284 Cd9 N17 83.1(6)
O287 Cd9 O285 81.0(6)
O289 Cd9 O285 175.7(6)
O34 Cd9 O285 84.2(6)
O284 Cd9 O285 85.3(6)
N17 Cd9 O285 90.4(7)
O42 Cd10 O38 149.0(5)
O42 Cd10 N21 83.4(6)
O38 Cd10 N21 93.5(6)
O42 Cd10 O294 75.7(5)
O38 Cd10 O294 101.8(5)
N21 Cd10 O294 158.6(5)
O42 Cd10 O291 135.9(5)
O38 Cd10 O291 74.7(5)
N21 Cd10 O291 105.1(6)
O294 Cd10 O291 93.5(5)
O42 Cd10 O37 83.8(4)
O38 Cd10 O37 65.3(5)
N21 Cd10 O37 88.0(6)
O294 Cd10 O37 84.9(4)
O291 Cd10 O37 138.6(5)
O42 Cd10 Nd4 159.0(4)
O38 Cd10 Nd4 40.0(4)
N21 Cd10 Nd4 117.5(4)
O294 Cd10 Nd4 83.6(3)
O291 Cd10 Nd4 40.4(4)
O37 Cd10 Nd4 98.6(3)
O42 Cd11 O296 149.5(6)
O42 Cd11 O294 74.9(5)
O296 Cd11 O294 117.9(6)
O42 Cd11 O295 102.4(5)
O296 Cd11 O295 55.2(5)
O294 Cd11 O295 84.6(5)
O42 Cd11 Cl2 112.6(4)
O296 Cd11 Cl2 93.3(5)
O294 Cd11 Cl2 99.4(4)
O295 Cd11 Cl2 144.6(4)
O42 Cd11 O41 68.4(4)
O296 Cd11 O41 95.5(6)
O294 Cd11 O41 143.3(5)
O295 Cd11 O41 104.8(6)
Cl2 Cd11 O41 92.8(5)
O42 Cd11 C296 126.7(5)
O296 Cd11 C296 28.9(5)
O294 Cd11 C296 100.8(5)
O295 Cd11 C296 26.4(5)
Cl2 Cd11 C296 120.4(5)
O41 Cd11 C296 102.4(5)
O297 Cd12 O299 91.8(6)
O297 Cd12 N23 171.0(6)
O299 Cd12 N23 96.0(5)
O297 Cd12 O46 105.3(5)
O299 Cd12 O46 95.6(4)
N23 Cd12 O46 78.5(5)
O297 Cd12 O292 92.7(6)
O299 Cd12 O292 96.1(5)
N23 Cd12 O292 82.0(6)
O46 Cd12 O292 158.2(5)
O297 Cd12 O295 86.2(6)
O299 Cd12 O295 177.9(6)
N23 Cd12 O295 86.0(5)
O46 Cd12 O295 85.5(4)
O292 Cd12 O295 83.4(5)
O335 Cd13 O15 107.3(6)
O335 Cd13 O332 87.3(5)
O15 Cd13 O332 160.7(6)
O335 Cd13 O333 82.9(6)
O15 Cd13 O333 84.9(5)
O332 Cd13 O333 84.4(5)
O335 Cd13 O337 93.0(6)
O15 Cd13 O337 98.1(6)
O332 Cd13 O337 93.6(6)
O333 Cd13 O337 175.5(6)
O335 Cd13 N8 168.6(7)
O15 Cd13 N8 77.5(5)
O332 Cd13 N8 85.9(5)
O333 Cd13 N8 87.4(6)
O337 Cd13 N8 96.5(6)
O19 Cd14 O330 75.4(5)
O19 Cd14 O334 145.0(5)
O330 Cd14 O334 116.9(6)
O19 Cd14 Cl6 115.1(4)
O330 Cd14 Cl6 99.9(4)
O334 Cd14 Cl6 95.8(5)
O19 Cd14 O20 67.7(6)
O330 Cd14 O20 142.8(5)
O334 Cd14 O20 97.0(6)
Cl6 Cd14 O20 91.1(4)
O19 Cd14 O333 94.7(5)
O330 Cd14 O333 86.6(5)
O334 Cd14 O333 56.1(6)
Cl6 Cd14 O333 150.2(4)
O20 Cd14 O333 101.2(5)
O19 Cd14 C334 120.3(5)
O330 Cd14 C334 104.0(6)
O334 Cd14 C334 27.9(5)
Cl6 Cd14 C334 123.4(5)
O20 Cd14 C334 99.0(5)
O333 Cd14 C334 28.3(5)
O330 Cd15 O19 77.7(5)
O330 Cd15 N10 161.3(6)
O19 Cd15 N10 83.8(6)
O330 Cd15 O23 99.9(5)
O19 Cd15 O23 149.0(5)
N10 Cd15 O23 94.6(6)
O330 Cd15 O331 92.6(5)
O19 Cd15 O331 138.2(5)
N10 Cd15 O331 103.0(6)
O23 Cd15 O331 72.4(5)
O330 Cd15 O24 86.4(5)
O19 Cd15 O24 82.4(5)
N10 Cd15 O24 88.6(6)
O23 Cd15 O24 66.5(4)
O331 Cd15 O24 138.1(5)
O330 Cd15 Nd6 82.8(3)
O19 Cd15 Nd6 160.4(3)
N10 Cd15 Nd6 115.7(5)
O23 Cd15 Nd6 37.9(3)
O331 Cd15 Nd6 39.7(4)
O24 Cd15 Nd6 98.9(3)
O325 Cd16 N14 163.9(6)
O325 Cd16 O27 110.4(5)
N14 Cd16 O27 79.0(6)
O325 Cd16 O327 91.8(5)
N14 Cd16 O327 100.1(6)
O27 Cd16 O327 97.0(5)
O325 Cd16 O322 86.4(5)
N14 Cd16 O322 81.5(6)
O27 Cd16 O322 157.6(5)
O327 Cd16 O322 97.0(4)
O325 Cd16 O323 82.6(5)
N14 Cd16 O323 85.5(6)
O27 Cd16 O323 84.2(5)
O327 Cd16 O323 174.3(5)
O322 Cd16 O323 83.6(5)
O31 Cd17 O324 149.9(5)
O31 Cd17 O323 95.8(5)
O324 Cd17 O323 56.1(5)
O31 Cd17 O320 76.1(5)
O324 Cd17 O320 110.7(6)
O323 Cd17 O320 89.6(5)
O31 Cd17 O32 69.0(6)
O324 Cd17 O32 101.8(6)
O323 Cd17 O32 97.8(6)
O320 Cd17 O32 144.9(6)
O31 Cd17 Cl5 113.4(3)
O324 Cd17 Cl5 94.1(4)
O323 Cd17 Cl5 150.2(4)
O320 Cd17 Cl5 102.6(4)
O32 Cd17 Cl5 87.8(4)
N16 Cd18 O35 97.4(7)
N16 Cd18 O31 82.9(7)
O35 Cd18 O31 151.3(4)
N16 Cd18 O320 157.1(6)
O35 Cd18 O320 97.1(6)
O31 Cd18 O320 75.9(5)
N16 Cd18 O321 107.5(6)
O35 Cd18 O321 72.5(5)
O31 Cd18 O321 135.0(5)
O320 Cd18 O321 93.7(5)
N16 Cd18 O36 83.5(6)
O35 Cd18 O36 65.2(5)
O31 Cd18 O36 86.4(5)
O320 Cd18 O36 86.6(5)
O321 Cd18 O36 137.3(5)
N16 Cd18 Nd7 119.6(5)
O35 Cd18 Nd7 38.2(4)
O31 Cd18 Nd7 157.2(4)
O320 Cd18 Nd7 82.4(4)
O321 Cd18 Nd7 39.1(4)
O36 Cd18 Nd7 99.2(4)
O315 Cd19 O39 108.5(5)
O315 Cd19 O317 88.2(6)
O39 Cd19 O317 92.6(5)
O315 Cd19 O312 87.7(5)
O39 Cd19 O312 158.8(5)
O317 Cd19 O312 101.8(5)
O315 Cd19 N20 171.1(6)
O39 Cd19 N20 80.3(6)
O317 Cd19 N20 92.2(6)
O312 Cd19 N20 83.5(5)
O315 Cd19 O313 84.6(6)
O39 Cd19 O313 81.8(5)
O317 Cd19 O313 168.9(5)
O312 Cd19 O313 86.3(5)
N20 Cd19 O313 96.2(6)
O43 Cd20 O314 141.2(7)
O43 Cd20 O310 76.2(5)
O314 Cd20 O310 119.0(6)
O43 Cd20 O313 92.7(5)
O314 Cd20 O313 55.5(6)
O310 Cd20 O313 88.2(5)
O43 Cd20 Cl7 123.1(5)
O314 Cd20 Cl7 93.8(5)
O310 Cd20 Cl7 90.1(4)
O313 Cd20 Cl7 142.6(4)
O43 Cd20 O44 68.0(4)
O314 Cd20 O44 95.6(6)
O310 Cd20 O44 142.9(5)
O313 Cd20 O44 102.5(5)
Cl7 Cd20 O44 101.2(4)
O43 Cd20 C314 120.1(5)
O314 Cd20 C314 26.8(5)
O310 Cd20 C314 102.9(4)
O313 Cd20 C314 29.0(5)
Cl7 Cd20 C314 116.8(5)
O44 Cd20 C314 103.1(5)
O43 Cd21 O47 147.8(6)
O43 Cd21 O311 139.7(6)
O47 Cd21 O311 71.4(5)
O43 Cd21 O310 78.6(5)
O47 Cd21 O310 100.2(5)
O311 Cd21 O310 86.1(5)
O43 Cd21 N22 83.4(6)
O47 Cd21 N22 93.1(6)
O311 Cd21 N22 110.3(5)
O310 Cd21 N22 161.7(5)
O43 Cd21 O48 81.6(6)
O47 Cd21 O48 66.2(6)
O311 Cd21 O48 135.3(6)
O310 Cd21 O48 88.1(5)
N22 Cd21 O48 85.8(6)
O43 Cd21 O312 88.0(5)
O47 Cd21 O312 123.9(5)
O311 Cd21 O312 52.6(5)
O310 Cd21 O312 81.1(5)
N22 Cd21 O312 101.9(5)
O48 Cd21 O312 166.3(4)
O43 Cd21 Nd8 156.9(4)
O47 Cd21 Nd8 38.4(4)
O311 Cd21 Nd8 38.9(4)
O310 Cd21 Nd8 78.3(3)
N22 Cd21 Nd8 119.6(4)
O48 Cd21 Nd8 96.6(4)
O312 Cd21 Nd8 89.5(3)
O3 Cd22 N2 78.1(6)
O3 Cd22 O305 111.1(6)
N2 Cd22 O305 167.4(7)
O3 Cd22 O342 157.7(6)
N2 Cd22 O342 84.0(6)
O305 Cd22 O342 84.9(6)
O3 Cd22 O307 98.1(6)
N2 Cd22 O307 96.0(6)
O305 Cd22 O307 91.4(7)
O342 Cd22 O307 97.0(6)
O3 Cd22 O304 82.6(6)
N2 Cd22 O304 88.0(6)
O305 Cd22 O304 84.7(7)
O342 Cd22 O304 83.5(6)
O307 Cd22 O304 176.1(6)
O7 Cd23 O303 143.9(7)
O7 Cd23 O340 75.1(6)
O303 Cd23 O340 113.8(6)
O7 Cd23 O304 91.9(6)
O303 Cd23 O304 55.3(6)
O340 Cd23 O304 88.0(6)
O7 Cd23 O344 116.4(6)
O303 Cd23 O344 96.7(6)
O340 Cd23 O344 101.0(6)
O304 Cd23 O344 151.6(5)
O7 Cd23 O8 67.7(6)
O303 Cd23 O8 97.6(6)
O340 Cd23 O8 142.8(6)
O304 Cd23 O8 94.6(6)
O344 Cd23 O8 94.2(6)
N4 Cd24 O7 83.0(8)
N4 Cd24 O340 159.7(8)
O7 Cd24 O340 77.1(5)
N4 Cd24 O11 96.5(8)
O7 Cd24 O11 149.8(7)
O340 Cd24 O11 98.8(6)
N4 Cd24 O341 111.1(8)
O7 Cd24 O341 135.5(6)
O340 Cd24 O341 86.2(5)
O11 Cd24 O341 72.9(6)
N4 Cd24 O12 84.5(8)
O7 Cd24 O12 83.2(6)
O340 Cd24 O12 89.5(6)
O11 Cd24 O12 66.7(7)
O341 Cd24 O12 138.2(6)
N4 Cd24 Nd5 120.8(7)
O7 Cd24 Nd5 156.2(4)
O340 Cd24 Nd5 79.2(4)
O11 Cd24 Nd5 37.4(4)
O341 Cd24 Nd5 40.4(4)
O12 Cd24 Nd5 98.0(4)
Cd2 Cl1 Cd3 129.6(5)
C8 N1 C9 120(2)
C8 N1 Nd1 120.3(16)
C9 N1 Nd1 116.1(14)
C15 N2 C14 114.8(18)
C15 N2 Cd22 125.9(14)
C14 N2 Cd22 119.2(14)
C30 N3 C31 123(3)
C30 N3 Cd1 127(2)
C31 N3 Cd1 110(2)
C37 N4 C36 119.1(19)
C37 N4 Cd24 126.7(18)
C36 N4 Cd24 114.1(15)
C52 N5 C53 114(2)
C52 N5 Cd3 130.0(18)
C53 N5 Cd3 116.0(14)
C59 N6 C58 109(2)
C59 N6 Nd5 130.6(19)
C58 N6 Nd5 118.4(15)
C74 N7 C75 113.8(14)
C74 N7 Nd2 125.3(11)
C75 N7 Nd2 120.1(10)
C81 N8 C80 123.8(15)
C81 N8 Cd13 123.4(10)
C80 N8 Cd13 112.8(11)
C96 N9 C97 110.8(15)
C96 N9 Cd4 130.8(12)
C97 N9 Cd4 118.4(11)
C103 N10 C102 120.5(14)
C103 N10 Cd15 122.5(12)
C102 N10 Cd15 117.0(11)
C118 N11 C119 111.5(12)
C118 N11 Cd6 127.6(11)
C119 N11 Cd6 118.8(10)
C125 N12 C124 110.5(13)
C125 N12 Nd6 129.1(11)
C124 N12 Nd6 120.4(10)
C140 N13 C141 111.7(10)
C140 N13 Nd3 130.0(10)
C141 N13 Nd3 118.1(8)
C147 N14 C146 110.6(13)
C147 N14 Cd16 127.2(12)
C146 N14 Cd16 122.2(9)
C162 N15 C163 119.2(12)
C162 N15 Cd7 122.0(11)
C163 N15 Cd7 118.6(9)
C169 N16 C168 108.9(14)
C169 N16 Cd18 134.6(13)
C168 N16 Cd18 116.1(11)
C184 N17 C185 125.3(16)
C184 N17 Cd9 117.0(11)
C185 N17 Cd9 117.6(13)
C191 N18 C190 117.7(13)
C191 N18 Nd7 125.2(11)
C190 N18 Nd7 115.8(10)
C206 N19 C207 115.3(13)
C206 N19 Nd4 125.2(6)
C207 N19 Nd4 117.3(11)
C213 N20 C212 123.4(16)
C213 N20 Cd19 120.4(10)
C212 N20 Cd19 113.0(12)
C228 N21 C229 120.2(14)
C228 N21 Cd10 123.7(11)
C229 N21 Cd10 116.0(11)
C235 N22 C234 124.3(15)
C235 N22 Cd21 121.3(10)
C234 N22 Cd21 114.4(12)
C250 N23 C251 115.7(11)
C250 N23 Cd12 127.2(8)
C251 N23 Cd12 116.1(8)
C257 N24 C256 119.1(18)
C257 N24 Nd8 121.8(13)
C256 N24 Nd8 119.0(14)
C1 O1 C2 113.3(18)
C1 O1 Cd1 129.6(16)
C2 O1 Cd1 110.4(11)
C7 O2 Cd1 117.4(13)
C7 O2 Nd1 136.7(14)
Cd1 O2 Nd1 105.2(6)
C21 O3 Cd22 126.5(16)
C21 O3 Nd8 121.8(16)
Cd22 O3 Nd8 111.7(7)
C20 O4 C22 115(2)
C20 O4 Nd8 111.6(13)
C22 O4 Nd8 133.9(16)
C23 O5 C24 114(3)
C23 O5 Cd2 133(2)
C24 O5 Cd2 112.5(15)
C29 O6 Cd2 120.9(16)
C29 O6 Cd1 135.7(17)
Cd2 O6 Cd1 103.2(8)
C43 O7 Cd24 129.1(15)
C43 O7 Cd23 124.1(16)
Cd24 O7 Cd23 106.3(6)
C44 O8 C42 124(2)
C44 O8 Cd23 118.1(17)
C42 O8 Cd23 114.8(16)
C45 O9 C46 124(2)
C45 O9 Nd2 124.5(16)
C46 O9 Nd2 109.5(11)
C51 O10 Nd2 124.7(17)
C51 O10 Cd3 118.0(16)
Nd2 O10 Cd3 113.6(7)
C65 O11 Cd24 118.5(15)
C65 O11 Nd5 133.9(15)
Cd24 O11 Nd5 106.4(7)
C64 O12 C66 118(2)
C64 O12 Cd24 112.9(17)
C66 O12 Cd24 127.7(15)
C68 O13 C67 114(2)
C68 O13 Cd4 111.9(15)
C67 O13 Cd4 121.6(15)
C73 O14 Nd2 138.8(10)
C73 O14 Cd4 116.4(10)
Nd2 O14 Cd4 104.5(6)
C87 O15 Cd13 124.3(10)
C87 O15 Nd5 121.4(10)
Cd13 O15 Nd5 114.3(7)
C88 O16 C86 116.2(19)
C88 O16 Nd5 127.3(15)
C86 O16 Nd5 115.1(12)
C90 O17 C89 119.0(14)
C90 O17 Cd5 113.3(10)
C89 O17 Cd5 119.3(11)
C95 O18 Cd4 132.3(10)
C95 O18 Cd5 120.1(10)
Cd4 O18 Cd5 107.2(6)
C109 O19 Cd15 134.9(9)
C109 O19 Cd14 120.4(9)
Cd15 O19 Cd14 103.8(5)
C110 O20 C108 114.5(14)
C110 O20 Cd14 125.7(11)
C108 O20 Cd14 115.0(10)
C111 O21 C112 111.7(14)
C111 O21 Nd3 130.9(11)
C112 O21 Nd3 115.8(8)
C117 O22 Cd6 122.3(8)
C117 O22 Nd3 125.9(8)
Cd6 O22 Nd3 111.7(5)
C131 O23 Nd6 135.5(8)
C131 O23 Cd15 119.7(8)
Nd6 O23 Cd15 104.0(5)
C130 O24 C132 118.4(15)
C130 O24 Cd15 110.5(9)
C132 O24 Cd15 128.2(11)
C134 O25 C133 110.8(14)
C134 O25 Cd7 111.9(10)
C133 O25 Cd7 131.8(12)
C139 O26 Cd7 119.8(10)
C139 O26 Nd3 131.4(10)
Cd7 O26 Nd3 108.7(6)
C153 O27 Cd16 124.3(9)
C153 O27 Nd6 122.4(10)
Cd16 O27 Nd6 112.8(6)
C152 O28 C154 120.2(14)
C152 O28 Nd6 110.9(10)
C154 O28 Nd6 128.0(10)
C156 O29 C155 118.5(15)
C156 O29 Cd8 115.7(10)
C155 O29 Cd8 118.6(13)
C161 O30 Cd8 124.2(10)
C161 O30 Cd7 130.0(10)
Cd8 O30 Cd7 105.8(6)
C175 O31 Cd17 122.1(11)
C175 O31 Cd18 128.4(11)
Cd17 O31 Cd18 106.9(6)
C174 O32 C176 110.2(14)
C174 O32 Cd17 116.5(10)
C176 O32 Cd17 121.7(11)
C178 O33 C177 116.9(16)
C178 O33 Nd4 112.2(12)
C177 O33 Nd4 129.1(10)
C183 O34 Cd9 116.8(11)
C183 O34 Nd4 128.0(11)
Cd9 O34 Nd4 115.2(8)
C197 O35 Cd18 123.3(9)
C197 O35 Nd7 131.3(9)
Cd18 O35 Nd7 105.4(5)
C196 O36 C198 122.2(15)
C196 O36 Cd18 111.3(9)
C198 O36 Cd18 121.6(12)
C200 O37 C199 114.3(13)
C200 O37 Cd10 115.2(9)
C199 O37 Cd10 130.5(9)
C205 O38 Cd10 123.4(8)
C205 O38 Nd4 124.6(9)
Cd10 O38 Nd4 103.2(6)
C219 O39 Cd19 117.4(9)
C219 O39 Nd7 126.0(9)
Cd19 O39 Nd7 116.3(7)
C218 O40 C220 118.0(10)
C218 O40 Nd7 112.7(8)
C220 O40 Nd7 128.9(9)
C222 O41 C221 114.7(16)
C222 O41 Cd11 119.1(10)
C221 O41 Cd11 117.9(12)
C227 O42 Cd10 134.0(10)
C227 O42 Cd11 120.0(10)
Cd10 O42 Cd11 106.0(6)
C241 O43 Cd21 131.9(9)
C241 O43 Cd20 121.0(9)
Cd21 O43 Cd20 104.2(6)
C240 O44 C242 122.2(12)
C240 O44 Cd20 113.2(9)
C242 O44 Cd20 119.8(9)
C244 O45 C243 120.9(13)
C244 O45 Nd1 110.0(8)
C243 O45 Nd1 128.4(10)
C249 O46 Nd1 123.7(10)
C249 O46 Cd12 121.5(10)
Nd1 O46 Cd12 114.5(4)
C263 O47 Cd21 126.1(10)
C263 O47 Nd8 123.4(11)
Cd21 O47 Nd8 106.2(7)
C262 O48 C264 112.5(13)
C262 O48 Cd21 115.1(9)
C264 O48 Cd21 131.2(11)
C266 O265 Cd1 103.8(9)
C266 O265 Nd1 145.4(10)
Cd1 O265 Nd1 100.9(5)
C266 O266 Cd3 133.5(9)
C268 O267 Cd3 125.3(13)
C268 O268 Nd2 150.8(13)
C270 O269 Cd3 111.5(12)
C270 O270 Nd2 166.0(10)
C272 O271 Nd2 146.3(10)
C272 O272 Cd4 125.8(11)
C272 O272 Cd5 130.5(11)
Cd4 O272 Cd5 102.8(6)
C274 O273 Cd4 102.9(12)
C274 O273 Nd2 144.3(13)
Cd4 O273 Nd2 101.9(7)
C274 O274 Cd6 134.9(9)
C276 O275 Cd5 88.7(9)
C276 O276 Cd6 136.0(12)
C276 O276 Cd5 87.6(9)
Cd6 O276 Cd5 136.4(8)
C278 O277 Cd6 112.6(8)
C278 O278 Nd3 170.4(12)
C280 O279 Cd6 130.3(10)
C280 O280 Nd3 143.0(9)
C282 O281 Nd3 147.4(10)
C282 O282 Cd7 119.9(10)
C282 O282 Cd8 135.8(9)
Cd7 O282 Cd8 101.3(5)
C284 O283 Nd3 145.1(7)
C284 O283 Cd7 97.7(7)
Nd3 O283 Cd7 104.2(6)
C284 O284 Cd9 130.5(9)
C286 O285 Cd8 92.6(15)
C286 O285 Cd9 131.2(15)
Cd8 O285 Cd9 136.2(7)
C286 O286 Cd8 93.8(11)
C288 O287 Cd9 109.4(9)
C288 O288 Nd4 165.5(12)
C290 O289 Cd9 130.3(11)
C290 O290 Nd4 134.8(13)
C294 O291 Cd10 101.0(8)
C294 O291 Nd4 141.9(11)
Cd10 O291 Nd4 100.1(5)
C294 O292 Cd12 129.3(11)
C292 O293 Nd4 150.4(12)
C292 O294 Cd10 117.3(9)
C292 O294 Cd11 138.4(9)
Cd10 O294 Cd11 103.3(6)
C296 O295 Cd11 92.2(10)
C296 O295 Cd12 131.1(11)
Cd11 O295 Cd12 134.3(6)
C296 O296 Cd11 94.8(8)
C298 O297 Cd12 116.7(12)
C298 O298 Nd1 166.2(16)
C300 O299 Cd12 129.9(8)
C300 O300 Nd1 148.4(11)
C302 O301 Nd1 146.4(11)
C302 O302 Cd1 120.0(13)
C302 O302 Cd2 140.0(14)
Cd1 O302 Cd2 99.7(8)
C304 O303 Cd23 102.2(14)
C304 O304 Cd23 93.8(14)
C304 O304 Cd22 128.1(14)
Cd23 O304 Cd22 138.0(6)
C306 O305 Cd22 108.8(11)
C306 O306 Nd8 161.3(12)
C308 O307 Cd22 124.7(9)
C308 O308 Nd8 145.3(12)
C310 O309 Nd8 140.7(13)
C310 O310 Cd21 125.8(8)
C310 O310 Cd20 133.0(8)
Cd21 O310 Cd20 100.9(5)
C312 O311 Cd21 97.4(8)
C312 O311 Nd8 153.2(10)
Cd21 O311 Nd8 103.5(6)
C312 O312 Cd19 136.6(10)
C312 O312 Cd21 87.2(10)
Cd19 O312 Cd21 134.2(5)
C314 O313 Cd20 90.1(10)
C314 O313 Cd19 134.6(10)
Cd20 O313 Cd19 135.2(6)
C314 O314 Cd20 93.2(11)
C316 O315 Cd19 114.7(13)
C316 O316 Nd7 160.5(12)
C318 O317 Cd19 134.2(12)
C318 O318 Nd7 139.7(14)
C320 O319 Nd7 152.5(11)
C320 O320 Cd18 119.7(11)
C320 O320 Cd17 135.5(11)
Cd18 O320 Cd17 101.1(6)
C322 O321 Cd18 102.1(7)
C322 O321 Nd7 136.8(10)
Cd18 O321 Nd7 103.2(5)
C322 O322 Cd16 128.9(8)
C324 O323 Cd17 93.8(9)
C324 O323 Cd16 129.8(9)
Cd17 O323 Cd16 136.4(7)
C324 O324 Cd17 100.1(11)
C326 O325 Cd16 104.7(8)
C326 O326 Nd6 171.3(10)
C328 O327 Cd16 129.1(10)
C328 O328 Nd6 146.7(9)
C330 O329 Nd6 146.2(11)
C330 O330 Cd15 118.7(11)
C330 O330 Cd14 135.6(11)
Cd15 O330 Cd14 103.0(5)
C332 O331 Cd15 99.4(10)
C332 O331 Nd6 147.9(10)
Cd15 O331 Nd6 101.4(5)
C332 O332 Cd13 133.9(11)
C334 O333 Cd13 133.3(11)
C334 O333 Cd14 87.4(11)
Cd13 O333 Cd14 137.8(7)
C334 O334 Cd14 91.0(12)
C336 O335 Cd13 113.5(10)
C336 O336 Nd5 170.7(15)
C338 O337 Cd13 124.1(13)
C338 O338 Nd5 150.8(12)
C340 O339 Nd5 141.4(13)
C340 O340 Cd24 122.8(11)
C340 O340 Cd23 134.9(11)
Cd24 O340 Cd23 101.4(6)
C342 O341 Cd24 105.5(10)
C342 O341 Nd5 146.2(9)
Cd24 O341 Nd5 101.3(6)
C342 O342 Cd22 124.9(10)
Cd2 O343 H34A 109.5
Cd23 O344 H34B 109.5
O1 C1 H1A 109.5
O1 C1 H1B 109.5
H1A C1 H1B 109.5
O1 C1 H1C 109.5
H1A C1 H1C 109.5
H1B C1 H1C 109.5
C3 C2 C7 129(3)
C3 C2 O1 119(2)
C7 C2 O1 112.6(18)
C2 C3 C4 115(2)
C2 C3 H3A 122.5
C4 C3 H3A 122.5
C5 C4 C3 122(2)
C5 C4 H4A 118.8
C3 C4 H4A 118.8
C4 C5 C6 118(2)
C4 C5 H5A 121.2
C6 C5 H5A 121.2
C7 C6 C5 118.3(19)
C7 C6 C8 121(2)
C5 C6 C8 120(2)
C2 C7 C6 116.4(19)
C2 C7 O2 122(2)
C6 C7 O2 118.2(18)
N1 C8 C6 136(2)
N1 C8 H8A 112.1
C6 C8 H8A 112.1
N1 C9 C10 102.0(17)
N1 C9 H9A 111.4
C10 C9 H9A 111.4
N1 C9 H9B 111.4
C10 C9 H9B 111.4
H9A C9 H9B 109.2
C9 C10 C11 108.9(17)
C9 C10 H10A 109.9
C11 C10 H10A 109.9
C9 C10 H10B 109.9
C11 C10 H10B 109.9
H10A C10 H10B 108.3
C12 C11 C10 113.8(15)
C12 C11 H11A 108.8
C10 C11 H11A 108.8
C12 C11 H11B 108.8
C10 C11 H11B 108.8
H11A C11 H11B 107.7
C13 C12 C11 114.0(17)
C13 C12 H12A 108.8
C11 C12 H12A 108.8
C13 C12 H12B 108.7
C11 C12 H12B 108.7
H12A C12 H12B 107.6
C12 C13 C14 109.8(17)
C12 C13 H13A 109.7
C14 C13 H13A 109.7
C12 C13 H13B 109.7
C14 C13 H13B 109.7
H13A C13 H13B 108.2
N2 C14 C13 109.3(18)
N2 C14 H14A 109.8
C13 C14 H14A 109.8
N2 C14 H14B 109.8
C13 C14 H14B 109.8
H14A C14 H14B 108.3
N2 C15 C16 131(2)
N2 C15 H15A 114.7
C16 C15 H15A 114.7
C17 C16 C15 124(2)
C17 C16 C21 118(3)
C15 C16 C21 117(2)
C16 C17 C18 125(4)
C16 C17 H17A 117.4
C18 C17 H17A 117.4
C19 C18 C17 115(3)
C19 C18 H18A 122.7
C17 C18 H18A 122.7
C20 C19 C18 119(3)
C20 C19 H19A 120.6
C18 C19 H19A 120.6
O4 C20 C19 120.4(19)
O4 C20 C21 116(2)
C19 C20 C21 123(3)
O3 C21 C16 127(2)
O3 C21 C20 116(2)
C16 C21 C20 117(2)
O4 C22 H22A 109.5
O4 C22 H22B 109.5
H22A C22 H22B 109.5
O4 C22 H22C 109.5
H22A C22 H22C 109.5
H22B C22 H22C 109.5
O5 C23 H23A 109.5
O5 C23 H23B 109.5
H23A C23 H23B 109.5
O5 C23 H23C 109.5
H23A C23 H23C 109.5
H23B C23 H23C 109.5
C29 C24 O5 119(2)
C29 C24 C25 114(3)
O5 C24 C25 127(2)
C26 C25 C24 123(3)
C26 C25 H25A 118.3
C24 C25 H25A 118.3
C25 C26 C27 126(3)
C25 C26 H26A 117.2
C27 C26 H26A 117.2
C26 C27 C28 109(3)
C26 C27 H27A 125.6
C28 C27 H27A 125.6
C30 C28 C29 132(3)
C30 C28 C27 106(3)
C29 C28 C27 122(3)
C24 C29 O6 118(3)
C24 C29 C28 125(3)
O6 C29 C28 116(2)
N3 C30 C28 128(3)
N3 C30 H30A 116.2
C28 C30 H30A 116.2
N3 C31 C32 113(2)
N3 C31 H31A 109.0
C32 C31 H31A 109.0
N3 C31 H31B 109.0
C32 C31 H31B 109.0
H31A C31 H31B 107.8
C31 C32 C33 116(2)
C31 C32 H32A 108.3
C33 C32 H32A 108.3
C31 C32 H32B 108.3
C33 C32 H32B 108.3
H32A C32 H32B 107.4
C34 C33 C32 108(2)
C34 C33 H33A 110.1
C32 C33 H33A 110.1
C34 C33 H33B 110.1
C32 C33 H33B 110.1
H33A C33 H33B 108.4
C33 C34 C35 110(2)
C33 C34 H34C 109.6
C35 C34 H34C 109.6
C33 C34 H34D 109.6
C35 C34 H34D 109.6
H34C C34 H34D 108.1
C36 C35 C34 116(2)
C36 C35 H35A 108.4
C34 C35 H35A 108.4
C36 C35 H35B 108.4
C34 C35 H35B 108.4
H35A C35 H35B 107.4
C35 C36 N4 114.3(18)
C35 C36 H36A 108.7
N4 C36 H36A 108.7
C35 C36 H36B 108.7
N4 C36 H36B 108.7
H36A C36 H36B 107.6
C38 C37 N4 128(2)
C38 C37 H37A 115.9
N4 C37 H37A 115.9
C37 C38 C43 128(2)
C37 C38 C39 115(2)
C43 C38 C39 116(2)
C40 C39 C38 123(2)
C40 C39 H39A 118.6
C38 C39 H39A 118.6
C39 C40 C41 119(2)
C39 C40 H40A 120.6
C41 C40 H40A 120.6
C42 C41 C40 121(3)
C42 C41 H41A 119.5
C40 C41 H41A 119.5
O8 C42 C41 122(3)
O8 C42 C43 119(2)
C41 C42 C43 119(3)
C38 C43 O7 124(2)
C38 C43 C42 122(2)
O7 C43 C42 114(2)
O8 C44 H44A 109.5
O8 C44 H44B 109.5
H44A C44 H44B 109.5
O8 C44 H44C 109.5
H44A C44 H44C 109.5
H44B C44 H44C 109.5
O9 C45 H45A 109.5
O9 C45 H45B 109.5
H45A C45 H45B 109.5
O9 C45 H45C 109.5
H45A C45 H45C 109.5
H45B C45 H45C 109.5
C51 C46 C47 127(2)
C51 C46 O9 116.2(19)
C47 C46 O9 117(2)
C48 C47 C46 117(3)
C48 C47 H47A 121.6
C46 C47 H47A 121.6
C47 C48 C49 114(3)
C47 C48 H48A 123.0
C49 C48 H48A 123.0
C48 C49 C50 134(3)
C48 C49 H49A 112.9
C50 C49 H49A 112.9
C52 C50 C49 124(2)
C52 C50 C51 126(2)
C49 C50 C51 107(2)
O10 C51 C46 117(2)
O10 C51 C50 119(3)
C46 C51 C50 120(2)
N5 C52 C50 127(2)
C54 C53 N5 116(2)
C54 C53 H53A 108.2
N5 C53 H53A 108.2
C54 C53 H53B 108.2
N5 C53 H53B 108.2
H53A C53 H53B 107.4
C53 C54 C55 115(2)
C53 C54 H54A 108.5
C55 C54 H54A 108.5
C53 C54 H54B 108.5
C55 C54 H54B 108.5
H54A C54 H54B 107.5
C56 C55 C54 117(3)
C56 C55 H55A 108.1
C54 C55 H55A 108.1
C56 C55 H55B 108.1
C54 C55 H55B 108.1
H55A C55 H55B 107.3
C55 C56 C57 112(2)
C55 C56 H56A 109.3
C57 C56 H56A 109.3
C55 C56 H56B 109.3
C57 C56 H56B 109.3
H56A C56 H56B 107.9
C56 C57 C58 116(2)
C56 C57 H57A 108.3
C58 C57 H57A 108.3
C56 C57 H57B 108.3
C58 C57 H57B 108.3
H57A C57 H57B 107.4
N6 C58 C57 119(2)
N6 C58 H58A 107.7
C57 C58 H58A 107.7
N6 C58 H58B 107.7
C57 C58 H58B 107.7
H58A C58 H58B 107.1
N6 C59 C60 120(2)
N6 C59 H59A 119.8
C60 C59 H59A 119.8
C65 C60 C61 108(3)
C65 C60 C59 135(2)
C61 C60 C59 117(3)
C62 C61 C60 129(4)
C62 C61 H61A 115.3
C60 C61 H61A 115.3
C61 C62 C63 118(4)
C61 C62 H62A 120.8
C63 C62 H62A 120.8
C64 C63 C62 115(3)
C64 C63 H63A 122.7
C62 C63 H63A 122.7
O12 C64 C65 118(2)
O12 C64 C63 123(3)
C65 C64 C63 120(3)
C60 C65 C64 130(3)
C60 C65 O11 115(2)
C64 C65 O11 116(2)
O12 C66 H66A 109.5
O12 C66 H66B 109.5
H66A C66 H66B 109.5
O12 C66 H66C 109.5
H66A C66 H66C 109.5
H66B C66 H66C 109.5
O13 C67 H67A 109.5
O13 C67 H67B 109.5
H67A C67 H67B 109.5
O13 C67 H67C 109.5
H67A C67 H67C 109.5
H67B C67 H67C 109.5
O13 C68 C69 130(2)
O13 C68 C73 116(2)
C69 C68 C73 113(2)
C68 C69 C70 121(2)
C68 C69 H69A 119.6
C70 C69 H69A 119.6
C71 C70 C69 127(2)
C71 C70 H70A 116.4
C69 C70 H70A 116.4
C72 C71 C70 115(2)
C72 C71 H71A 122.6
C70 C71 H71A 122.6
C71 C72 C74 117(2)
C71 C72 C73 125(2)
C74 C72 C73 116.1(19)
O14 C73 C68 117.2(16)
O14 C73 C72 124.4(18)
C68 C73 C72 118.2(16)
N7 C74 C72 134(2)
N7 C74 H74A 112.9
C72 C74 H74A 112.9
N7 C75 C76 112.7(17)
N7 C75 H75A 109.1
C76 C75 H75A 109.1
N7 C75 H75B 109.1
C76 C75 H75B 109.1
H75A C75 H75B 107.8
C77 C76 C75 112(2)
C77 C76 H76A 109.1
C75 C76 H76A 109.1
C77 C76 H76B 109.1
C75 C76 H76B 109.1
H76A C76 H76B 107.9
C78 C77 C76 109(2)
C78 C77 H77A 109.8
C76 C77 H77A 109.8
C78 C77 H77B 109.8
C76 C77 H77B 109.8
H77A C77 H77B 108.3
C79 C78 C77 120(3)
C79 C78 H78B 107.3
C77 C78 H78B 107.3
C79 C78 H78A 107.3
C77 C78 H78A 107.3
H78B C78 H78A 106.9
C78 C79 C80 114(3)
C78 C79 H79A 108.7
C80 C79 H79A 108.7
C78 C79 H79B 108.7
C80 C79 H79B 108.7
H79A C79 H79B 107.6
N8 C80 C79 117.6(19)
N8 C80 H80A 107.9
C79 C80 H80A 107.9
N8 C80 H80B 107.9
C79 C80 H80B 107.9
H80A C80 H80B 107.2
N8 C81 C82 133(2)
N8 C81 H81A 113.6
C82 C81 H81A 113.6
C83 C82 C81 120(2)
C83 C82 C87 121(2)
C81 C82 C87 117.5(19)
C82 C83 C84 118(3)
C82 C83 H83A 120.9
C84 C83 H83A 120.9
C85 C84 C83 130(3)
C85 C84 H84A 115.0
C83 C84 H84A 115.0
C84 C85 C86 110(3)
C84 C85 H85A 125.2
C86 C85 H85A 125.2
C85 C86 C87 128(3)
C85 C86 O16 123(3)
C87 C86 O16 110(2)
O15 C87 C86 120.1(19)
O15 C87 C82 127.0(18)
C86 C87 C82 113(2)
O16 C88 H88A 109.5
O16 C88 H88B 109.5
H88A C88 H88B 109.5
O16 C88 H88C 109.5
H88A C88 H88C 109.5
H88B C88 H88C 109.5
O17 C89 H89A 109.5
O17 C89 H89B 109.5
H89A C89 H89B 109.5
O17 C89 H89C 109.5
H89A C89 H89C 109.5
H89B C89 H89C 109.5
O17 C90 C95 119.8(14)
O17 C90 C91 119.0(18)
C95 C90 C91 121(2)
C90 C91 C92 111(2)
C90 C91 H91A 109.4
C92 C91 H91A 109.4
C90 C91 H91B 109.4
C92 C91 H91B 109.4
H91A C91 H91B 108.0
C93 C92 C91 127(3)
C93 C92 H92A 116.6
C91 C92 H92A 116.6
C92 C93 C94 115(3)
C92 C93 H93A 122.4
C94 C93 H93A 122.4
C95 C94 C93 124(3)
C95 C94 C96 128(2)
C93 C94 C96 108(2)
C94 C95 C90 122(2)
C94 C95 O18 123(2)
C90 C95 O18 114.9(18)
N9 C96 C94 124(2)
N9 C96 H96A 118.1
C94 C96 H96A 118.1
N9 C97 C98 113.4(17)
N9 C97 H97A 108.9
C98 C97 H97A 108.9
N9 C97 H97B 108.9
C98 C97 H97B 108.9
H97A C97 H97B 107.7
C99 C98 C97 117.9(19)
C99 C98 H98B 107.8
C97 C98 H98B 107.8
C99 C98 H98A 107.8
C97 C98 H98A 107.8
H98B C98 H98A 107.2
C98 C99 C100 113(2)
C98 C99 H99A 109.0
C100 C99 H99A 109.0
C98 C99 H99B 109.0
C100 C99 H99B 109.0
H99A C99 H99B 107.8
C99 C100 C101 116(2)
C99 C100 H10L 108.4
C101 C100 H10L 108.4
C99 C100 H10C 108.4
C101 C100 H10C 108.4
H10L C100 H10C 107.4
C102 C101 C100 113.0(19)
C102 C101 H10D 109.0
C100 C101 H10D 109.0
C102 C101 H10E 109.0
C100 C101 H10E 109.0
H10D C101 H10E 107.8
N10 C102 C101 108.2(15)
N10 C102 H10F 110.1
C101 C102 H10F 110.1
N10 C102 H10G 110.1
C101 C102 H10G 110.1
H10F C102 H10G 108.4
N10 C103 C104 130(2)
N10 C103 H10H 114.9
C104 C103 H10H 114.9
C105 C104 C109 119(2)
C105 C104 C103 111(2)
C109 C104 C103 129(2)
C104 C105 C106 122(2)
C104 C105 H10I 119.2
C106 C105 H10I 119.2
C107 C106 C105 116(3)
C107 C106 H10J 122.1
C105 C106 H10J 122.1
C108 C107 C106 116(3)
C108 C107 H10K 121.8
C106 C107 H10K 121.8
C109 C108 C107 129(2)
C109 C108 O20 112.2(16)
C107 C108 O20 118.3(17)
C108 C109 O19 124.1(19)
C108 C109 C104 118(2)
O19 C109 C104 118.1(17)
O20 C110 H11C 109.5
O20 C110 H11D 109.5
H11C C110 H11D 109.5
O20 C110 H11E 109.5
H11C C110 H11E 109.5
H11D C110 H11E 109.5
O21 C111 H11F 109.5
O21 C111 H11G 109.5
H11F C111 H11G 109.5
O21 C111 H11H 109.5
H11F C111 H11H 109.5
H11G C111 H11H 109.5
C113 C112 O21 128.4(18)
C113 C112 C117 120.4(17)
O21 C112 C117 111.2(14)
C112 C113 C114 120(2)
C112 C113 H11I 120.2
C114 C113 H11I 120.2
C115 C114 C113 122(2)
C115 C114 H11J 119.1
C113 C114 H11J 119.1
C114 C115 C116 125.5(19)
C114 C115 H11K 117.2
C116 C115 H11K 117.2
C115 C116 C117 117.6(15)
C115 C116 C118 122.4(17)
C117 C116 C118 119.6(16)
O22 C117 C116 128.9(14)
O22 C117 C112 116.3(14)
C116 C117 C112 114.3(14)
N11 C118 C116 128.2(16)
N11 C118 H11L 115.9
C116 C118 H11L 115.9
N11 C119 C120 106.7(16)
N11 C119 H11M 110.4
C120 C119 H11M 110.4
N11 C119 H11N 110.4
C120 C119 H11N 110.4
H11M C119 H11N 108.6
C119 C120 C121 108.8(18)
C119 C120 H12C 109.9
C121 C120 H12C 109.9
C119 C120 H12D 109.9
C121 C120 H12D 109.9
H12C C120 H12D 108.3
C120 C121 C122 115.5(17)
C120 C121 H12E 108.4
C122 C121 H12E 108.4
C120 C121 H12F 108.4
C122 C121 H12F 108.4
H12E C121 H12F 107.5
C123 C122 C121 110.7(17)
C123 C122 H12G 109.5
C121 C122 H12G 109.5
C123 C122 H12H 109.5
C121 C122 H12H 109.5
H12G C122 H12H 108.1
C122 C123 C124 114.8(18)
C122 C123 H12O 108.6
C124 C123 H12O 108.6
C122 C123 H12I 108.6
C124 C123 H12I 108.6
H12O C123 H12I 107.5
N12 C124 C123 115.3(17)
N12 C124 H12J 108.5
C123 C124 H12J 108.5
N12 C124 H12K 108.5
C123 C124 H12K 108.5
H12J C124 H12K 107.5
N12 C125 C126 123.4(17)
N12 C125 H12L 118.3
C126 C125 H12L 118.3
C131 C126 C127 121(2)
C131 C126 C125 129(2)
C127 C126 C125 110(2)
C126 C127 C128 118(3)
C126 C127 H12M 121.1
C128 C127 H12M 121.1
C129 C128 C127 117(3)
C129 C128 H12N 121.6
C127 C128 H12N 121.6
C130 C129 C128 119(3)
C130 C129 H12P 120.3
C128 C129 H12P 120.3
C129 C130 C131 122(2)
C129 C130 O24 119(2)
C131 C130 O24 119.2(17)
C126 C131 O23 122.1(16)
C126 C131 C130 122.4(18)
O23 C131 C130 115.4(16)
O24 C132 H13C 109.5
O24 C132 H13D 109.5
H13C C132 H13D 109.5
O24 C132 H13E 109.5
H13C C132 H13E 109.5
H13D C132 H13E 109.5
O25 C133 H13F 109.5
O25 C133 H13G 109.5
H13F C133 H13G 109.5
O25 C133 H13H 109.5
H13F C133 H13H 109.5
H13G C133 H13H 109.5
O25 C134 C135 123.2(19)
O25 C134 C139 118.4(18)
C135 C134 C139 118(2)
C136 C135 C134 120(2)
C136 C135 H13I 119.8
C134 C135 H13I 119.8
C135 C136 C137 121.4(19)
C135 C136 H13J 119.3
C137 C136 H13J 119.3
C138 C137 C136 123(2)
C138 C137 H13K 118.3
C136 C137 H13K 118.3
C137 C138 C140 125.7(19)
C137 C138 C139 114(2)
C140 C138 C139 118(2)
C134 C139 O26 113.5(18)
C134 C139 C138 122(2)
O26 C139 C138 123.8(19)
N13 C140 C138 130.1(15)
N13 C140 H14C 114.9
C138 C140 H14C 114.9
N13 C141 C142 107.8(15)
N13 C141 H14D 110.1
C142 C141 H14D 110.1
N13 C141 H14E 110.1
C142 C141 H14E 110.1
H14D C141 H14E 108.5
C143 C142 C141 112.2(16)
C143 C142 H14F 109.2
C141 C142 H14F 109.2
C143 C142 H14G 109.2
C141 C142 H14G 109.2
H14F C142 H14G 107.9
C142 C143 C144 113.6(16)
C142 C143 H14H 108.8
C144 C143 H14H 108.8
C142 C143 H14I 108.8
C144 C143 H14I 108.8
H14H C143 H14I 107.7
C143 C144 C145 114.4(16)
C143 C144 H14J 108.6
C145 C144 H14J 108.6
C143 C144 H14K 108.6
C145 C144 H14K 108.6
H14J C144 H14K 107.6
C146 C145 C144 110.8(17)
C146 C145 H14L 109.5
C144 C145 H14L 109.5
C146 C145 H14M 109.5
C144 C145 H14M 109.5
H14L C145 H14M 108.1
C145 C146 N14 109.8(16)
C145 C146 H14N 109.7
N14 C146 H14N 109.7
C145 C146 H14O 109.7
N14 C146 H14O 109.7
H14N C146 H14O 108.2
N14 C147 C148 124(2)
N14 C147 H14P 118.1
C148 C147 H14P 118.1
C149 C148 C153 128(2)
C149 C148 C147 108(2)
C153 C148 C147 122.8(19)
C148 C149 C150 107(2)
C148 C149 H14Q 126.6
C150 C149 H14Q 126.6
C151 C150 C149 127(3)
C151 C150 H15B 116.3
C149 C150 H15B 116.3
C150 C151 C152 119(2)
C150 C151 H15C 120.5
C152 C151 H15C 120.5
C153 C152 O28 119.6(17)
C153 C152 C151 118.8(18)
O28 C152 C151 121.2(18)
O27 C153 C152 117.9(18)
O27 C153 C148 124.1(19)
C152 C153 C148 117.7(19)
O28 C154 H15D 109.5
O28 C154 H15E 109.5
H15D C154 H15E 109.5
O28 C154 H15F 109.5
H15D C154 H15F 109.5
H15E C154 H15F 109.5
O29 C155 H15G 109.5
O29 C155 H15H 109.5
H15G C155 H15H 109.5
O29 C155 H15I 109.5
H15G C155 H15I 109.5
H15H C155 H15I 109.5
O29 C156 C157 122.6(19)
O29 C156 C161 112.6(16)
C157 C156 C161 124.1(18)
C156 C157 C158 115(2)
C156 C157 H15J 122.6
C158 C157 H15J 122.6
C159 C158 C157 124(3)
C159 C158 H15K 117.9
C157 C158 H15K 117.9
C158 C159 C160 122(2)
C158 C159 H15L 118.8
C160 C159 H15L 118.8
C159 C160 C161 116.4(18)
C159 C160 C162 116.7(17)
C161 C160 C162 126(2)
O30 C161 C156 119.0(15)
O30 C161 C160 123(2)
C156 C161 C160 116.1(18)
N15 C162 C160 132.0(17)
N15 C162 H16A 114.0
C160 C162 H16A 114.0
N15 C163 C164 106.5(17)
N15 C163 H16B 110.4
C164 C163 H16B 110.4
N15 C163 H16C 110.4
C164 C163 H16C 110.4
H16B C163 H16C 108.6
C163 C164 C165 109(2)
C163 C164 H16D 109.9
C165 C164 H16D 109.9
C163 C164 H16E 109.9
C165 C164 H16E 109.9
H16D C164 H16E 108.3
C166 C165 C164 113.7(18)
C166 C165 H16F 108.8
C164 C165 H16F 108.8
C166 C165 H16G 108.8
C164 C165 H16G 108.8
H16F C165 H16G 107.7
C165 C166 C167 110.2(17)
C165 C166 H16H 109.6
C167 C166 H16H 109.6
C165 C166 H16I 109.6
C167 C166 H16I 109.6
H16H C166 H16I 108.1
C168 C167 C166 115.1(18)
C168 C167 H16J 108.5
C166 C167 H16J 108.5
C168 C167 H16K 108.5
C166 C167 H16K 108.5
H16J C167 H16K 107.5
C167 C168 N16 115.1(18)
C167 C168 H16L 108.5
N16 C168 H16L 108.5
C167 C168 H16M 108.5
N16 C168 H16M 108.5
H16L C168 H16M 107.5
N16 C169 C170 118(2)
N16 C169 H16N 120.9
C170 C169 H16N 120.9
C171 C170 C175 118(2)
C171 C170 C169 110(3)
C175 C170 C169 132(3)
C170 C171 C172 119(4)
C170 C171 H17B 120.4
C172 C171 H17B 120.4
C173 C172 C171 123(4)
C173 C172 H17C 118.7
C171 C172 H17C 118.7
C172 C173 C174 119(3)
C172 C173 H17E 120.5
C174 C173 H17E 120.5
C173 C174 O32 128(2)
C173 C174 C175 120(3)
O32 C174 C175 112.0(18)
O31 C175 C170 122(2)
O31 C175 C174 117(2)
C170 C175 C174 121(2)
O32 C176 H17F 109.5
O32 C176 H17G 109.5
H17F C176 H17G 109.5
O32 C176 H17H 109.5
H17F C176 H17H 109.5
H17G C176 H17H 109.5
O33 C177 H17I 109.5
O33 C177 H17J 109.5
H17I C177 H17J 109.5
O33 C177 H17K 109.5
H17I C177 H17K 109.5
H17J C177 H17K 109.5
C179 C178 O33 125(2)
C179 C178 C183 117(3)
O33 C178 C183 118(3)
C178 C179 C180 122(3)
C178 C179 H17L 118.8
C180 C179 H17L 118.8
C181 C180 C179 115(3)
C181 C180 H18C 122.3
C179 C180 H18C 122.3
C180 C181 C182 123(2)
C180 C181 H18D 118.5
C182 C181 H18D 118.5
C184 C182 C183 128(2)
C184 C182 C181 119(2)
C183 C182 C181 114(2)
C182 C183 C178 127(3)
C182 C183 O34 122(2)
C178 C183 O34 109(2)
C182 C184 N17 134(2)
C182 C184 H18E 112.8
N17 C184 H18E 112.8
N17 C185 C186 110.6(16)
N17 C185 H18B 109.5
C186 C185 H18B 109.5
N17 C185 H18F 109.5
C186 C185 H18F 109.5
H18B C185 H18F 108.1
C185 C186 C187 115(3)
C185 C186 H18M 108.5
C187 C186 H18M 108.5
C185 C186 H18G 108.5
C187 C186 H18G 108.5
H18M C186 H18G 107.5
C188 C187 C186 112(3)
C188 C187 H18H 109.3
C186 C187 H18H 109.3
C188 C187 H18I 109.3
C186 C187 H18I 109.3
H18H C187 H18I 108.0
C187 C188 C189 105(2)
C187 C188 H18N 110.7
C189 C188 H18N 110.7
C187 C188 H18L 110.7
C189 C188 H18L 110.7
H18N C188 H18L 108.8
C190 C189 C188 111(3)
C190 C189 H18J 109.3
C188 C189 H18J 109.3
C190 C189 H18K 109.3
C188 C189 H18K 109.3
H18J C189 H18K 108.0
N18 C190 C189 107.5(15)
N18 C190 H19B 110.2
C189 C190 H19B 110.2
N18 C190 H19C 110.2
C189 C190 H19C 110.2
H19B C190 H19C 108.5
C192 C191 N18 123.9(18)
C192 C191 H19D 118.0
N18 C191 H19D 118.0
C197 C192 C191 133.1(17)
C197 C192 C193 116.1(18)
C191 C192 C193 110.8(18)
C194 C193 C192 117.9(19)
C194 C193 H19E 121.1
C192 C193 H19E 121.1
C193 C194 C195 126.9(19)
C193 C194 H19F 116.6
C195 C194 H19F 116.6
C194 C195 C196 113.0(17)
C194 C195 H19H 123.5
C196 C195 H19H 123.5
O36 C196 C197 123.9(18)
O36 C196 C195 119.0(16)
C197 C196 C195 117(2)
C192 C197 C196 128.8(19)
C192 C197 O35 122.8(16)
C196 C197 O35 107.8(19)
O36 C198 H19I 109.5
O36 C198 H19J 109.5
H19I C198 H19J 109.5
O36 C198 H19K 109.5
H19I C198 H19K 109.5
H19J C198 H19K 109.5
O37 C199 H19L 109.5
O37 C199 H19M 109.5
H19L C199 H19M 109.5
O37 C199 H19N 109.5
H19L C199 H19N 109.5
H19M C199 H19N 109.5
O37 C200 C205 112.9(16)
O37 C200 C201 121.5(19)
C205 C200 C201 123(2)
C202 C201 C200 114(2)
C202 C201 H20A 123.1
C200 C201 H20A 123.1
C201 C202 C203 123(3)
C201 C202 H20C 118.5
C203 C202 H20C 118.5
C202 C203 C204 123(2)
C202 C203 H20D 118.3
C204 C203 H20D 118.3
C203 C204 C206 117.3(16)
C203 C204 C205 115.8(15)
C206 C204 C205 126.6(16)
O38 C205 C200 122.5(14)
O38 C205 C204 120.5(13)
C200 C205 C204 116.2(15)
N19 C206 C204 122.9(14)
N19 C206 H20E 118.5
C204 C206 H20E 118.5
N19 C207 C208 110.6(15)
N19 C207 H20F 109.5
C208 C207 H20F 109.5
N19 C207 H20G 109.5
C208 C207 H20G 109.5
H20F C207 H20G 108.1
C207 C208 C209 89.1(16)
C207 C208 H20B 113.8
C209 C208 H20B 113.8
C207 C208 H20H 113.8
C209 C208 H20H 113.8
H20B C208 H20H 111.0
C210 C209 C208 108.7(10)
C210 C209 H20I 110.0
C208 C209 H20I 110.0
C210 C209 H20J 110.0
C208 C209 H20J 110.0
H20I C209 H20J 108.3
C209 C210 C211 107.1(9)
C209 C210 H21A 110.3
C211 C210 H21A 110.3
C209 C210 H21B 110.3
C211 C210 H21B 110.3
H21A C210 H21B 108.6
C212 C211 C210 136(4)
C212 C211 H21H 103.1
C210 C211 H21H 103.1
C212 C211 H21C 103.1
C210 C211 H21C 103.1
H21H C211 H21C 105.1
N20 C212 C211 119(2)
N20 C212 H21J 107.6
C211 C212 H21J 107.6
N20 C212 H21D 107.6
C211 C212 H21D 107.6
H21J C212 H21D 107.0
N20 C213 C214 126(2)
N20 C213 H21E 117.0
C214 C213 H21E 117.0
C215 C214 C219 116.5(19)
C215 C214 C213 115(2)
C219 C214 C213 127(2)
C216 C215 C214 128(2)
C216 C215 H21F 116.0
C214 C215 H21F 116.0
C215 C216 C217 116(2)
C215 C216 H21G 122.1
C217 C216 H21G 122.1
C218 C217 C216 121(2)
C218 C217 H21I 119.5
C216 C217 H21I 119.5
O40 C218 C217 126.8(15)
O40 C218 C219 117.9(14)
C217 C218 C219 114.1(17)
C214 C219 O39 125.2(15)
C214 C219 C218 121.7(17)
O39 C219 C218 109.7(16)
O40 C220 H22D 109.5
O40 C220 H22E 109.5
H22D C220 H22E 109.5
O40 C220 H22F 109.5
H22D C220 H22F 109.5
H22E C220 H22F 109.5
O41 C221 H22G 109.5
O41 C221 H22H 109.5
H22G C221 H22H 109.5
O41 C221 H22I 109.5
H22G C221 H22I 109.5
H22H C221 H22I 109.5
C223 C222 O41 136(2)
C223 C222 C227 112(2)
O41 C222 C227 112(2)
C222 C223 C224 133(2)
C222 C223 H22J 113.3
C224 C223 H22J 113.3
C225 C224 C223 115(2)
C225 C224 H22K 122.7
C223 C224 H22K 122.7
C224 C225 C226 122(2)
C224 C225 H22L 119.0
C226 C225 H22L 119.0
C225 C226 C228 117(2)
C225 C226 C227 119(2)
C228 C226 C227 124(2)
O42 C227 C222 121(2)
O42 C227 C226 120.8(19)
C222 C227 C226 118(2)
N21 C228 C226 134(2)
N21 C228 H22M 113.1
C226 C228 H22M 113.1
N21 C229 C230 111.1(16)
N21 C229 H22N 109.4
C230 C229 H22N 109.4
N21 C229 H22O 109.4
C230 C229 H22O 109.4
H22N C229 H22O 108.0
C229 C230 C231 112.5(15)
C229 C230 H23D 109.1
C231 C230 H23D 109.1
C229 C230 H23E 109.1
C231 C230 H23E 109.1
H23D C230 H23E 107.8
C232 C231 C230 108.2(16)
C232 C231 H23F 110.0
C230 C231 H23F 110.1
C232 C231 H23G 110.1
C230 C231 H23G 110.0
H23F C231 H23G 108.4
C231 C232 C233 126(2)
C231 C232 H23H 105.9
C233 C232 H23H 105.9
C231 C232 H23I 105.9
C233 C232 H23I 105.9
H23H C232 H23I 106.2
C232 C233 C234 113(2)
C232 C233 H23J 109.0
C234 C233 H23J 109.0
C232 C233 H23K 109.0
C234 C233 H23K 109.0
H23J C233 H23K 107.8
N22 C234 C233 112.7(18)
N22 C234 H23L 109.0
C233 C234 H23L 109.0
N22 C234 H23M 109.0
C233 C234 H23M 109.0
H23L C234 H23M 107.8
C236 C235 N22 130(2)
C236 C235 H23N 115.2
N22 C235 H23N 115.2
C235 C236 C241 132(2)
C235 C236 C237 116(2)
C241 C236 C237 111.7(19)
C238 C237 C236 126(2)
C238 C237 H23O 117.0
C236 C237 H23O 117.0
C237 C238 C239 115(2)
C237 C238 H23P 122.4
C239 C238 H23P 122.4
C240 C239 C238 125(2)
C240 C239 H23Q 117.4
C238 C239 H23Q 117.4
O44 C240 C239 123.2(17)
O44 C240 C241 121.3(18)
C239 C240 C241 111.7(19)
O43 C241 C236 119.5(18)
O43 C241 C240 114.3(18)
C236 C241 C240 126(2)
O44 C242 H24A 109.5
O44 C242 H24B 109.5
H24A C242 H24B 109.5
O44 C242 H24C 109.5
H24A C242 H24C 109.5
H24B C242 H24C 109.5
O45 C243 H24D 109.5
O45 C243 H24E 109.5
H24D C243 H24E 109.5
O45 C243 H24F 109.5
H24D C243 H24F 109.5
H24E C243 H24F 109.5
O45 C244 C249 115.4(17)
O45 C244 C245 118.0(17)
C249 C244 C245 127(2)
C246 C245 C244 116(2)
C246 C245 H24G 121.9
C244 C245 H24G 121.9
C245 C246 C247 121.5(19)
C245 C246 H24H 119.2
C247 C246 H24H 119.2
C248 C247 C246 118(2)
C248 C247 H24I 120.8
C246 C247 H24I 120.8
C247 C248 C249 125.0(18)
C247 C248 C250 113.8(19)
C249 C248 C250 120.2(15)
O46 C249 C244 118.8(19)
O46 C249 C248 129.2(16)
C244 C249 C248 111.6(17)
N23 C250 C248 124.8(16)
N23 C250 H25B 117.6
C248 C250 H25B 117.6
N23 C251 C252 108.5(15)
N23 C251 H25C 110.0
C252 C251 H25C 110.0
N23 C251 H25D 110.0
C252 C251 H25D 110.0
H25C C251 H25D 108.4
C253 C252 C251 108.2(18)
C253 C252 H25E 110.1
C251 C252 H25E 110.1
C253 C252 H25F 110.1
C251 C252 H25F 110.1
H25E C252 H25F 108.4
C252 C253 C254 113(2)
C252 C253 H25G 109.1
C254 C253 H25G 109.1
C252 C253 H25H 109.1
C254 C253 H25H 109.1
H25G C253 H25H 107.8
C253 C254 C255 111(2)
C253 C254 H25I 109.5
C255 C254 H25I 109.5
C253 C254 H25J 109.5
C255 C254 H25J 109.5
H25I C254 H25J 108.1
C256 C255 C254 110.2(18)
C256 C255 H25K 109.6
C254 C255 H25K 109.6
C256 C255 H25L 109.6
C254 C255 H25L 109.6
H25K C255 H25L 108.1
N24 C256 C255 108.7(16)
N24 C256 H25M 109.9
C255 C256 H25M 110.0
N24 C256 H25N 110.0
C255 C256 H25N 110.0
H25M C256 H25N 108.3
N24 C257 C258 136(2)
N24 C257 H25O 111.8
C258 C257 H25O 111.8
C259 C258 C263 122(2)
C259 C258 C257 123(2)
C263 C258 C257 114.0(19)
C260 C259 C258 121(3)
C260 C259 H25P 119.7
C258 C259 H25P 119.7
C259 C260 C261 126(3)
C259 C260 H26B 117.0
C261 C260 H26B 117.0
C260 C261 C262 114(3)
C260 C261 H26C 123.0
C262 C261 H26C 123.0
O48 C262 C263 112.3(16)
O48 C262 C261 123.8(17)
C263 C262 C261 124(2)
O47 C263 C262 116.0(16)
O47 C263 C258 131.2(15)
C262 C263 C258 112.7(18)
O48 C264 H26E 109.5
O48 C264 H26F 109.5
H26E C264 H26F 109.5
O48 C264 H26G 109.5
H26E C264 H26G 109.5
H26F C264 H26G 109.5
C266 C265 H26H 109.5
C266 C265 H26I 109.5
H26H C265 H26I 109.5
C266 C265 H26J 109.5
H26H C265 H26J 109.5
H26I C265 H26J 109.5
O266 C266 O265 122.7(15)
O266 C266 C265 118.2(17)
O265 C266 C265 117.2(18)
C268 C267 H26K 109.5
C268 C267 H26L 109.5
H26K C267 H26L 109.5
C268 C267 H26M 109.5
H26K C267 H26M 109.5
H26L C267 H26M 109.5
O268 C268 O267 122(2)
O268 C268 C267 127(3)
O267 C268 C267 111(3)
C270 C269 H26N 109.5
C270 C269 H26O 109.5
H26N C269 H26O 109.5
C270 C269 H26P 109.5
H26N C269 H26P 109.5
H26O C269 H26P 109.5
O270 C270 O269 118.6(18)
O270 C270 C269 119.9(19)
O269 C270 C269 121(2)
C272 C271 H27C 109.5
C272 C271 H27D 109.5
H27C C271 H27D 109.5
C272 C271 H27E 109.5
H27C C271 H27E 109.5
H27D C271 H27E 109.5
O272 C272 O271 119.2(19)
O272 C272 C271 119.5(19)
O271 C272 C271 121.0(19)
C274 C273 H27F 109.5
C274 C273 H27G 109.5
H27F C273 H27G 109.5
C274 C273 H27H 109.5
H27F C273 H27H 109.5
H27G C273 H27H 109.5
O274 C274 O273 121.0(14)
O274 C274 C273 123.5(16)
O273 C274 C273 115.4(16)
C276 C275 H27I 109.5
C276 C275 H27J 109.5
H27I C275 H27J 109.5
C276 C275 H27K 109.5
H27I C275 H27K 109.5
H27J C275 H27K 109.5
O276 C276 O275 126.9(15)
O276 C276 C275 115.0(17)
O275 C276 C275 117.6(16)
O276 C276 Cd5 65.4(8)
O275 C276 Cd5 61.7(8)
C275 C276 Cd5 176.8(15)
C278 C277 H27L 109.5
C278 C277 H27M 109.5
H27L C277 H27M 109.5
C278 C277 H27N 109.5
H27L C277 H27N 109.5
H27M C277 H27N 109.5
O278 C278 O277 121.2(15)
O278 C278 C277 127.5(19)
O277 C278 C277 111.3(15)
C280 C279 H27O 109.5
C280 C279 H27P 109.5
H27O C279 H27P 109.5
C280 C279 H27Q 109.5
H27O C279 H27Q 109.5
H27P C279 H27Q 109.5
O280 C280 O279 125.2(14)
O280 C280 C279 118.0(17)
O279 C280 C279 115.6(17)
C282 C281 H28A 109.5
C282 C281 H28B 109.5
H28A C281 H28B 109.5
C282 C281 H28C 109.5
H28A C281 H28C 109.5
H28B C281 H28C 109.5
O281 C282 O282 119.9(14)
O281 C282 C281 124.4(19)
O282 C282 C281 114(2)
C284 C283 H28D 109.5
C284 C283 H28E 109.5
H28D C283 H28E 109.5
C284 C283 H28F 109.5
H28D C283 H28F 109.5
H28E C283 H28F 109.5
O284 C284 O283 122.0(11)
O284 C284 C283 121.8(14)
O283 C284 C283 115.5(15)
C286 C285 H28G 109.5
C286 C285 H28H 109.5
H28G C285 H28H 109.5
C286 C285 H28I 109.5
H28G C285 H28I 109.5
H28H C285 H28I 109.5
O285 C286 O286 119(2)
O285 C286 C285 128(3)
O286 C286 C285 114(2)
O285 C286 Cd8 62.4(13)
O286 C286 Cd8 56.4(10)
C285 C286 Cd8 170(2)
C288 C287 H28J 109.5
C288 C287 H28K 109.5
H28J C287 H28K 109.5
C288 C287 H28L 109.5
H28J C287 H28L 109.5
H28K C287 H28L 109.5
O288 C288 O287 121.4(16)
O288 C288 C287 123.3(19)
O287 C288 C287 114(2)
C290 C289 H28M 109.5
C290 C289 H28N 109.5
H28M C289 H28N 109.5
C290 C289 H28O 109.5
H28M C289 H28O 109.5
H28N C289 H28O 109.5
O289 C290 O290 129(2)
O289 C290 C289 127(2)
O290 C290 C289 102(2)
C292 C291 H29A 109.5
C292 C291 H29B 109.5
H29A C291 H29B 109.5
C292 C291 H29C 109.5
H29A C291 H29C 109.5
H29B C291 H29C 109.5
O293 C292 O294 124.8(17)
O293 C292 C291 124(2)
O294 C292 C291 110.8(18)
C294 C293 H29D 109.5
C294 C293 H29E 109.5
H29D C293 H29E 109.5
C294 C293 H29F 109.5
H29D C293 H29F 109.5
H29E C293 H29F 109.5
O292 C294 O291 123.7(14)
O292 C294 C293 124.9(16)
O291 C294 C293 111.3(13)
C296 C295 H29G 109.5
C296 C295 H29H 109.5
H29G C295 H29H 109.5
C296 C295 H29I 109.5
H29G C295 H29I 109.5
H29H C295 H29I 109.5
O295 C296 O296 117.7(14)
O295 C296 C295 125.0(18)
O296 C296 C295 115.8(17)
O295 C296 Cd11 61.4(8)
O296 C296 Cd11 56.4(7)
C295 C296 Cd11 164.3(18)
C298 C297 H29J 109.5
C298 C297 H29K 109.5
H29J C297 H29K 109.5
C298 C297 H29L 109.5
H29J C297 H29L 109.5
H29K C297 H29L 109.5
O298 C298 O297 116(2)
O298 C298 C297 128(3)
O297 C298 C297 115(3)
C300 C299 H29M 109.5
C300 C299 H29N 109.5
H29M C299 H29N 109.5
C300 C299 H29O 109.5
H29M C299 H29O 109.5
H29N C299 H29O 109.5
O300 C300 O299 122.5(15)
O300 C300 C299 122(2)
O299 C300 C299 115.6(17)
C302 C301 H30B 109.5
C302 C301 H30C 109.5
H30B C301 H30C 109.5
C302 C301 H30D 109.5
H30B C301 H30D 109.5
H30C C301 H30D 109.5
O302 C302 O301 128(2)
O302 C302 C301 118(2)
O301 C302 C301 114(2)
C304 C303 H30E 109.5
C304 C303 H30F 109.5
H30E C303 H30F 109.5
C304 C303 H30G 109.5
H30E C303 H30G 109.5
H30F C303 H30G 109.5
O303 C304 O304 108(2)
O303 C304 C303 126(3)
O304 C304 C303 125(3)
C306 C305 H30H 109.5
C306 C305 H30I 109.5
H30H C305 H30I 109.5
C306 C305 H30J 109.5
H30H C305 H30J 109.5
H30I C305 H30J 109.5
O305 C306 O306 123.7(16)
O305 C306 C305 119(2)
O306 C306 C305 116(2)
C308 C307 H30K 109.5
C308 C307 H30L 109.5
H30K C307 H30L 109.5
C308 C307 H30M 109.5
H30K C307 H30M 109.5
H30L C307 H30M 109.5
O308 C308 O307 125.5(18)
O308 C308 C307 124(2)
O307 C308 C307 110.5(17)
C310 C309 H30N 109.5
C310 C309 H30O 109.5
H30N C309 H30O 109.5
C310 C309 H30P 109.5
H30N C309 H30P 109.5
H30O C309 H30P 109.5
O309 C310 O310 122.8(16)
O309 C310 C309 128(2)
O310 C310 C309 108.7(18)
C312 C311 H31C 109.5
C312 C311 H31D 109.5
H31C C311 H31D 109.5
C312 C311 H31E 109.5
H31C C311 H31E 109.5
H31D C311 H31E 109.5
O312 C312 O311 121.7(15)
O312 C312 C311 124.1(19)
O311 C312 C311 112.8(16)
C314 C313 H31F 109.5
C314 C313 H31G 109.5
H31F C313 H31G 109.5
C314 C313 H31H 109.5
H31F C313 H31H 109.5
H31G C313 H31H 109.5
O314 C314 O313 119.9(19)
O314 C314 C313 118(2)
O313 C314 C313 122.2(19)
O314 C314 Cd20 60.0(10)
O313 C314 Cd20 60.9(9)
C313 C314 Cd20 172.8(19)
C316 C315 H31I 109.5
C316 C315 H31J 109.5
H31I C315 H31J 109.5
C316 C315 H31K 109.5
H31I C315 H31K 109.5
H31J C315 H31K 109.5
O315 C316 O316 124(2)
O315 C316 C315 119(2)
O316 C316 C315 113(3)
C318 C317 H31L 109.5
C318 C317 H31M 109.5
H31L C317 H31M 109.5
C318 C317 H31N 109.5
H31L C317 H31N 109.5
H31M C317 H31N 109.5
O318 C318 O317 123(2)
O318 C318 C317 116(2)
O317 C318 C317 121.0(19)
C320 C319 H31O 109.5
C320 C319 H31P 109.5
H31O C319 H31P 109.5
C320 C319 H31Q 109.5
H31O C319 H31Q 109.5
H31P C319 H31Q 109.5
O319 C320 O320 121.6(19)
O319 C320 C319 120(2)
O320 C320 C319 117(2)
C322 C321 H32C 109.5
C322 C321 H32D 109.5
H32C C321 H32D 109.5
C322 C321 H32E 109.5
H32C C321 H32E 109.5
H32D C321 H32E 109.5
O322 C322 O321 118.9(11)
O322 C322 C321 121.7(15)
O321 C322 C321 115.6(15)
O324 C324 O323 109.9(14)
O324 C324 C323 128(2)
O323 C324 C323 122(2)
C326 C325 H32F 109.5
C326 C325 H32G 109.5
H32F C325 H32G 109.5
C326 C325 H32H 109.5
H32F C325 H32H 109.5
H32G C325 H32H 109.5
O326 C326 O325 121.2(13)
O326 C326 C325 127.8(17)
O325 C326 C325 110.6(17)
C328 C327 H32I 109.5
C328 C327 H32J 109.5
H32I C327 H32J 109.5
C328 C327 H32K 109.5
H32I C327 H32K 109.5
H32J C327 H32K 109.5
O327 C328 O328 125.7(17)
O327 C328 C327 116.6(18)
O328 C328 C327 115.9(17)
C330 C329 H32L 109.5
C330 C329 H32M 109.5
H32L C329 H32M 109.5
C330 C329 H32N 109.5
H32L C329 H32N 109.5
H32M C329 H32N 109.5
O329 C330 O330 126(2)
O329 C330 C329 121(2)
O330 C330 C329 113(2)
C332 C331 H33C 109.5
C332 C331 H33D 109.5
H33C C331 H33D 109.5
C332 C331 H33E 109.5
H33C C331 H33E 109.5
H33D C331 H33E 109.5
O332 C332 O331 124.4(17)
O332 C332 C331 117.6(18)
O331 C332 C331 117.9(19)
C334 C333 H33F 109.5
C334 C333 H33G 109.5
H33F C333 H33G 109.5
C334 C333 H33H 109.5
H33F C333 H33H 109.5
H33G C333 H33H 109.5
O334 C334 O333 125(2)
O334 C334 C333 113.3(19)
O333 C334 C333 118(2)
O334 C334 Cd14 61.0(10)
O333 C334 Cd14 64.4(11)
C333 C334 Cd14 163.8(15)
C336 C335 H33I 109.5
C336 C335 H33J 109.5
H33I C335 H33J 109.5
C336 C335 H33K 109.5
H33I C335 H33K 109.5
H33J C335 H33K 109.5
O335 C336 O336 116.3(19)
O335 C336 C335 126(2)
O336 C336 C335 117(2)
C338 C337 H33L 109.5
C338 C337 H33M 109.5
H33L C337 H33M 109.5
C338 C337 H33N 109.5
H33L C337 H33N 109.5
H33M C337 H33N 109.5
O338 C338 O337 123(2)
O338 C338 C337 130(2)
O337 C338 C337 107(2)
C340 C339 H33O 109.5
C340 C339 H33P 109.5
H33O C339 H33P 109.5
C340 C339 H33Q 109.5
H33O C339 H33Q 109.5
H33P C339 H33Q 109.5
O339 C340 O340 120.7(19)
O339 C340 C339 113(3)
O340 C340 C339 121(3)
C342 C341 H34E 109.5
C342 C341 H34F 109.5
H34E C341 H34F 109.5
C342 C341 H34G 109.5
H34E C341 H34G 109.5
H34F C341 H34G 109.5
O341 C342 O342 115.9(15)
O341 C342 C341 121(2)
O342 C342 C341 119(2)

loop_
_geom_bond_atom_site_label_1
_geom_bond_atom_site_label_2
_geom_bond_distance
Nd1 O300 2.265(14)
Nd1 O301 2.321(15)
Nd1 O46 2.332(12)
Nd1 O2 2.334(16)
Nd1 O298 2.348(16)
Nd1 O265 2.483(15)
Nd1 O45 2.626(12)
Nd1 N1 2.65(2)
Nd1 Cd1 3.680(2)
Nd2 O10 2.297(16)
Nd2 O268 2.316(14)
Nd2 O14 2.336(15)
Nd2 O270 2.371(16)
Nd2 O271 2.436(18)
Nd2 O273 2.464(19)
Nd2 O9 2.575(14)
Nd2 N7 2.576(17)
Nd2 Cd4 3.704(2)
Nd3 O26 2.327(14)
Nd3 O280 2.338(15)
Nd3 O283 2.348(14)
Nd3 O278 2.353(14)
Nd3 O281 2.358(16)
Nd3 O22 2.376(12)
Nd3 N13 2.527(14)
Nd3 O21 2.591(15)
Nd3 Cd7 3.717(2)
Nd4 O288 2.277(16)
Nd4 O34 2.300(18)
Nd4 O290 2.335(18)
Nd4 O293 2.398(16)
Nd4 O291 2.423(16)
Nd4 O38 2.428(14)
Nd4 N19 2.647(17)
Nd4 O33 2.652(17)
Nd4 Cd10 3.6790(18)
Nd5 O338 2.268(19)
Nd5 O15 2.317(17)
Nd5 O11 2.330(18)
Nd5 O339 2.371(16)
Nd5 O336 2.39(2)
Nd5 O341 2.434(16)
Nd5 N6 2.57(2)
Nd5 O16 2.625(19)
Nd5 Cd24 3.684(2)
Nd6 O328 2.208(14)
Nd6 O23 2.324(12)
Nd6 O326 2.335(15)
Nd6 O27 2.338(14)
Nd6 O331 2.389(15)
Nd6 O329 2.413(15)
Nd6 O28 2.592(17)
Nd6 N12 2.603(19)
Nd6 Cd15 3.6664(19)
Nd7 O39 2.302(14)
Nd7 O35 2.362(14)
Nd7 O318 2.365(13)
Nd7 O321 2.385(16)
Nd7 O319 2.385(17)
Nd7 O316 2.398(15)
Nd7 O40 2.610(14)
Nd7 N18 2.617(19)
Nd7 Cd18 3.683(2)
Nd8 O308 2.262(15)
Nd8 O306 2.345(16)
Nd8 O309 2.362(16)
Nd8 O3 2.368(18)
Nd8 O311 2.371(15)
Nd8 O47 2.372(17)
Nd8 O4 2.544(19)
Nd8 N24 2.59(2)
Nd8 Cd21 3.667(2)
Cd1 O302 2.24(2)
Cd1 O6 2.278(17)
Cd1 O265 2.285(14)
Cd1 O2 2.297(16)
Cd1 N3 2.33(3)
Cd1 O1 2.575(16)
Cd2 O6 2.19(2)
Cd2 O302 2.35(2)
Cd2 O343 2.359(18)
Cd2 O5 2.37(2)
Cd2 Cl1 2.385(11)
Cd3 O269 2.25(2)
Cd3 N5 2.277(16)
Cd3 O10 2.315(16)
Cd3 O267 2.427(16)
Cd3 O266 2.444(13)
Cd3 Cl1 2.685(11)
Cd4 O18 2.195(16)
Cd4 N9 2.238(18)
Cd4 O272 2.247(16)
Cd4 O273 2.30(2)
Cd4 O14 2.349(15)
Cd4 O13 2.563(15)
Cd5 O18 2.246(14)
Cd5 O272 2.326(16)
Cd5 O275 2.359(18)
Cd5 O17 2.398(15)
Cd5 O276 2.437(18)
Cd5 Cl4 2.473(6)
Cd5 C276 2.678(19)
Cd6 O277 2.244(14)
Cd6 O279 2.278(15)
Cd6 N11 2.302(17)
Cd6 O22 2.345(13)
Cd6 O276 2.375(16)
Cd6 O274 2.397(13)
Cd7 O26 2.245(15)
Cd7 O30 2.269(17)
Cd7 N15 2.281(16)
Cd7 O282 2.302(14)
Cd7 O283 2.361(14)
Cd7 O25 2.511(16)
Cd8 O30 2.208(15)
Cd8 O286 2.288(14)
Cd8 O282 2.315(16)
Cd8 O285 2.433(19)
Cd8 Cl3 2.442(12)
Cd8 O29 2.462(15)
Cd8 C286 2.74(3)
Cd9 O287 2.230(15)
Cd9 O289 2.240(17)
Cd9 O34 2.298(17)
Cd9 O284 2.323(14)
Cd9 N17 2.34(2)
Cd9 O285 2.45(2)
Cd10 O42 2.233(11)
Cd10 O38 2.265(15)
Cd10 N21 2.288(18)
Cd10 O294 2.289(13)
Cd10 O291 2.377(13)
Cd10 O37 2.550(15)
Cd11 O42 2.268(13)
Cd11 O296 2.286(15)
Cd11 O294 2.294(13)
Cd11 O295 2.404(16)
Cd11 Cl2 2.446(10)
Cd11 O41 2.451(17)
Cd11 C296 2.735(18)
Cd12 O297 2.163(17)
Cd12 O299 2.249(13)
Cd12 N23 2.296(17)
Cd12 O46 2.337(11)
Cd12 O292 2.398(16)
Cd12 O295 2.432(15)
Cd13 O335 2.252(16)
Cd13 O15 2.278(17)
Cd13 O332 2.337(16)
Cd13 O333 2.363(16)
Cd13 O337 2.39(2)
Cd13 N8 2.41(2)
Cd14 O19 2.283(14)
Cd14 O330 2.330(13)
Cd14 O334 2.356(19)
Cd14 Cl6 2.419(7)
Cd14 O20 2.428(17)
Cd14 O333 2.430(16)
Cd14 C334 2.69(3)
Cd15 O330 2.238(13)
Cd15 O19 2.262(15)
Cd15 N10 2.300(19)
Cd15 O23 2.328(13)
Cd15 O331 2.350(16)
Cd15 O24 2.518(14)
Cd16 O325 2.272(15)
Cd16 N14 2.274(19)
Cd16 O27 2.307(14)
Cd16 O327 2.320(11)
Cd16 O322 2.412(13)
Cd16 O323 2.413(15)
Cd17 O31 2.200(14)
Cd17 O324 2.274(17)
Cd17 O323 2.348(14)
Cd17 O320 2.355(15)
Cd17 O32 2.437(18)
Cd17 Cl5 2.448(5)
Cd18 N16 2.22(2)
Cd18 O35 2.268(15)
Cd18 O31 2.270(14)
Cd18 O320 2.295(16)
Cd18 O321 2.314(12)
Cd18 O36 2.545(14)
Cd19 O315 2.250(17)
Cd19 O39 2.269(14)
Cd19 O317 2.336(16)
Cd19 O312 2.349(13)
Cd19 N20 2.406(19)
Cd19 O313 2.453(15)
Cd20 O43 2.313(15)
Cd20 O314 2.317(18)
Cd20 O310 2.321(13)
Cd20 O313 2.335(17)
Cd20 Cl7 2.466(8)
Cd20 O44 2.506(16)
Cd20 C314 2.67(2)
Cd21 O43 2.207(13)
Cd21 O47 2.211(17)
Cd21 O311 2.296(15)
Cd21 O310 2.307(14)
Cd21 N22 2.315(18)
Cd21 O48 2.505(19)
Cd21 O312 2.646(15)
Cd22 O3 2.264(17)
Cd22 N2 2.267(15)
Cd22 O305 2.294(17)
Cd22 O342 2.329(16)
Cd22 O307 2.377(18)
Cd22 O304 2.466(17)
Cd23 O7 2.246(15)
Cd23 O303 2.271(16)
Cd23 O340 2.347(16)
Cd23 O304 2.396(18)
Cd23 O344 2.397(17)
Cd23 O8 2.471(17)
Cd24 N4 2.21(2)
Cd24 O7 2.221(18)
Cd24 O340 2.271(16)
Cd24 O11 2.272(19)
Cd24 O341 2.329(15)
Cd24 O12 2.54(2)
N1 C8 1.18(3)
N1 C9 1.50(3)
N2 C15 1.21(3)
N2 C14 1.51(3)
N3 C30 1.29(3)
N3 C31 1.47(4)
N4 C37 1.37(3)
N4 C36 1.61(3)
N5 C52 1.18(3)
N5 C53 1.54(3)
N6 C59 1.26(3)
N6 C58 1.48(3)
N7 C74 1.31(2)
N7 C75 1.43(2)
N8 C81 1.22(2)
N8 C80 1.442(10)
N9 C96 1.31(3)
N9 C97 1.42(2)
N10 C103 1.38(3)
N10 C102 1.42(2)
N11 C118 1.222(19)
N11 C119 1.47(2)
N12 C125 1.308(19)
N12 C124 1.46(2)
N13 C140 1.214(18)
N13 C141 1.54(2)
N14 C147 1.36(2)
N14 C146 1.51(2)
N15 C162 1.31(2)
N15 C163 1.46(2)
N16 C169 1.38(3)
N16 C168 1.46(2)
N17 C184 1.34(2)
N17 C185 1.452(9)
N18 C191 1.412(19)
N18 C190 1.447(19)
N19 C206 1.241(17)
N19 C207 1.437(9)
N20 C213 1.292(19)
N20 C212 1.36(3)
N21 C228 1.28(3)
N21 C229 1.467(19)
N22 C235 1.41(2)
N22 C234 1.44(2)
N23 C250 1.321(16)
N23 C251 1.55(2)
N24 C257 1.27(3)
N24 C256 1.43(2)
O1 C1 1.37(3)
O1 C2 1.55(3)
O2 C7 1.41(3)
O3 C21 1.23(3)
O4 C20 1.37(3)
O4 C22 1.46(3)
O5 C23 1.39(4)
O5 C24 1.39(3)
O6 C29 1.34(3)
O7 C43 1.37(3)
O8 C44 1.29(3)
O8 C42 1.33(3)
O9 C45 1.44(4)
O9 C46 1.49(3)
O10 C51 1.37(3)
O11 C65 1.48(3)
O12 C64 1.36(3)
O12 C66 1.52(3)
O13 C68 1.28(3)
O13 C67 1.32(3)
O14 C73 1.34(2)
O15 C87 1.37(2)
O16 C88 1.39(3)
O16 C86 1.43(3)
O17 C90 1.36(2)
O17 C89 1.42(3)
O18 C95 1.40(2)
O19 C109 1.35(2)
O20 C110 1.35(3)
O20 C108 1.51(2)
O21 C111 1.34(3)
O21 C112 1.413(18)
O22 C117 1.276(17)
O23 C131 1.377(17)
O24 C130 1.41(2)
O24 C132 1.43(2)
O25 C134 1.34(2)
O25 C133 1.47(3)
O26 C139 1.43(2)
O27 C153 1.298(18)
O28 C152 1.33(2)
O28 C154 1.43(3)
O29 C156 1.365(19)
O29 C155 1.41(3)
O30 C161 1.30(2)
O31 C175 1.42(2)
O32 C174 1.39(3)
O32 C176 1.40(2)
O33 C178 1.40(3)
O33 C177 1.49(2)
O34 C183 1.44(3)
O35 C197 1.45(2)
O36 C196 1.33(2)
O36 C198 1.42(2)
O37 C200 1.35(2)
O37 C199 1.488(18)
O38 C205 1.290(16)
O39 C219 1.40(2)
O40 C218 1.297(19)
O40 C220 1.545(16)
O41 C222 1.30(2)
O41 C221 1.48(3)
O42 C227 1.32(3)
O43 C241 1.36(2)
O44 C240 1.27(2)
O44 C242 1.380(15)
O45 C244 1.35(2)
O45 C243 1.38(2)
O46 C249 1.22(2)
O47 C263 1.35(2)
O48 C262 1.41(2)
O48 C264 1.51(2)
O265 C266 1.272(19)
O266 C266 1.19(2)
O267 C268 1.37(3)
O268 C268 1.27(3)
O269 C270 1.31(2)
O270 C270 1.27(2)
O271 C272 1.26(2)
O272 C272 1.25(2)
O273 C274 1.32(2)
O274 C274 1.206(18)
O275 C276 1.324(19)
O276 C276 1.219(18)
O277 C278 1.35(2)
O278 C278 1.203(17)
O279 C280 1.29(2)
O280 C280 1.22(2)
O281 C282 1.31(2)
O282 C282 1.33(2)
O283 C284 1.355(15)
O284 C284 1.265(17)
O285 C286 1.16(2)
O286 C286 1.37(3)
O287 C288 1.38(2)
O288 C288 1.25(2)
O289 C290 1.29(3)
O290 C290 1.30(3)
O291 C294 1.306(18)
O292 C294 1.198(15)
O293 C292 1.230(19)
O294 C292 1.31(2)
O295 C296 1.22(2)
O296 C296 1.32(2)
O297 C298 1.38(3)
O298 C298 1.18(3)
O299 C300 1.37(2)
O300 C300 1.23(2)
O301 C302 1.29(3)
O302 C302 1.25(3)
O303 C304 1.29(4)
O304 C304 1.38(3)
O305 C306 1.25(2)
O306 C306 1.32(3)
O307 C308 1.30(2)
O308 C308 1.22(2)
O309 C310 1.28(2)
O310 C310 1.29(2)
O311 C312 1.39(2)
O312 C312 1.146(19)
O313 C314 1.29(2)
O314 C314 1.21(2)
O315 C316 1.16(2)
O316 C316 1.29(3)
O317 C318 1.23(3)
O318 C318 1.23(2)
O319 C320 1.25(2)
O320 C320 1.27(2)
O321 C322 1.314(18)
O322 C322 1.266(18)
O323 C324 1.37(3)
O324 C324 1.28(2)
O325 C326 1.415(17)
O326 C326 1.18(2)
O327 C328 1.19(2)
O328 C328 1.35(2)
O329 C330 1.21(3)
O330 C330 1.32(2)
O331 C332 1.31(2)
O332 C332 1.22(2)
O333 C334 1.28(3)
O334 C334 1.26(2)
O335 C336 1.25(3)
O336 C336 1.30(2)
O337 C338 1.34(3)
O338 C338 1.18(3)
O339 C340 1.22(3)
O340 C340 1.32(3)
O341 C342 1.24(2)
O342 C342 1.38(2)
O343 H34A 0.8200
O344 H34B 0.8200
C1 H1A 0.9600
C1 H1B 0.9600
C1 H1C 0.9600
C2 C3 1.32(3)
C2 C7 1.35(3)
C3 C4 1.37(4)
C3 H3A 0.9300
C4 C5 1.37(3)
C4 H4A 0.9300
C5 C6 1.44(3)
C5 H5A 0.9300
C6 C7 1.37(3)
C6 C8 1.461(10)
C8 H8A 0.9300
C9 C10 1.53(3)
C9 H9A 0.9700
C9 H9B 0.9700
C10 C11 1.58(3)
C10 H10A 0.9700
C10 H10B 0.9700
C11 C12 1.562(10)
C11 H11A 0.9700
C11 H11B 0.9700
C12 C13 1.49(3)
C12 H12A 0.9700
C12 H12B 0.9700
C13 C14 1.59(3)
C13 H13A 0.9700
C13 H13B 0.9700
C14 H14A 0.9700
C14 H14B 0.9700
C15 C16 1.44(4)
C15 H15A 0.9300
C16 C17 1.41(4)
C16 C21 1.44(4)
C17 C18 1.455(10)
C17 H17A 0.9300
C18 C19 1.448(10)
C18 H18A 0.9300
C19 C20 1.436(10)
C19 H19A 0.9300
C20 C21 1.450(10)
C22 H22A 0.9600
C22 H22B 0.9600
C22 H22C 0.9600
C23 H23A 0.9600
C23 H23B 0.9600
C23 H23C 0.9600
C24 C29 1.31(3)
C24 C25 1.47(4)
C25 C26 1.36(4)
C25 H25A 0.9300
C26 C27 1.47(4)
C26 H26A 0.9300
C27 C28 1.51(4)
C27 H27A 0.9300
C28 C30 1.42(4)
C28 C29 1.47(4)
C30 H30A 0.9300
C31 C32 1.53(4)
C31 H31A 0.9700
C31 H31B 0.9700
C32 C33 1.542(10)
C32 H32A 0.9700
C32 H32B 0.9700
C33 C34 1.51(3)
C33 H33A 0.9700
C33 H33B 0.9700
C34 C35 1.55(3)
C34 H34C 0.9700
C34 H34D 0.9700
C35 C36 1.47(3)
C35 H35A 0.9700
C35 H35B 0.9700
C36 H36A 0.9700
C36 H36B 0.9700
C37 C38 1.34(3)
C37 H37A 0.9300
C38 C43 1.36(3)
C38 C39 1.50(3)
C39 C40 1.30(3)
C39 H39A 0.9300
C40 C41 1.45(4)
C40 H40A 0.9300
C41 C42 1.38(4)
C41 H41A 0.9300
C42 C43 1.43(4)
C44 H44A 0.9600
C44 H44B 0.9600
C44 H44C 0.9600
C45 H45A 0.9600
C45 H45B 0.9600
C45 H45C 0.9600
C46 C51 1.38(4)
C46 C47 1.43(3)
C47 C48 1.39(4)
C47 H47A 0.9300
C48 C49 1.39(4)
C48 H48A 0.9300
C49 C50 1.46(3)
C49 H49A 0.9300
C50 C52 1.37(3)
C50 C51 1.46(4)
C53 C54 1.46(3)
C53 H53A 0.9700
C53 H53B 0.9700
C54 C55 1.49(4)
C54 H54A 0.9700
C54 H54B 0.9700
C55 C56 1.47(4)
C55 H55A 0.9700
C55 H55B 0.9700
C56 C57 1.54(4)
C56 H56A 0.9700
C56 H56B 0.9700
C57 C58 1.57(3)
C57 H57A 0.9700
C57 H57B 0.9700
C58 H58A 0.9700
C58 H58B 0.9700
C59 C60 1.48(3)
C59 H59A 0.9300
C60 C65 1.34(3)
C60 C61 1.452(10)
C61 C62 1.32(5)
C61 H61A 0.9300
C62 C63 1.457(10)
C62 H62A 0.9300
C63 C64 1.41(4)
C63 H63A 0.9300
C64 C65 1.38(4)
C66 H66A 0.9600
C66 H66B 0.9600
C66 H66C 0.9600
C67 H67A 0.9600
C67 H67B 0.9600
C67 H67C 0.9600
C68 C69 1.40(3)
C68 C73 1.49(3)
C69 C70 1.455(10)
C69 H69A 0.9300
C70 C71 1.32(3)
C70 H70A 0.9300
C71 C72 1.31(3)
C71 H71A 0.9300
C72 C74 1.48(3)
C72 C73 1.49(3)
C74 H74A 0.9300
C75 C76 1.59(3)
C75 H75A 0.9700
C75 H75B 0.9700
C76 C77 1.545(10)
C76 H76A 0.9700
C76 H76B 0.9700
C77 C78 1.53(4)
C77 H77A 0.9700
C77 H77B 0.9700
C78 C79 1.52(4)
C78 H78B 0.9700
C78 H78A 0.9700
C79 C80 1.54(4)
C79 H79A 0.9700
C79 H79B 0.9700
C80 H80A 0.9700
C80 H80B 0.9700
C81 C82 1.46(3)
C81 H81A 0.9300
C82 C83 1.33(3)
C82 C87 1.47(3)
C83 C84 1.36(4)
C83 H83A 0.9300
C84 C85 1.35(4)
C84 H84A 0.9300
C85 C86 1.41(4)
C85 H85A 0.9300
C86 C87 1.42(3)
C88 H88A 0.9600
C88 H88B 0.9600
C88 H88C 0.9600
C89 H89A 0.9600
C89 H89B 0.9600
C89 H89C 0.9600
C90 C95 1.38(3)
C90 C91 1.443(10)
C91 C92 1.54(4)
C91 H91A 0.9700
C91 H91B 0.9700
C92 C93 1.31(4)
C92 H92A 0.9300
C93 C94 1.42(3)
C93 H93A 0.9300
C94 C95 1.33(3)
C94 C96 1.49(3)
C96 H96A 0.9300
C97 C98 1.62(3)
C97 H97A 0.9700
C97 H97B 0.9700
C98 C99 1.48(3)
C98 H98B 0.9700
C98 H98A 0.9700
C99 C100 1.49(3)
C99 H99A 0.9700
C99 H99B 0.9700
C100 C101 1.59(3)
C100 H10L 0.9700
C100 H10C 0.9700
C101 C102 1.560(10)
C101 H10D 0.9700
C101 H10E 0.9700
C102 H10F 0.9700
C102 H10G 0.9700
C103 C104 1.46(3)
C103 H10H 0.9300
C104 C105 1.31(3)
C104 C109 1.45(3)
C105 C106 1.47(4)
C105 H10I 0.9300
C106 C107 1.456(10)
C106 H10J 0.9300
C107 C108 1.30(3)
C107 H10K 0.9300
C108 C109 1.29(3)
C110 H11C 0.9600
C110 H11D 0.9600
C110 H11E 0.9600
C111 H11F 0.9600
C111 H11G 0.9600
C111 H11H 0.9600
C112 C113 1.30(3)
C112 C117 1.51(2)
C113 C114 1.32(3)
C113 H11I 0.9300
C114 C115 1.30(3)
C114 H11J 0.9300
C115 C116 1.30(3)
C115 H11K 0.9300
C116 C117 1.42(2)
C116 C118 1.470(10)
C118 H11L 0.9300
C119 C120 1.53(3)
C119 H11M 0.9700
C119 H11N 0.9700
C120 C121 1.57(3)
C120 H12C 0.9700
C120 H12D 0.9700
C121 C122 1.61(3)
C121 H12E 0.9700
C121 H12F 0.9700
C122 C123 1.48(3)
C122 H12G 0.9700
C122 H12H 0.9700
C123 C124 1.53(3)
C123 H12O 0.9700
C123 H12I 0.9700
C124 H12J 0.9700
C124 H12K 0.9700
C125 C126 1.456(10)
C125 H12L 0.9300
C126 C131 1.33(3)
C126 C127 1.44(4)
C127 C128 1.49(4)
C127 H12M 0.9300
C128 C129 1.453(10)
C128 H12N 0.9300
C129 C130 1.38(4)
C129 H12P 0.9300
C130 C131 1.38(3)
C132 H13C 0.9600
C132 H13D 0.9600
C132 H13E 0.9600
C133 H13F 0.9600
C133 H13G 0.9600
C133 H13H 0.9600
C134 C135 1.42(3)
C134 C139 1.43(3)
C135 C136 1.34(3)
C135 H13I 0.9300
C136 C137 1.429(10)
C136 H13J 0.9300
C137 C138 1.37(3)
C137 H13K 0.9300
C138 C140 1.46(3)
C138 C139 1.48(3)
C140 H14C 0.9300
C141 C142 1.55(3)
C141 H14D 0.9700
C141 H14E 0.9700
C142 C143 1.45(3)
C142 H14F 0.9700
C142 H14G 0.9700
C143 C144 1.55(3)
C143 H14H 0.9700
C143 H14I 0.9700
C144 C145 1.63(3)
C144 H14J 0.9700
C144 H14K 0.9700
C145 C146 1.45(3)
C145 H14L 0.9700
C145 H14M 0.9700
C146 H14N 0.9700
C146 H14O 0.9700
C147 C148 1.47(3)
C147 H14P 0.9300
C148 C149 1.42(3)
C148 C153 1.46(3)
C149 C150 1.45(4)
C149 H14Q 0.9300
C150 C151 1.35(4)
C150 H15B 0.9300
C151 C152 1.47(3)
C151 H15C 0.9300
C152 C153 1.32(3)
C154 H15D 0.9600
C154 H15E 0.9600
C154 H15F 0.9600
C155 H15G 0.9600
C155 H15H 0.9600
C155 H15I 0.9600
C156 C157 1.40(3)
C156 C161 1.44(3)
C157 C158 1.43(3)
C157 H15J 0.9300
C158 C159 1.30(3)
C158 H15K 0.9300
C159 C160 1.45(3)
C159 H15L 0.9300
C160 C161 1.457(10)
C160 C162 1.459(10)
C162 H16A 0.9300
C163 C164 1.50(4)
C163 H16B 0.9700
C163 H16C 0.9700
C164 C165 1.62(3)
C164 H16D 0.9700
C164 H16E 0.9700
C165 C166 1.563(10)
C165 H16F 0.9700
C165 H16G 0.9700
C166 C167 1.57(3)
C166 H16H 0.9700
C166 H16I 0.9700
C167 C168 1.46(3)
C167 H16J 0.9700
C167 H16K 0.9700
C168 H16L 0.9700
C168 H16M 0.9700
C169 C170 1.453(10)
C169 H16N 0.9300
C170 C171 1.38(4)
C170 C175 1.45(4)
C171 C172 1.47(5)
C171 H17B 0.9300
C172 C173 1.37(5)
C172 H17C 0.9300
C173 C174 1.37(4)
C173 H17E 0.9300
C174 C175 1.47(3)
C176 H17F 0.9600
C176 H17G 0.9600
C176 H17H 0.9600
C177 H17I 0.9600
C177 H17J 0.9600
C177 H17K 0.9600
C178 C179 1.36(4)
C178 C183 1.40(4)
C179 C180 1.453(10)
C179 H17L 0.9300
C180 C181 1.441(10)
C180 H18C 0.9300
C181 C182 1.454(10)
C181 H18D 0.9300
C182 C184 1.34(3)
C182 C183 1.36(3)
C184 H18E 0.9300
C185 C186 1.550(10)
C185 H18B 0.9700
C185 H18F 0.9700
C186 C187 1.561(10)
C186 H18M 0.9700
C186 H18G 0.9700
C187 C188 1.547(10)
C187 H18H 0.9700
C187 H18I 0.9700
C188 C189 1.550(10)
C188 H18N 0.9700
C188 H18L 0.9700
C189 C190 1.541(10)
C189 H18J 0.9700
C189 H18K 0.9700
C190 H19B 0.9700
C190 H19C 0.9700
C191 C192 1.34(3)
C191 H19D 0.9300
C192 C197 1.33(3)
C192 C193 1.460(10)
C193 C194 1.38(3)
C193 H19E 0.9300
C194 C195 1.44(3)
C194 H19F 0.9300
C195 C196 1.49(3)
C195 H19H 0.9300
C196 C197 1.40(3)
C198 H19I 0.9600
C198 H19J 0.9600
C198 H19K 0.9600
C199 H19L 0.9600
C199 H19M 0.9600
C199 H19N 0.9600
C200 C205 1.38(3)
C200 C201 1.457(10)
C201 C202 1.34(4)
C201 H20A 0.9300
C202 C203 1.37(4)
C202 H20C 0.9300
C203 C204 1.38(3)
C203 H20D 0.9300
C204 C206 1.459(10)
C204 C205 1.463(10)
C206 H20E 0.9300
C207 C208 1.545(10)
C207 H20F 0.9700
C207 H20G 0.9700
C208 C209 1.547(10)
C208 H20B 0.9700
C208 H20H 0.9700
C209 C210 1.539(10)
C209 H20I 0.9700
C209 H20J 0.9700
C210 C211 1.564(10)
C210 H21A 0.9700
C210 H21B 0.9700
C211 C212 1.541(10)
C211 H21H 0.9700
C211 H21C 0.9700
C212 H21J 0.9700
C212 H21D 0.9700
C213 C214 1.48(3)
C213 H21E 0.9300
C214 C215 1.36(3)
C214 C219 1.37(3)
C215 C216 1.33(4)
C215 H21F 0.9300
C216 C217 1.454(10)
C216 H21G 0.9300
C217 C218 1.431(10)
C217 H21I 0.9300
C218 C219 1.47(3)
C220 H22D 0.9600
C220 H22E 0.9600
C220 H22F 0.9600
C221 H22G 0.9600
C221 H22H 0.9600
C221 H22I 0.9600
C222 C223 1.30(4)
C222 C227 1.50(3)
C223 C224 1.44(4)
C223 H22J 0.9300
C224 C225 1.35(3)
C224 H22K 0.9300
C225 C226 1.43(3)
C225 H22L 0.9300
C226 C228 1.44(3)
C226 C227 1.50(4)
C228 H22M 0.9300
C229 C230 1.50(3)
C229 H22N 0.9700
C229 H22O 0.9700
C230 C231 1.58(2)
C230 H23D 0.9700
C230 H23E 0.9700
C231 C232 1.541(10)
C231 H23F 0.9700
C231 H23G 0.9700
C232 C233 1.542(10)
C232 H23H 0.9700
C232 H23I 0.9700
C233 C234 1.544(10)
C233 H23J 0.9700
C233 H23K 0.9700
C234 H23L 0.9700
C234 H23M 0.9700
C235 C236 1.30(3)
C235 H23N 0.9300
C236 C241 1.43(3)
C236 C237 1.46(3)
C237 C238 1.37(3)
C237 H23O 0.9300
C238 C239 1.41(4)
C238 H23P 0.9300
C239 C240 1.41(3)
C239 H23Q 0.9300
C240 C241 1.47(3)
C242 H24A 0.9600
C242 H24B 0.9600
C242 H24C 0.9600
C243 H24D 0.9600
C243 H24E 0.9600
C243 H24F 0.9600
C244 C249 1.40(3)
C244 C245 1.44(3)
C245 C246 1.40(3)
C245 H24G 0.9300
C246 C247 1.45(3)
C246 H24H 0.9300
C247 C248 1.34(3)
C247 H24I 0.9300
C248 C249 1.49(3)
C248 C250 1.50(2)
C250 H25B 0.9300
C251 C252 1.558(10)
C251 H25C 0.9700
C251 H25D 0.9700
C252 C253 1.48(3)
C252 H25E 0.9700
C252 H25F 0.9700
C253 C254 1.50(4)
C253 H25G 0.9700
C253 H25H 0.9700
C254 C255 1.62(3)
C254 H25I 0.9700
C254 H25J 0.9700
C255 C256 1.555(10)
C255 H25K 0.9700
C255 H25L 0.9700
C256 H25M 0.9700
C256 H25N 0.9700
C257 C258 1.456(10)
C257 H25O 0.9300
C258 C259 1.42(4)
C258 C263 1.458(10)
C259 C260 1.32(4)
C259 H25P 0.9300
C260 C261 1.37(4)
C260 H26B 0.9300
C261 C262 1.50(4)
C261 H26C 0.9300
C262 C263 1.456(10)
C264 H26E 0.9600
C264 H26F 0.9600
C264 H26G 0.9600
C265 C266 1.51(3)
C265 H26H 0.9600
C265 H26I 0.9600
C265 H26J 0.9600
C267 C268 1.44(4)
C267 H26K 0.9600
C267 H26L 0.9600
C267 H26M 0.9600
C269 C270 1.47(4)
C269 H26N 0.9600
C269 H26O 0.9600
C269 H26P 0.9600
C271 C272 1.51(3)
C271 H27C 0.9600
C271 H27D 0.9600
C271 H27E 0.9600
C273 C274 1.46(3)
C273 H27F 0.9600
C273 H27G 0.9600
C273 H27H 0.9600
C275 C276 1.51(3)
C275 H27I 0.9600
C275 H27J 0.9600
C275 H27K 0.9600
C277 C278 1.48(3)
C277 H27L 0.9600
C277 H27M 0.9600
C277 H27N 0.9600
C279 C280 1.560(10)
C279 H27O 0.9600
C279 H27P 0.9600
C279 H27Q 0.9600
C281 C282 1.47(3)
C281 H28A 0.9600
C281 H28B 0.9600
C281 H28C 0.9600
C283 C284 1.52(3)
C283 H28D 0.9600
C283 H28E 0.9600
C283 H28F 0.9600
C285 C286 1.49(3)
C285 H28G 0.9600
C285 H28H 0.9600
C285 H28I 0.9600
C287 C288 1.51(4)
C287 H28J 0.9600
C287 H28K 0.9600
C287 H28L 0.9600
C289 C290 1.553(10)
C289 H28M 0.9600
C289 H28N 0.9600
C289 H28O 0.9600
C291 C292 1.48(3)
C291 H29A 0.9600
C291 H29B 0.9600
C291 H29C 0.9600
C293 C294 1.57(3)
C293 H29D 0.9600
C293 H29E 0.9600
C293 H29F 0.9600
C295 C296 1.537(10)
C295 H29G 0.9600
C295 H29H 0.9600
C295 H29I 0.9600
C297 C298 1.557(10)
C297 H29J 0.9600
C297 H29K 0.9600
C297 H29L 0.9600
C299 C300 1.60(3)
C299 H29M 0.9600
C299 H29N 0.9600
C299 H29O 0.9600
C301 C302 1.545(10)
C301 H30B 0.9600
C301 H30C 0.9600
C301 H30D 0.9600
C303 C304 1.46(4)
C303 H30E 0.9600
C303 H30F 0.9600
C303 H30G 0.9600
C305 C306 1.57(3)
C305 H30H 0.9600
C305 H30I 0.9600
C305 H30J 0.9600
C307 C308 1.48(3)
C307 H30K 0.9600
C307 H30L 0.9600
C307 H30M 0.9600
C309 C310 1.45(3)
C309 H30N 0.9600
C309 H30O 0.9600
C309 H30P 0.9600
C311 C312 1.56(3)
C311 H31C 0.9600
C311 H31D 0.9600
C311 H31E 0.9600
C313 C314 1.51(3)
C313 H31F 0.9600
C313 H31G 0.9600
C313 H31H 0.9600
C315 C316 1.48(4)
C315 H31I 0.9600
C315 H31J 0.9600
C315 H31K 0.9600
C317 C318 1.57(3)
C317 H31L 0.9600
C317 H31M 0.9600
C317 H31N 0.9600
C319 C320 1.50(4)
C319 H31O 0.9600
C319 H31P 0.9600
C319 H31Q 0.9600
C321 C322 1.527(10)
C321 H32C 0.9600
C321 H32D 0.9600
C321 H32E 0.9600
C323 C324 1.461(10)
C325 C326 1.50(3)
C325 H32F 0.9600
C325 H32G 0.9600
C325 H32H 0.9600
C327 C328 1.59(3)
C327 H32I 0.9600
C327 H32J 0.9600
C327 H32K 0.9600
C329 C330 1.59(4)
C329 H32L 0.9600
C329 H32M 0.9600
C329 H32N 0.9600
C331 C332 1.45(3)
C331 H33C 0.9600
C331 H33D 0.9600
C331 H33E 0.9600
C333 C334 1.61(3)
C333 H33F 0.9600
C333 H33G 0.9600
C333 H33H 0.9600
C335 C336 1.49(4)
C335 H33I 0.9600
C335 H33J 0.9600
C335 H33K 0.9600
C337 C338 1.46(4)
C337 H33L 0.9600
C337 H33M 0.9600
C337 H33N 0.9600
C339 C340 1.552(7)
C339 H33O 0.9600
C339 H33P 0.9600
C339 H33Q 0.9600
C341 C342 1.46(3)
C341 H34E 0.9600
C341 H34F 0.9600
C341 H34G 0.9600
